data_4337934
loop_
_publ_author_name
'Uehara, Kazuhiro'
'Miyachi, Takuya'
'Nakajima, Takahito'
'Mizuno, Noritaka'

_publ_section_title
;
 Effects of Heteroatoms on Electronic States of Divanadium-Substituted
 \g-Keggin-type Polyoxometalates.
;
_journal_issue 7
_journal_name_full 'Inorganic chemistry'
_journal_page_first 3907
_journal_paper_doi 10.1021/ic5005209
_journal_volume 53
_journal_year 2014
_chemical_absolute_configuration unk
_chemical_formula_moiety 'C66 Ge1 N4 O40 V2 W10'
_chemical_formula_sum 'C66 Ge N4 O40 V2 W10'
_chemical_formula_weight 3501.67
_space_group_IT_number 33
_symmetry_cell_setting orthorhombic
_symmetry_space_group_name_Hall 'P 2c -2n'
_symmetry_space_group_name_H-M 'P n a 21'
_audit_creation_date 2013-01-22T22:12:37-00:00
_audit_creation_method 'WinGX routine CIF_UPDATE'
_cell_angle_alpha 90
_cell_angle_beta 90
_cell_angle_gamma 90
_cell_formula_units_Z 4
_cell_length_a 24.5651(2)
_cell_length_b 25.1254(3)
_cell_length_c 17.2009(2)
_cell_measurement_reflns_used 0
_cell_measurement_temperature 153(2)
_cell_measurement_theta_max 0
_cell_measurement_theta_min 0
_cell_volume 10616.5(2)
_computing_molecular_graphics 'Ortep-3 for Windows (Farrugia, 1997)'
_computing_publication_material 'WinGX publication routines (Farrugia, 1999)'
_computing_structure_refinement 'SHELXL-97 (Sheldrick, 1997)'
_computing_structure_solution 'SHELXS-86 (Sheldrick, 1986)'
_diffrn_ambient_temperature 153
_diffrn_measured_fraction_theta_full 0.998
_diffrn_measured_fraction_theta_max 0.998
_diffrn_radiation_probe x-ray
_diffrn_radiation_type MoK\a
_diffrn_radiation_wavelength 0.71069
_diffrn_reflns_av_R_equivalents 0
_diffrn_reflns_limit_h_max 33
_diffrn_reflns_limit_h_min 0
_diffrn_reflns_limit_k_max 34
_diffrn_reflns_limit_k_min 0
_diffrn_reflns_limit_l_max 23
_diffrn_reflns_limit_l_min 0
_diffrn_reflns_number 15062
_diffrn_reflns_theta_full 29.38
_diffrn_reflns_theta_max 29.38
_diffrn_reflns_theta_min 2.04
_exptl_absorpt_coefficient_mu 11.3
_exptl_absorpt_correction_type none
_exptl_crystal_colour brown
_exptl_crystal_density_diffrn 2.191
_exptl_crystal_density_method 'not measured'
_exptl_crystal_description prism
_exptl_crystal_F_000 6248
_exptl_crystal_size_max 0.2
_exptl_crystal_size_mid 0.2
_exptl_crystal_size_min 0.2
_platon_squeeze_details
;
;
_refine_diff_density_max 2.694
_refine_diff_density_min -1.86
_refine_ls_abs_structure_details 'Flack H D (1983), Acta Cryst. A39, 876-881'
_refine_ls_abs_structure_Flack 0.14(2)
_refine_ls_extinction_method none
_refine_ls_goodness_of_fit_ref 1.173
_refine_ls_hydrogen_treatment noref
_refine_ls_matrix_type full
_refine_ls_number_parameters 314
_refine_ls_number_reflns 15062
_refine_ls_number_restraints 18
_refine_ls_restrained_S_all 1.172
_refine_ls_R_factor_gt 0.0712
_refine_ls_shift/su_max 0.001
_refine_ls_structure_factor_coef Fsqd
_refine_ls_weighting_details 'calc w=1/[\s^2^(Fo^2^)+(0.0487P)^2^+281.1697P] where P=(Fo^2^+2Fc^2^)/3'
_refine_ls_weighting_scheme calc
_refine_ls_wR_factor_ref 0.1773
_reflns_number_gt 13855
_reflns_number_total 15062
_reflns_threshold_expression >2sigma(I)
_cod_data_source_file ic5005209_si_001.cif
_cod_data_source_block 2GeEt
_cod_depositor_comments 'Adding full bibliography for 4337933--4337938.cif.'
_cod_database_code 4337934

loop_
_symmetry_equiv_pos_as_xyz
'x, y, z'
'-x+1/2, y+1/2, z+1/2'
'x+1/2, -y+1/2, z'
'-x, -y, z+1/2'

loop_
_atom_site_label
_atom_site_type_symbol
_atom_site_fract_x
_atom_site_fract_y
_atom_site_fract_z
_atom_site_U_iso_or_equiv
_atom_site_adp_type
_atom_site_occupancy
_atom_site_calc_flag
_atom_site_refinement_flags
C1 C 0.1611(13) 0.6418(13) 0.374(2) 0.063(7) Uiso 1 d .
C2 C 0.1082(15) 0.6600(15) 0.337(2) 0.075(9) Uiso 1 d .
C101 C 0.4833 0.46 0.6624 0.129 Uiso 0.59 d P
C102 C 0.5407 0.4492 0.6339 0.129 Uiso 0.59 d P
C103 C 0.5499 0.4427 0.5338 0.129 Uiso 0.59 d P
C104 C 0.5539 0.4407 0.4704 0.129 Uiso 0.59 d P
C151 C 0.4933 0.429 0.6566 0.129 Uiso 0.41 d P
C152 C 0.5451 0.4027 0.6145 0.129 Uiso 0.41 d P
C153 C 0.5425 0.3953 0.5385 0.129 Uiso 0.41 d P
C154 C 0.5662 0.3857 0.5154 0.129 Uiso 0.41 d P
C105 C 0.4242 0.46 0.8033 0.109 Uiso 0.51 d P
C106 C 0.4202 0.4515 0.8587 0.109 Uiso 0.51 d P
C107 C 0.3527 0.4331 0.8782 0.109 Uiso 0.51 d P
C108 C 0.343 0.4598 0.9471 0.109 Uiso 0.51 d P
C155 C 0.431 0.4542 0.7522 0.109 Uiso 0.49 d P
C156 C 0.4163 0.5099 0.7926 0.109 Uiso 0.49 d P
C157 C 0.4356 0.4971 0.8634 0.109 Uiso 0.49 d P
C158 C 0.3708 0.4685 0.8733 0.109 Uiso 0.49 d P
C109 C 0.5117 0.4941 0.7956 0.114 Uiso 0.46 d P
C110 C 0.498 0.5655 0.8016 0.114 Uiso 0.46 d P
C111 C 0.5531 0.5807 0.7408 0.114 Uiso 0.46 d P
C112 C 0.5479 0.6021 0.6868 0.114 Uiso 0.46 d P
C159 C 0.5296 0.504 0.7575 0.114 Uiso 0.54 d P
C160 C 0.4983 0.5406 0.7518 0.114 Uiso 0.54 d P
C161 C 0.5153 0.5579 0.7064 0.114 Uiso 0.54 d P
C162 C 0.5277 0.6187 0.7469 0.114 Uiso 0.54 d P
C113 C 0.5146 0.4206 0.7887 0.076 Uiso 0.55 d P
C114 C 0.4859 0.3499 0.77 0.076 Uiso 0.55 d P
C115 C 0.5242 0.3228 0.8174 0.076 Uiso 0.55 d P
C116 C 0.5088 0.2631 0.8087 0.076 Uiso 0.55 d P
C163 C 0.5243 0.4067 0.7566 0.076 Uiso 0.45 d P
C164 C 0.5067 0.3806 0.7807 0.076 Uiso 0.45 d P
C165 C 0.5269 0.3122 0.7758 0.076 Uiso 0.45 d P
C166 C 0.528 0.3039 0.8606 0.076 Uiso 0.45 d P
C201 C 0.1963 0.2506 0.5764 0.057 Uiso 0.64 d P
C202 C 0.1418 0.2409 0.6008 0.057 Uiso 0.64 d P
C203 C 0.0966 0.2836 0.5531 0.057 Uiso 0.64 d PD
C204 C 0.0434 0.3022 0.5992 0.057 Uiso 0.64 d PD
C251 C 0.1902 0.2692 0.5951 0.057 Uiso 0.36 d P
C252 C 0.135 0.2558 0.616 0.057 Uiso 0.36 d P
C253 C 0.0922 0.2433 0.5818 0.057 Uiso 0.36 d PD
C254 C 0.0347 0.2716 0.5681 0.057 Uiso 0.36 d PD
C205 C 0.2204 0.1593 0.6148 0.071 Uiso 0.69 d P
C206 C 0.2329 0.1462 0.524 0.071 Uiso 0.69 d P
C207 C 0.211 0.083 0.5226 0.071 Uiso 0.69 d P
C208 C 0.2468 0.0469 0.5588 0.071 Uiso 0.69 d P
C255 C 0.248 0.1676 0.6348 0.071 Uiso 0.31 d P
C256 C 0.237 0.1503 0.5727 0.071 Uiso 0.31 d P
C257 C 0.2336 0.0985 0.501 0.071 Uiso 0.31 d P
C258 C 0.2721 0.0604 0.5429 0.071 Uiso 0.31 d P
C209 C 0.2194 0.2304 0.7224 0.063 Uiso 0.55 d P
C210 C 0.2272 0.284 0.7526 0.063 Uiso 0.55 d P
C211 C 0.2069 0.2871 0.8335 0.063 Uiso 0.55 d P
C212 C 0.2297 0.3478 0.8553 0.063 Uiso 0.55 d P
C259 C 0.2335 0.2292 0.708 0.063 Uiso 0.45 d P
C260 C 0.244 0.2789 0.737 0.063 Uiso 0.45 d P
C261 C 0.2342 0.2766 0.8267 0.063 Uiso 0.45 d P
C262 C 0.2516 0.3118 0.8592 0.063 Uiso 0.45 d P
C213 C 0.294 0.2357 0.596 0.063 Uiso 0.56 d P
C214 C 0.3368 0.2052 0.6477 0.063 Uiso 0.56 d P
C215 C 0.3907 0.2148 0.6118 0.063 Uiso 0.56 d P
C216 C 0.3978 0.2614 0.5635 0.063 Uiso 0.56 d P
C263 C 0.2893 0.2464 0.6242 0.063 Uiso 0.44 d P
C264 C 0.3179 0.2219 0.7041 0.063 Uiso 0.44 d P
C265 C 0.3789 0.2466 0.6657 0.063 Uiso 0.44 d P
C266 C 0.4037 0.2792 0.6051 0.063 Uiso 0.44 d P
C301 C -0.0395 0.5567 0.7637 0.078 Uiso 1 d .
C302 C -0.0123 0.5937 0.8153 0.079 Uiso 1 d .
C303 C -0.0505 0.6161 0.8771 0.091 Uiso 1 d .
C304 C -0.0983 0.6443 0.8476 0.093 Uiso 1 d .
C305 C 0.0249 0.5723 0.6513 0.076 Uiso 1 d .
C306 C -0.0141 0.6163 0.6111 0.085 Uiso 1 d .
C307 C 0.0197 0.65 0.5595 0.075 Uiso 0.55 d P
C308 C -0.0293 0.6749 0.4929 0.075 Uiso 0.55 d P
C357 C 0.0285 0.6731 0.5894 0.075 Uiso 0.45 d P
C358 C -0.0117 0.7172 0.552 0.075 Uiso 0.45 d P
C309 C 0.0415 0.5009 0.7372 0.076 Uiso 0.54 d P
C310 C 0.0244 0.4531 0.7729 0.076 Uiso 0.54 d P
C311 C 0.0611 0.4245 0.8031 0.076 Uiso 0.54 d P
C312 C 0.0654 0.4288 0.8562 0.076 Uiso 0.54 d P
C359 C 0.0347 0.4996 0.7167 0.076 Uiso 0.46 d P
C360 C -0.007 0.4455 0.7575 0.076 Uiso 0.46 d P
C361 C 0.0448 0.4076 0.777 0.076 Uiso 0.46 d P
C362 C 0.0701 0.3723 0.812 0.076 Uiso 0.46 d P
C313 C -0.0451 0.5029 0.6429 0.102 Uiso 1 d .
C314 C -0.0194 0.4938 0.5616 0.119 Uiso 0.53 d P
C315 C -0.0488 0.4639 0.5139 0.119 Uiso 0.53 d P
C316 C -0.0733 0.47 0.499 0.119 Uiso 0.53 d P
C364 C 0.001 0.4591 0.584 0.119 Uiso 0.47 d P
C365 C -0.0502 0.4262 0.5625 0.119 Uiso 0.47 d P
C366 C -0.0735 0.4169 0.5335 0.119 Uiso 0.47 d P
C401 C 0.2559 0.8159 0.6928 0.08 Uiso 0.65 d P
C402 C 0.3017 0.8081 0.6357 0.08 Uiso 0.65 d P
C403 C 0.3352 0.8514 0.6289 0.08 Uiso 0.65 d P
C404 C 0.3216 0.8874 0.6106 0.08 Uiso 0.65 d P
C451 C 0.253 0.8102 0.7208 0.08 Uiso 0.35 d P
C452 C 0.2992 0.8382 0.684 0.08 Uiso 0.35 d P
C453 C 0.3183 0.8713 0.6374 0.08 Uiso 0.35 d P
C454 C 0.2948 0.9052 0.5827 0.08 Uiso 0.35 d P
C405 C 0.2449 0.7073 0.7265 0.068 Uiso 0.56 d P
C406 C 0.2754 0.7067 0.8083 0.068 Uiso 0.56 d P
C407 C 0.332 0.6806 0.8102 0.068 Uiso 0.56 d P
C408 C 0.3707 0.6928 0.8607 0.068 Uiso 0.56 d P
C455 C 0.2713 0.7247 0.7259 0.068 Uiso 0.44 d P
C456 C 0.2935 0.729 0.7973 0.068 Uiso 0.44 d P
C457 C 0.3385 0.7139 0.7837 0.068 Uiso 0.44 d P
C458 C 0.384 0.6865 0.7932 0.068 Uiso 0.44 d P
C409 C 0.193 0.7447 0.6358 0.091 Uiso 1 d .
C410 C 0.1499 0.806 0.6116 0.082 Uiso 0.53 d P
C411 C 0.1232 0.787 0.5126 0.082 Uiso 0.53 d P
C412 C 0.1061 0.8085 0.4641 0.082 Uiso 0.53 d P
C460 C 0.1693 0.7905 0.5868 0.082 Uiso 0.47 d P
C461 C 0.146 0.7564 0.5208 0.082 Uiso 0.47 d P
C462 C 0.1458 0.7774 0.4727 0.082 Uiso 0.47 d P
C413 C 0.1839 0.7754 0.7736 0.078 Uiso 1 d .
C414 C 0.1312 0.7338 0.7806 0.093 Uiso 0.56 d P
C415 C 0.0853 0.7667 0.8469 0.093 Uiso 0.56 d P
C416 C 0.0487 0.7329 0.8678 0.093 Uiso 0.56 d P
C464 C 0.1501 0.7308 0.7993 0.093 Uiso 0.44 d P
C465 C 0.1145 0.7502 0.8514 0.093 Uiso 0.44 d P
C466 C 0.0902 0.7099 0.8807 0.093 Uiso 0.44 d P
N101 N 0.4974 0.4691 0.7422 0.061 Uiso 0.37 d P
N151 N 0.4798 0.455 0.7649 0.061 Uiso 0.3 d P
N171 N 0.4941 0.4377 0.7317 0.061 Uiso 0.33 d P
N201 N 0.2357 0.2225 0.6305 0.061 Uiso 1 d .
N301 N -0.0037 0.5368 0.6961 0.073 Uiso 1 d .
N401 N 0.2204 0.7634 0.7082 0.074 Uiso 1 d .
O101 O 0.1524(8) 0.5551(8) 0.2245(13) 0.057(5) Uiso 1 d .
O102 O 0.0638(9) 0.5443(9) 0.4083(14) 0.065(5) Uiso 1 d .
O103 O 0.3544(7) 0.6306(7) 0.2561(11) 0.046(4) Uiso 1 d .
O104 O 0.1586(10) 0.6246(9) 0.6648(15) 0.072(6) Uiso 1 d .
O105 O 0.1272(10) 0.4045(9) 0.6230(15) 0.075(6) Uiso 1 d .
O106 O 0.3173(9) 0.4147(9) 0.2148(14) 0.064(5) Uiso 1 d .
O107 O 0.2981(7) 0.7149(7) 0.5040(12) 0.054(4) Uiso 1 d .
O108 O 0.2316(10) 0.3120(9) 0.4238(15) 0.072(6) Uiso 1 d .
O109 O 0.4744(9) 0.5746(9) 0.4750(14) 0.068(5) Uiso 1 d .
O110 O 0.3462(10) 0.5693(10) 0.7437(16) 0.077(6) Uiso 1 d .
O111 O 0.3202(12) 0.3812(13) 0.702(2) 0.102(9) Uiso 1 d .
O112 O 0.4446(11) 0.3898(11) 0.4300(17) 0.090(8) Uiso 1 d .
O113 O 0.1671(6) 0.5818(6) 0.3746(9) 0.033(3) Uiso 1 d .
O114 O 0.1553(6) 0.4910(6) 0.3572(10) 0.041(3) Uiso 1 d .
O115 O 0.2498(7) 0.5896(7) 0.2658(10) 0.043(4) Uiso 1 d .
O116 O 0.1280(8) 0.5831(7) 0.5229(12) 0.053(4) Uiso 1 d .
O117 O 0.1116(8) 0.4759(8) 0.5026(13) 0.060(5) Uiso 1 d .
O118 O 0.2309(7) 0.4847(7) 0.2457(11) 0.047(4) Uiso 1 d .
O119 O 0.2925(5) 0.6292(5) 0.3981(9) 0.030(3) Uiso 1 d .
O120 O 0.2311(7) 0.6273(7) 0.5371(11) 0.044(4) Uiso 1 d .
O121 O 0.1544(7) 0.5136(7) 0.6318(11) 0.048(4) Uiso 1 d .
O122 O 0.1952(7) 0.4073(7) 0.4886(11) 0.049(4) Uiso 1 d .
O123 O 0.2578(7) 0.4113(7) 0.3536(11) 0.045(4) Uiso 1 d .
O124 O 0.3330(8) 0.5257(8) 0.2521(12) 0.055(4) Uiso 1 d .
O125 O 0.3787(6) 0.5653(6) 0.3824(10) 0.040(3) Uiso 1 d .
O126 O 0.2516(7) 0.5599(7) 0.6482(11) 0.046(4) Uiso 1 d .
O127 O 0.2342(7) 0.4397(7) 0.6257(11) 0.047(4) Uiso 1 d .
O128 O 0.3601(8) 0.4483(7) 0.3564(12) 0.054(4) Uiso 1 d .
O129 O 0.3809(6) 0.6354(6) 0.4897(10) 0.044(4) Uiso 1 d .
O130 O 0.3208(9) 0.6330(9) 0.6163(14) 0.066(5) Uiso 1 d .
O131 O 0.2771(8) 0.3592(7) 0.5573(11) 0.051(4) Uiso 1 d .
O132 O 0.3345(9) 0.3619(9) 0.4321(14) 0.067(5) Uiso 1 d .
O133 O 0.3998(8) 0.5618(8) 0.6011(12) 0.057(5) Uiso 1 d .
O134 O 0.3298(9) 0.4869(8) 0.6431(14) 0.064(5) Uiso 1 d .
O135 O 0.3734(10) 0.4025(10) 0.5666(16) 0.079(7) Uiso 1 d .
O136 O 0.4076(8) 0.4894(8) 0.4808(13) 0.059(5) Uiso 1 d .
O137 O 0.2721(6) 0.5208(6) 0.3720(10) 0.037(3) Uiso 1 d .
O138 O 0.2086(6) 0.5178(5) 0.5106(9) 0.034(3) Uiso 1 d .
O139 O 0.3152(6) 0.5579(6) 0.5164(10) 0.042(3) Uiso 1 d .
O140 O 0.2982(7) 0.4486(8) 0.4908(12) 0.055(4) Uiso 1 d .
Ge1 Ge 0.27321(9) 0.51152(8) 0.4702(4) 0.0309(4) Uiso 1 d .
W103 W 0.32020(4) 0.58580(4) 0.3118(3) 0.03840(19) Uani 1 d .
W104 W 0.18521(5) 0.58011(4) 0.5948(3) 0.0478(2) Uani 1 d .
W105 W 0.16631(5) 0.45014(4) 0.5716(3) 0.0523(3) Uani 1 d .
W106 W 0.29820(4) 0.45810(4) 0.2826(3) 0.0454(2) Uani 1 d .
W107 W 0.30271(4) 0.64678(4) 0.5030(3) 0.0419(2) Uani 1 d .
W108 W 0.25780(5) 0.37262(4) 0.4472(3) 0.0525(3) Uani 1 d .
W109 W 0.40691(4) 0.56520(5) 0.4861(3) 0.0513(3) Uani 1 d .
W110 W 0.32914(5) 0.56234(5) 0.6457(3) 0.0543(3) Uani 1 d .
W111 W 0.30921(7) 0.41586(5) 0.6141(3) 0.0701(4) Uani 1 d .
W112 W 0.38330(5) 0.41973(5) 0.4504(3) 0.0676(4) Uani 1 d .
V101 V 0.19528(15) 0.54076(18) 0.2869(4) 0.0425(8) Uani 1 d .
V102 V 0.12397(16) 0.53487(19) 0.4402(4) 0.0470(9) Uani 1 d .

loop_
_atom_site_aniso_label
_atom_site_aniso_U_11
_atom_site_aniso_U_22
_atom_site_aniso_U_33
_atom_site_aniso_U_23
_atom_site_aniso_U_13
_atom_site_aniso_U_12
W103 0.0373(4) 0.0386(4) 0.0393(4) -0.0034(4) 0.0090(4) -0.0043(3)
W104 0.0559(6) 0.0443(5) 0.0430(5) -0.0156(4) 0.0174(5) -0.0102(4)
W105 0.0725(7) 0.0439(5) 0.0406(5) -0.0096(4) 0.0196(5) -0.0225(5)
W106 0.0547(6) 0.0374(4) 0.0442(5) -0.0131(4) 0.0161(4) -0.0046(4)
W107 0.0487(5) 0.0333(4) 0.0436(5) -0.0095(4) 0.0061(4) -0.0064(4)
W108 0.0789(7) 0.0282(4) 0.0504(5) -0.0062(4) 0.0067(5) -0.0051(4)
W109 0.0358(4) 0.0562(6) 0.0618(7) -0.0033(5) -0.0069(5) -0.0043(4)
W110 0.0706(7) 0.0514(6) 0.0411(5) -0.0031(5) -0.0141(5) -0.0188(5)
W111 0.1091(11) 0.0441(6) 0.0571(7) 0.0117(5) -0.0256(7) -0.0070(6)
W112 0.0597(7) 0.0470(6) 0.0961(10) -0.0054(7) -0.0082(7) 0.0173(5)
V101 0.0341(18) 0.057(2) 0.0368(18) -0.0004(18) -0.0035(16) -0.0043(16)
V102 0.0305(18) 0.062(2) 0.049(2) -0.010(2) 0.0083(17) -0.0032(17)

loop_
_atom_type_symbol
_atom_type_description
_atom_type_scat_dispersion_real
_atom_type_scat_dispersion_imag
_atom_type_scat_source
C C 0.0033 0.0016 'International Tables Vol C Tables 4.2.6.8 and 6.1.1.4'
N N 0.0061 0.0033 'International Tables Vol C Tables 4.2.6.8 and 6.1.1.4'
O O 0.0106 0.006 'International Tables Vol C Tables 4.2.6.8 and 6.1.1.4'
Ge Ge 0.1547 1.8001 'International Tables Vol C Tables 4.2.6.8 and 6.1.1.4'
W W -0.849 6.8722 'International Tables Vol C Tables 4.2.6.8 and 6.1.1.4'
V V 0.3005 0.5294 'International Tables Vol C Tables 4.2.6.8 and 6.1.1.4'

loop_
_geom_angle_atom_site_label_1
_geom_angle_atom_site_label_2
_geom_angle_atom_site_label_3
_geom_angle
O113 C1 C2 113(3)
C151 C101 N171 69.6
C151 C101 N101 101.1
N171 C101 N101 33.8
C151 C101 C102 61
N171 C101 C102 91.6
N101 C101 C102 96.4
C151 C101 N151 93.8
N171 C101 N151 25.3
N101 C101 N151 21.5
C102 C101 N151 110.7
C151 C101 C155 102.3
N171 C101 C155 54.2
N101 C101 C155 55.4
C102 C101 C155 145.8
N151 C101 C155 36.9
C152 C102 C151 78
C152 C102 C101 110
C151 C102 C101 32.8
C152 C102 C103 68.2
C151 C102 C103 111.6
C101 C102 C103 117.1
C104 C103 C153 91.9
C104 C103 C154 74
C153 C103 C154 28.9
C104 C103 C152 141.5
C153 C103 C152 50.1
C154 C103 C152 68.6
C104 C103 C102 176.4
C153 C103 C102 90.4
C154 C103 C102 109.2
C152 C103 C102 41.3
C103 C104 C154 65.1
C103 C104 C153 46.7
C154 C104 C153 26.3
C101 C151 N171 74.2
C101 C151 C102 86.3
N171 C151 C102 102.3
C101 C151 C152 132.8
N171 C151 C152 120.1
C102 C151 C152 47.9
C101 C151 N101 52
N171 C151 N101 24.9
C102 C151 N101 88.7
C152 C151 N101 123.9
C101 C151 C163 106.3
N171 C151 C163 34.7
C102 C151 C163 91.5
C152 C151 C163 88.3
N101 C151 C163 54.3
C102 C152 C153 113.7
C102 C152 C151 54.1
C153 C152 C151 117.7
C102 C152 C103 70.5
C153 C152 C103 44.5
C151 C152 C103 100.3
C102 C152 C154 120.2
C153 C152 C154 20.1
C151 C152 C154 137.7
C103 C152 C154 50.6
C154 C153 C103 99.4
C154 C153 C152 122.4
C103 C153 C152 85.4
C154 C153 C104 73.3
C103 C153 C104 41.3
C152 C153 C104 126.3
C153 C154 C103 51.7
C153 C154 C104 80.5
C103 C154 C104 40.9
C153 C154 C152 37.5
C103 C154 C152 60.8
C104 C154 C152 101.2
C155 C105 C106 157.7
C155 C105 C156 92.6
C106 C105 C156 109.7
C155 C105 C157 140.7
C106 C105 C157 57
C156 C105 C157 59.5
C155 C105 N151 53.1
C106 C105 N151 119.5
C156 C105 N151 98.9
C157 C105 N151 101.1
C155 C105 C158 143.7
C106 C105 C158 45.6
C156 C105 C158 82.5
C157 C105 C158 65
N151 C105 C158 163.2
C105 C106 C157 80.2
C105 C106 C158 102.1
C157 C106 C158 88.2
C105 C106 C107 109.7
C157 C106 C107 122.2
C158 C106 C107 34.3
C105 C106 C155 10.7
C157 C106 C155 89.3
C158 C106 C155 108.1
C107 C106 C155 109.5
C105 C106 C156 40.5
C157 C106 C156 46.4
C158 C106 C156 79.2
C107 C106 C156 106
C155 C106 C156 51.2
C158 C107 C108 73.5
C158 C107 C106 47.7
C108 C107 C106 101.4
C107 C108 C158 41
C105 C155 N151 90.3
C105 C155 C156 53
N151 C155 C156 97.5
C105 C155 N171 115
N151 C155 N171 27.7
C156 C155 N171 121.8
C105 C155 N101 104
N151 C155 N101 20.1
C156 C155 N101 94
N171 C155 N101 28.3
C105 C155 C106 11.6
N151 C155 C106 87.9
C156 C155 C106 64.6
N171 C155 C106 109.8
N101 C155 C106 104.4
C105 C155 C101 148.3
N151 C155 C101 60.7
C156 C155 C101 114.4
N171 C155 C101 41.7
N101 C155 C101 44.6
C106 C155 C101 148.6
C105 C156 C157 65.3
C105 C156 C155 34.4
C157 C156 C155 95.9
C105 C156 C106 29.8
C157 C156 C106 40.5
C155 C156 C106 64.2
C106 C157 C156 93.2
C106 C157 C105 42.9
C156 C157 C105 55.2
C106 C157 C158 48.3
C156 C157 C158 82.3
C105 C157 C158 67.8
C107 C158 C106 98.1
C107 C158 C108 65.5
C106 C158 C108 123.5
C107 C158 C157 141.1
C106 C158 C157 43.5
C108 C158 C157 124.8
C107 C158 C105 106.1
C106 C158 C105 32.3
C108 C158 C105 155.4
C157 C158 C105 47.2
C159 C109 N101 72.4
C159 C109 N151 102.4
N101 C109 N151 30
C159 C109 C160 57.3
N101 C109 C160 87.5
N151 C109 C160 104.6
C159 C109 C110 81.3
N101 C109 C110 121.1
N151 C109 C110 128.5
C160 C109 C110 35.4
C159 C109 N171 83.3
N101 C109 N171 17.6
N151 C109 N171 23.2
C160 C109 N171 105.1
C110 C109 N171 138.1
C159 C109 C113 103.2
N101 C109 C113 54.8
N151 C109 C113 43.8
C160 C109 C113 142.2
C110 C109 C113 171.5
N171 C109 C113 37.3
C160 C110 C161 32.4
C160 C110 C111 69
C161 C110 C111 42.1
C160 C110 C162 90.7
C161 C110 C162 58.4
C111 C110 C162 37.7
C160 C110 C109 51.3
C161 C110 C109 77.9
C111 C110 C109 92.1
C162 C110 C109 128.8
C160 C110 C159 35.9
C161 C110 C159 54.5
C111 C110 C159 67.7
C162 C110 C159 103.4
C109 C110 C159 25.6
C112 C111 C162 66.4
C112 C111 C161 74.3
C162 C111 C161 91.1
C112 C111 C160 107.3
C162 C111 C160 93
C161 C111 C160 35.3
C112 C111 C110 122
C162 C111 C110 72.9
C161 C111 C110 66.8
C160 C111 C110 35.8
C112 C111 C159 124
C162 C111 C159 128.5
C161 C111 C159 54.4
C160 C111 C159 36.2
C110 C111 C159 59.3
C111 C112 C162 59.3
C111 C112 C161 58
C162 C112 C161 80.6
C109 C159 C160 87.4
C109 C159 N101 66.9
C160 C159 N101 96.8
C109 C159 C161 123.7
C160 C159 C161 36.3
N101 C159 C161 109.9
C109 C159 N151 50
C160 C159 N151 95.6
N101 C159 N151 17
C161 C159 N151 118
C109 C159 C110 73
C160 C159 C110 31.1
N101 C159 C110 114.3
C161 C159 C110 57
N151 C159 C110 105.1
C109 C159 N171 71.6
C160 C159 N171 110.6
N101 C159 N171 14.1
C161 C159 N171 119.3
N151 C159 N171 24.4
C110 C159 N171 127.7
C109 C159 C111 123.2
C160 C159 C111 56.3
N101 C159 C111 147.5
C161 C159 C111 37.6
N151 C159 C111 151.8
C110 C159 C111 53
N171 C159 C111 156
C161 C160 C110 112.5
C161 C160 C159 97.6
C110 C160 C159 113
C161 C160 C109 132.9
C110 C160 C109 93.3
C159 C160 C109 35.3
C161 C160 C111 46.6
C110 C160 C111 75.3
C159 C160 C111 87.5
C109 C160 C111 111.2
C161 C160 N101 111.9
C110 C160 N101 131.4
C159 C160 N101 41.7
C109 C160 N101 40.3
C111 C160 N101 126.3
C160 C161 C111 98.1
C160 C161 C112 141
C111 C161 C112 47.6
C160 C161 C159 46.1
C111 C161 C159 88
C112 C161 C159 130.7
C160 C161 C110 35.1
C111 C161 C110 71.1
C112 C161 C110 106.5
C159 C161 C110 68.4
C160 C161 C162 98.5
C111 C161 C162 42.2
C112 C161 C162 44.9
C159 C161 C162 118.6
C110 C161 C162 63.4
C111 C162 C112 54.3
C111 C162 C161 46.7
C112 C162 C161 54.6
C111 C162 C110 69.4
C112 C162 C110 110.9
C161 C162 C110 58.2
C163 C113 C164 58
C163 C113 N171 70.8
C164 C113 N171 99.4
C163 C113 N151 108.3
C164 C113 N151 119.2
N171 C113 N151 37.6
C163 C113 N101 94.6
C164 C113 N101 131.2
N171 C113 N101 32.2
N151 C113 N101 26.5
C163 C113 C109 124.4
C164 C113 C109 166.3
N171 C113 C109 71
N151 C113 C109 47.4
N101 C113 C109 38.9
C163 C113 C114 62.1
C164 C113 C114 10.7
N171 C113 C114 92.3
N151 C113 C114 108.8
N101 C113 C114 123.2
C109 C113 C114 155.6
C164 C114 C165 98.7
C164 C114 C115 85.5
C165 C114 C115 31.6
C164 C114 C163 18.9
C165 C114 C163 100.2
C115 C114 C163 96.4
C164 C114 C113 11.8
C165 C114 C113 110.5
C115 C114 C113 96
C163 C114 C113 20.9
C165 C115 C166 126.1
C165 C115 C114 71.7
C166 C115 C114 143.8
C165 C115 C116 66.2
C166 C115 C116 65.8
C114 C115 C116 104.3
C165 C115 C164 88.2
C166 C115 C164 145.4
C114 C115 C164 34.9
C116 C115 C164 138.8
C165 C116 C166 61.9
C165 C116 C115 29.4
C166 C116 C115 34.2
C113 C163 C164 80.5
C113 C163 N171 74.7
C164 C163 N171 110.9
C113 C163 N151 47.9
C164 C163 N151 100.5
N171 C163 N151 26.8
C113 C163 N101 61.6
C164 C163 N101 123.6
N171 C163 N101 24.1
N151 C163 N101 23.3
C113 C163 C114 97
C164 C163 C114 20.1
N171 C163 C114 104.8
N151 C163 C114 103.7
N101 C163 C114 124.3
C113 C163 C151 114.8
C164 C163 C151 115.5
N171 C163 C151 40.1
N151 C163 C151 66.9
N101 C163 C151 57.7
C114 C163 C151 98.1
C163 C164 C114 141
C163 C164 C113 41.5
C114 C164 C113 157.4
C163 C164 C115 134.8
C114 C164 C115 59.6
C113 C164 C115 139.5
C163 C164 N171 39.7
C114 C164 N171 119.8
C113 C164 N171 43.6
C115 C164 N171 171.8
C163 C164 C165 123.5
C114 C164 C165 50
C113 C164 C165 152.6
C115 C164 C165 25.3
N171 C164 C165 147.3
C115 C165 C114 76.6
C115 C165 C116 84.4
C114 C165 C116 113.1
C115 C165 C166 29.1
C114 C165 C166 100.4
C116 C165 C166 59.4
C115 C165 C164 66.5
C114 C165 C164 31.4
C116 C165 C164 136.4
C166 C165 C164 95.5
C115 C166 C116 80
C115 C166 C165 24.8
C116 C166 C165 58.7
C251 C201 C202 74.8
C251 C201 N201 101.2
C202 C201 N201 109.8
C251 C201 C252 58.8
C202 C201 C252 16
N201 C201 C252 111.3
C253 C202 C251 141.5
C253 C202 C201 145.2
C251 C202 C201 24
C253 C202 C203 40.2
C251 C202 C203 101.3
C201 C202 C203 110.7
C253 C203 C254 70.4
C253 C203 C252 50.9
C254 C203 C252 112.1
C253 C203 C204 88.2
C254 C203 C204 35.3
C252 C203 C204 106
C253 C203 C202 46.1
C254 C203 C202 114.8
C252 C203 C202 15.9
C204 C203 C202 117.8
C254 C204 C203 70.8
C254 C204 C253 55.7
C203 C204 C253 35.9
C201 C251 C202 81.2
C201 C251 C252 100.9
C202 C251 C252 19.7
C201 C251 N201 59.4
C202 C251 N201 100.4
C252 C251 N201 111.1
C253 C252 C251 137.3
C253 C252 C203 44.8
C251 C252 C203 106.6
C253 C252 C201 123.5
C251 C252 C201 20.3
C203 C252 C201 107
C203 C253 C252 84.2
C203 C253 C202 93.7
C252 C253 C202 22.4
C203 C253 C254 67.8
C252 C253 C254 134.7
C202 C253 C254 155.8
C203 C253 C204 55.9
C252 C253 C204 105
C202 C253 C204 126.6
C254 C253 C204 29.8
C204 C254 C203 73.9
C204 C254 C253 94.5
C203 C254 C253 41.8
C255 C205 C256 91.6
C255 C205 C206 108
C256 C205 C206 18.1
C255 C205 N201 58.7
C256 C205 N201 106.3
C206 C205 N201 108
C256 C206 C257 115.1
C256 C206 C205 18.4
C257 C206 C205 119.7
C256 C206 C207 99.7
C257 C206 C207 25.9
C205 C206 C207 98.3
C256 C206 C255 9.3
C257 C206 C255 123.2
C205 C206 C255 21.9
C207 C206 C255 109
C257 C207 C208 95.1
C257 C207 C258 67.7
C208 C207 C258 27.4
C257 C207 C206 45.5
C208 C207 C206 113.7
C258 C207 C206 91.8
C257 C207 C256 63.3
C208 C207 C256 98.9
C258 C207 C256 84.8
C206 C207 C256 24.7
C258 C208 C207 93.8
C258 C208 C257 66.3
C207 C208 C257 27.5
C205 C255 C256 46.7
C205 C255 N201 92.9
C256 C255 N201 105.2
C205 C255 C206 50.1
C256 C255 C206 6.7
N201 C255 C206 99.9
C205 C255 C259 108.6
C256 C255 C259 143.1
N201 C255 C259 41.4
C206 C255 C259 139.4
C206 C256 C205 143.5
C206 C256 C255 164
C205 C256 C255 41.7
C206 C256 C257 39.5
C205 C256 C257 138.1
C255 C256 C257 153.6
C206 C256 C207 55.6
C205 C256 C207 115.5
C255 C256 C207 140.3
C257 C256 C207 22.6
C207 C257 C206 108.7
C207 C257 C258 84.4
C206 C257 C258 117.1
C207 C257 C208 57.4
C206 C257 C208 123.7
C258 C257 C208 27.1
C207 C257 C256 94.1
C206 C257 C256 25.4
C258 C257 C256 95.9
C208 C257 C256 98.4
C208 C258 C257 86.6
C208 C258 C207 58.7
C257 C258 C207 27.9
C260 C209 C210 20.4
C260 C209 N201 100
C210 C209 N201 115
C260 C210 C261 112.2
C260 C210 C209 71.8
C261 C210 C209 103.7
C260 C210 C211 141.7
C261 C210 C211 29.5
C209 C210 C211 109.9
C260 C210 C259 56.5
C261 C210 C259 109.8
C209 C210 C259 15.4
C211 C210 C259 122.4
C261 C211 C262 57.9
C261 C211 C210 61.3
C262 C211 C210 93.4
C261 C211 C212 93.5
C262 C211 C212 39.2
C210 C211 C212 98.5
C261 C211 C260 51.8
C262 C211 C260 86.9
C210 C211 C260 9.5
C212 C211 C260 97.8
C262 C212 C211 53.2
C262 C212 C261 32.9
C211 C212 C261 23.1
N201 C259 C260 117.9
N201 C259 C210 126.4
C260 C259 C210 18
N201 C259 C255 44.1
C260 C259 C255 152.7
C210 C259 C255 169.1
N201 C259 C263 45.4
C260 C259 C263 86.4
C210 C259 C263 102.9
C255 C259 C263 66.6
C210 C260 C259 105.4
C210 C260 C209 87.7
C259 C260 C209 17.8
C210 C260 C261 50.3
C259 C260 C261 107.2
C209 C260 C261 94.5
C210 C260 C211 28.8
C259 C260 C211 109
C209 C260 C211 92.5
C261 C260 C211 21.5
C211 C261 C262 89
C211 C261 C210 89.2
C262 C261 C210 115
C211 C261 C260 106.7
C262 C261 C260 113.6
C210 C261 C260 17.5
C211 C261 C212 63.5
C262 C261 C212 30.5
C210 C261 C212 96.6
C260 C261 C212 103.6
C212 C262 C261 116.6
C212 C262 C211 87.6
C261 C262 C211 33.1
C263 C213 C214 83.3
C263 C213 N201 66.1
C214 C213 N201 106.9
C263 C213 C264 48.7
C214 C213 C264 35.6
N201 C213 C264 83.1
C264 C214 C215 130.7
C264 C214 C265 81.6
C215 C214 C265 49.9
C264 C214 C213 91.7
C215 C214 C213 106.5
C265 C214 C213 104
C264 C214 C263 71.7
C215 C214 C263 116.1
C265 C214 C263 96.1
C213 C214 C263 20.5
C265 C215 C216 86.5
C265 C215 C214 65.7
C216 C215 C214 118.6
C265 C215 C266 58.4
C216 C215 C266 31.2
C214 C215 C266 111.2
C266 C216 C215 87.9
C266 C216 C265 50
C215 C216 C265 42.5
C213 C263 N201 92.9
C213 C263 C214 76.2
N201 C263 C214 111.9
C213 C263 C264 116.4
N201 C263 C264 99.7
C214 C263 C264 41.2
C213 C263 C259 129.9
N201 C263 C259 41.2
C214 C263 C259 100.1
C264 C263 C259 67.7
C214 C264 C263 67.1
C214 C264 C265 57.8
C263 C264 C265 85.3
C214 C264 C213 52.7
C263 C264 C213 14.9
C265 C264 C213 80.7
C215 C265 C266 74.5
C215 C265 C214 64.4
C266 C265 C214 122
C215 C265 C264 104.6
C266 C265 C264 145.7
C214 C265 C264 40.7
C215 C265 C216 51
C266 C265 C216 26.7
C214 C265 C216 96.6
C264 C265 C216 130
C216 C266 C265 103.4
C216 C266 C215 60.9
C265 C266 C215 47.1
C302 C301 N301 113.9
C301 C302 C303 112.2
C304 C303 C302 115.6
N301 C305 C306 112.4
C307 C306 C305 108.3
C307 C306 C357 26
C305 C306 C357 106.5
C357 C307 C306 100.4
C357 C307 C308 109.9
C306 C307 C308 101.9
C357 C307 C358 60.1
C306 C307 C358 109.1
C308 C307 C358 49.8
C358 C308 C307 68
C307 C357 C358 94.3
C307 C357 C306 53.6
C358 C357 C306 105.6
C308 C358 C357 87.8
C308 C358 C307 62.2
C357 C358 C307 25.6
C310 C309 N301 117.7
C310 C309 C360 25
N301 C309 C360 93.4
C360 C310 C361 100.3
C360 C310 C311 130.9
C361 C310 C311 33.9
C360 C310 C309 109.4
C361 C310 C309 132.9
C311 C310 C309 116.7
C360 C310 C359 97.4
C361 C310 C359 131.6
C311 C310 C359 125
C309 C310 C359 14.4
C360 C310 C312 131.9
C361 C310 C312 55.7
C311 C310 C312 26.9
C309 C310 C312 117
C359 C310 C312 130.2
C361 C311 C312 137.1
C361 C311 C310 71.9
C312 C311 C310 114.9
C361 C311 C362 66.2
C312 C311 C362 89
C310 C311 C362 136.3
C361 C311 C360 55.6
C312 C311 C360 118.1
C310 C311 C360 19.2
C362 C311 C360 117.4
C311 C312 C361 18.9
C311 C312 C362 56
C361 C312 C362 46.1
C311 C312 C310 38.2
C361 C312 C310 41.9
C362 C312 C310 88
N301 C359 C310 124.4
N301 C359 C360 102.6
C310 C359 C360 26.8
C310 C360 C361 49.3
C310 C360 C359 55.9
C361 C360 C359 94.3
C310 C360 C309 45.6
C361 C360 C309 88.6
C359 C360 C309 12.1
C310 C360 C311 29.9
C361 C360 C311 21.9
C359 C360 C311 82.8
C309 C360 C311 74.1
C311 C361 C362 81
C311 C361 C310 74.2
C362 C361 C310 152.1
C311 C361 C312 24.1
C362 C361 C312 69.8
C310 C361 C312 82.4
C311 C361 C360 102.4
C362 C361 C360 155.9
C310 C361 C360 30.5
C312 C361 C360 103.7
C361 C362 C311 32.8
C361 C362 C312 64.1
C311 C362 C312 35
C314 C313 N301 109.5
C314 C313 C364 35
N301 C313 C364 103.6
C364 C314 C315 91
C364 C314 C313 89.3
C315 C314 C313 114.9
C364 C314 C316 106.8
C315 C314 C316 17.4
C313 C314 C316 106.8
C364 C314 C365 56.5
C315 C314 C365 42.8
C313 C314 C365 87.8
C316 C314 C365 53.6
C316 C315 C365 113.6
C316 C315 C314 126.4
C365 C315 C314 91.7
C316 C315 C366 84
C365 C315 C366 34.8
C314 C315 C366 125.3
C316 C315 C364 156.9
C365 C315 C364 60.3
C314 C315 C364 38.7
C366 C315 C364 94.7
C315 C316 C366 68.7
C315 C316 C365 44.5
C366 C316 C365 28.7
C315 C316 C314 36.2
C366 C316 C314 93.5
C365 C316 C314 64.8
C314 C364 C365 88.1
C314 C364 C315 50.3
C365 C364 C315 45.1
C314 C364 C313 55.7
C365 C364 C313 87.2
C315 C364 C313 84.7
C366 C365 C315 79.8
C366 C365 C364 152.9
C315 C365 C364 74.7
C366 C365 C316 62.1
C315 C365 C316 21.9
C364 C365 C316 94.7
C366 C365 C314 123.7
C315 C365 C314 45.4
C364 C365 C314 35.4
C316 C365 C314 61.6
C365 C366 C315 65.3
C365 C366 C316 89.2
C315 C366 C316 27.3
C451 C401 C452 111.7
C451 C401 C402 133.3
C452 C401 C402 47.4
C451 C401 N401 62.5
C452 C401 N401 151.5
C402 C401 N401 114
C452 C402 C403 63.9
C452 C402 C401 52.4
C403 C402 C401 113.6
C452 C402 C453 49.4
C403 C402 C453 23.4
C401 C402 C453 92.7
C452 C402 C451 51.3
C403 C402 C451 115
C401 C402 C451 11.3
C453 C402 C451 96.6
C453 C403 C404 36.3
C453 C403 C452 67.7
C404 C403 C452 103
C453 C403 C402 101.8
C404 C403 C402 122.5
C452 C403 C402 49.1
C453 C403 C454 38.1
C404 C403 C454 16.5
C452 C403 C454 97.6
C402 C403 C454 107.1
C453 C404 C454 127.3
C453 C404 C403 39.6
C454 C404 C403 145.5
C453 C404 C452 10.2
C454 C404 C452 117.6
C403 C404 C452 44.8
C401 C451 N401 99.3
C401 C451 C452 49.7
N401 C451 C452 138.7
C401 C451 C402 35.4
N401 C451 C402 102.2
C452 C451 C402 36.5
C402 C452 C401 80.2
C402 C452 C453 87.4
C401 C452 C453 136
C402 C452 C403 67
C401 C452 C403 141.6
C453 C452 C403 29.6
C402 C452 C451 92.2
C401 C452 C451 18.6
C453 C452 C451 151.9
C403 C452 C451 158.4
C402 C452 C404 85.9
C401 C452 C404 130.9
C453 C452 C404 5
C403 C452 C404 32.2
C451 C452 C404 147
C404 C453 C403 104.1
C404 C453 C452 164.8
C403 C453 C452 82.7
C404 C453 C454 32.1
C403 C453 C454 124.7
C452 C453 C454 133.3
C404 C453 C402 130.6
C403 C453 C402 54.8
C452 C453 C402 43.2
C454 C453 C402 118.5
C404 C454 C453 20.7
C404 C454 C403 18
C453 C454 C403 17.2
C455 C405 N401 79.2
C455 C405 C406 68.1
N401 C405 C406 111.5
C455 C405 C456 44.3
N401 C405 C456 96.8
C406 C405 C456 24.4
C456 C406 C455 64.4
C456 C406 C407 77.6
C455 C406 C407 102.1
C456 C406 C405 92.9
C455 C406 C405 29.2
C407 C406 C405 116.6
C456 C406 C457 43.3
C455 C406 C457 77.4
C407 C406 C457 35.5
C405 C406 C457 102.7
C457 C407 C458 68.8
C457 C407 C408 89.5
C458 C407 C408 54.8
C457 C407 C406 76.8
C458 C407 C406 145.5
C408 C407 C406 124.5
C457 C407 C456 50
C458 C407 C456 118
C408 C407 C456 110.5
C406 C407 C456 27.7
C458 C408 C407 62.3
C458 C408 C457 52.9
C407 C408 C457 36.3
C405 C455 C456 111.7
C405 C455 C406 82.8
C456 C455 C406 29.7
C405 C455 N401 72.4
C456 C455 N401 115.9
C406 C455 N401 114.5
C405 C455 C457 128.2
C456 C455 C457 37.1
C406 C455 C457 54.2
N401 C455 C457 147
C406 C456 C457 111.4
C406 C456 C455 85.9
C457 C456 C455 99.9
C406 C456 C407 74.7
C457 C456 C407 38.3
C455 C456 C407 108.2
C406 C456 C405 62.7
C457 C456 C405 112.8
C455 C456 C405 24
C407 C456 C405 105.3
C407 C457 C456 91.8
C407 C457 C458 68.3
C456 C457 C458 157.7
C407 C457 C406 67.7
C456 C457 C406 25.3
C458 C457 C406 136
C407 C457 C408 54.3
C456 C457 C408 113.3
C458 C457 C408 47.2
C406 C457 C408 102.5
C407 C457 C455 102.8
C456 C457 C455 43
C458 C457 C455 148.4
C406 C457 C455 48.4
C408 C457 C455 150.7
C408 C458 C407 62.9
C408 C458 C457 79.9
C407 C458 C457 42.9
N401 C409 C460 113.1
N401 C409 C410 100.2
C460 C409 C410 21.8
C460 C410 C411 64.8
C460 C410 C409 49.7
C411 C410 C409 100.7
C460 C410 C461 42.3
C411 C410 C461 28.5
C409 C410 C461 72.2
C462 C411 C461 63
C462 C411 C412 77.8
C461 C411 C412 137.8
C462 C411 C460 99.9
C461 C411 C460 62.9
C412 C411 C460 144.1
C462 C411 C410 122.2
C461 C411 C410 82.4
C412 C411 C410 134.9
C460 C411 C410 23.4
C411 C412 C462 45.3
C411 C412 C461 19.8
C462 C412 C461 27.6
C410 C460 C461 118.5
C410 C460 C409 108.5
C461 C460 C409 97.5
C410 C460 C411 91.8
C461 C460 C411 34
C409 C460 C411 128.5
C411 C461 C462 56.1
C411 C461 C460 83.1
C462 C461 C460 109.1
C411 C461 C412 22.3
C462 C461 C412 36.4
C460 C461 C412 100.8
C411 C461 C410 69.2
C462 C461 C410 108.9
C460 C461 C410 19.2
C412 C461 C410 89.7
C411 C462 C461 60.9
C411 C462 C412 56.9
C461 C462 C412 116
C464 C413 N401 114.9
C464 C413 C414 19.6
N401 C413 C414 113.6
C464 C414 C465 77.3
C464 C414 C413 59.4
C465 C414 C413 96.3
C464 C414 C415 102.3
C465 C414 C415 25.7
C413 C414 C415 104.1
C465 C415 C416 104.4
C465 C415 C466 55.9
C416 C415 C466 48.8
C465 C415 C414 44.9
C416 C415 C414 108.2
C466 C415 C414 76.5
C465 C415 C464 29.4
C416 C415 C464 111.9
C466 C415 C464 71.2
C414 C415 C464 16.1
C466 C416 C415 76.9
C466 C416 C465 48.8
C415 C416 C465 28.3
C414 C464 C465 78.3
C414 C464 C413 101
C465 C464 C413 107
C414 C464 C415 61.6
C465 C464 C415 17.7
C413 C464 C415 103.3
C415 C465 C466 91.6
C415 C465 C464 132.9
C466 C465 C464 106.2
C415 C465 C414 109.4
C466 C465 C414 104.8
C464 C465 C414 24.4
C415 C465 C416 47.3
C466 C465 C416 44.5
C464 C465 C416 129.6
C414 C465 C416 111.2
C416 C466 C465 86.7
C416 C466 C415 54.4
C465 C466 C415 32.5
N151 N101 N171 63.9
N151 N101 C109 91.2
N171 N101 C109 136.7
N151 N101 C159 131.8
N171 N101 C159 144.8
C109 N101 C159 40.7
N151 N101 C101 108.2
N171 N101 C101 67
C109 N101 C101 155.7
C159 N101 C101 118.8
N151 N101 C113 57.1
N171 N101 C113 50.7
C109 N101 C113 86.2
C159 N101 C113 106.7
C101 N101 C113 116.4
N151 N101 C155 37.9
N171 N101 C155 73.1
C109 N101 C155 109.4
C159 N101 C155 140.6
C101 N101 C155 80
C113 N101 C155 92.1
N151 N101 C163 71.8
N171 N101 C163 35.5
C109 N101 C163 105.2
C159 N101 C163 112.3
C101 N101 C163 94.9
C113 N101 C163 23.8
C155 N101 C163 98.9
N151 N101 C151 98.2
N171 N101 C151 42.6
C109 N101 C151 165.7
C159 N101 C151 128.7
C101 N101 C151 26.9
C113 N101 C151 89.8
C155 N101 C151 84.4
C163 N101 C151 68
N151 N101 C160 118.2
N171 N101 C160 170.8
C109 N101 C160 52.3
C159 N101 C160 41.4
C101 N101 C160 104.4
C113 N101 C160 138.5
C155 N101 C160 102.9
C163 N101 C160 152.9
C151 N101 C160 129.6
N101 N151 N171 66.1
N101 N151 C155 121.9
N171 N151 C155 107.1
N101 N151 C113 96.3
N171 N151 C113 64.4
C155 N151 C113 134.6
N101 N151 C109 58.8
N171 N151 C109 114.6
C155 N151 C109 130.3
C113 N151 C109 88.8
N101 N151 C105 140.8
N171 N151 C105 138.5
C155 N151 C105 36.6
C113 N151 C105 121
C109 N151 C105 106.8
N101 N151 C163 84.9
N171 N151 C163 40.7
C155 N151 C163 128.9
C113 N151 C163 23.7
C109 N151 C163 100.6
C105 N151 C163 134.2
N101 N151 C159 31.2
N171 N151 C159 91.4
C155 N151 C159 133.6
C113 N151 C159 91.8
C109 N151 C159 27.7
C105 N151 C159 127.2
C163 N151 C159 92.8
N101 N151 C101 50.4
N171 N151 C101 46
C155 N151 C101 82.4
C113 N151 C101 109.5
C109 N151 C101 107.9
C105 N151 C101 118
C163 N151 C101 86.2
C159 N151 C101 80.9
N151 N171 N101 50
N151 N171 C163 112.5
N101 N171 C163 120.4
N151 N171 C113 78
N101 N171 C113 97.2
C163 N171 C113 34.5
N151 N171 C151 142.1
N101 N171 C151 112.5
C163 N171 C151 105.2
C113 N171 C151 139.7
N151 N171 C101 108.7
N101 N171 C101 79.2
C163 N171 C101 137.4
C113 N171 C101 166.1
C151 N171 C101 36.2
N151 N171 C155 45.2
N101 N171 C155 78.6
C163 N171 C155 134.1
C113 N171 C155 108.4
C151 N171 C155 103.8
C101 N171 C155 84.1
N151 N171 C164 100.7
N101 N171 C164 133.9
C163 N171 C164 29.4
C113 N171 C164 37.1
C151 N171 C164 110.6
C101 N171 C164 146.2
C155 N171 C164 106.3
N151 N171 C109 42.2
N101 N171 C109 25.7
C163 N171 C109 98.4
C113 N171 C109 71.7
C151 N171 C109 136
C101 N171 C109 104.7
C155 N171 C109 84.2
C164 N171 C109 108.2
N151 N171 C159 64.2
N101 N171 C159 21.1
C163 N171 C159 101.9
C113 N171 C159 86
C151 N171 C159 112.2
C101 N171 C159 86.1
C155 N171 C159 99.1
C164 N171 C159 122.3
C109 N171 C159 25.2
C259 N201 C255 94.6
C259 N201 C263 93.4
C255 N201 C263 102.3
C259 N201 C201 121.6
C255 N201 C201 128.5
C263 N201 C201 109.9
C259 N201 C213 112.5
C255 N201 C213 91.6
C263 N201 C213 20.9
C201 N201 C213 104.4
C259 N201 C209 11.8
C255 N201 C209 96.9
C263 N201 C209 104.1
C201 N201 C209 112.3
C213 N201 C209 123.8
C259 N201 C205 105.8
C255 N201 C205 28.4
C263 N201 C205 126.2
C201 N201 C205 101.6
C213 N201 C205 110.1
C209 N201 C205 102.6
C259 N201 C251 103.8
C255 N201 C251 144.9
C263 N201 C251 106.2
C201 N201 C251 19.4
C213 N201 C251 108
C209 N201 C251 95.8
C205 N201 C251 116.5
C359 N301 C305 103.6
C359 N301 C301 114.8
C305 N301 C301 120.3
C359 N301 C309 12.5
C305 N301 C309 105.1
C301 N301 C309 104.3
C359 N301 C313 102.8
C305 N301 C313 110.4
C301 N301 C313 103.8
C309 N301 C313 113.1
C451 N401 C413 93.2
C451 N401 C409 129.4
C413 N401 C409 115.4
C451 N401 C405 119.4
C413 N401 C405 105.3
C409 N401 C405 93.3
C451 N401 C401 18.2
C413 N401 C401 106.8
C409 N401 C401 111.5
C405 N401 C401 124.4
C451 N401 C455 91.8
C413 N401 C455 116.8
C409 N401 C455 108.5
C405 N401 C455 28.5
C401 N401 C455 96.1
C1 O113 V102 123.6(15)
C1 O113 V101 123.6(15)
V102 O113 V101 108.8(7)
V102 O114 V101 106.3(8)
V101 O115 W103 122.8(9)
V102 O116 W104 121.0(10)
V102 O117 W105 121.1(11)
V101 O118 W106 124.5(10)
W107 O119 W103 144.3(8)
W104 O120 W107 149.0(10)
W105 O121 W104 118.6(9)
W108 O122 W105 146.2(10)
W108 O123 W106 147.3(10)
W103 O124 W106 118.7(10)
W109 O125 W103 148.0(9)
W110 O126 W104 145.2(10)
W105 O127 W111 144.2(10)
W112 O128 W106 146.6(11)
W109 O129 W107 118.4(8)
W110 O130 W107 116.6(11)
W111 O131 W108 117.6(9)
W112 O132 W108 119.2(11)
W110 O133 W109 118.9(10)
W110 O134 W111 158.9(13)
W111 O135 W112 120.1(13)
W109 O136 W112 156.9(12)
Ge1 O137 W103 122.9(8)
Ge1 O137 W106 124.4(8)
W103 O137 W106 92.5(6)
Ge1 O137 V101 129.4(8)
W103 O137 V101 88.9(5)
W106 O137 V101 87.4(5)
Ge1 O138 W104 124.3(7)
Ge1 O138 W105 122.6(7)
W104 O138 W105 96.3(6)
Ge1 O138 V102 126.4(8)
W104 O138 V102 88.8(5)
W105 O138 V102 88.4(5)
Ge1 O139 W110 124.9(8)
Ge1 O139 W107 122.0(8)
W110 O139 W107 94.1(6)
Ge1 O139 W109 121.6(8)
W110 O139 W109 94.1(6)
W107 O139 W109 91.8(6)
Ge1 O140 W108 122.8(10)
Ge1 O140 W111 124.0(10)
W108 O140 W111 93.2(7)
Ge1 O140 W112 122.9(10)
W108 O140 W112 91.8(7)
W111 O140 W112 93.4(7)
O137 Ge1 O140 109.5(8)
O137 Ge1 O138 111.7(7)
O140 Ge1 O138 108.9(8)
O137 Ge1 O139 111.6(8)
O140 Ge1 O139 107.8(8)
O138 Ge1 O139 107.3(7)
O103 W103 O124 98.2(9)
O103 W103 O115 100.5(8)
O124 W103 O115 88.0(8)
O103 W103 O125 99.3(7)
O124 W103 O125 90.3(8)
O115 W103 O125 160.2(7)
O103 W103 O119 103.3(7)
O124 W103 O119 158.5(7)
O115 W103 O119 88.4(6)
O125 W103 O119 86.1(6)
O103 W103 O137 172.9(7)
O124 W103 O137 75.8(7)
O115 W103 O137 75.7(6)
O125 W103 O137 84.8(6)
O119 W103 O137 82.8(6)
O104 W104 O116 98.4(10)
O104 W104 O120 100.4(9)
O116 W104 O120 94.2(8)
O104 W104 O126 98.9(9)
O116 W104 O126 162.5(8)
O120 W104 O126 85.0(7)
O104 W104 O121 100.2(9)
O116 W104 O121 87.7(8)
O120 W104 O121 158.8(7)
O126 W104 O121 86.9(7)
O104 W104 O138 172.2(8)
O116 W104 O138 77.9(7)
O120 W104 O138 86.9(6)
O126 W104 O138 84.6(6)
O121 W104 O138 72.9(7)
O105 W105 O117 98.7(10)
O105 W105 O121 101.0(10)
O117 W105 O121 87.0(8)
O105 W105 O122 102.2(10)
O117 W105 O122 89.3(8)
O121 W105 O122 156.8(8)
O105 W105 O127 98.2(10)
O117 W105 O127 163.1(8)
O121 W105 O127 89.1(7)
O122 W105 O127 87.8(7)
O105 W105 O138 172.1(9)
O117 W105 O138 77.2(7)
O121 W105 O138 72.3(7)
O122 W105 O138 84.6(6)
O127 W105 O138 85.9(6)
O106 W106 O118 104.0(9)
O106 W106 O123 100.7(9)
O118 W106 O123 88.8(7)
O106 W106 O124 104.8(10)
O118 W106 O124 89.2(8)
O123 W106 O124 154.2(8)
O106 W106 O128 98.6(9)
O118 W106 O128 157.3(8)
O123 W106 O128 85.1(7)
O124 W106 O128 86.9(8)
O106 W106 O137 177.4(9)
O118 W106 O137 74.8(7)
O123 W106 O137 81.6(6)
O124 W106 O137 73.0(7)
O128 W106 O137 82.6(7)
O107 W107 O119 103.6(8)
O107 W107 O120 101.0(8)
O119 W107 O120 96.3(7)
O107 W107 O129 102.2(8)
O119 W107 O129 89.1(7)
O120 W107 O129 154.1(7)
O107 W107 O130 100.1(9)
O119 W107 O130 156.1(7)
O120 W107 O130 82.2(8)
O129 W107 O130 82.7(8)
O107 W107 O139 172.5(8)
O119 W107 O139 83.4(6)
O120 W107 O139 80.9(6)
O129 W107 O139 74.6(6)
O130 W107 O139 72.9(8)
O108 W108 O123 105.1(10)
O108 W108 O122 101.1(10)
O123 W108 O122 94.8(7)
O108 W108 O132 102.4(10)
O123 W108 O132 87.5(9)
O122 W108 O132 154.9(9)
O108 W108 O131 99.4(10)
O123 W108 O131 155.0(7)
O122 W108 O131 85.1(8)
O132 W108 O131 82.5(9)
O108 W108 O140 172.9(10)
O123 W108 O140 81.3(7)
O122 W108 O140 81.1(7)
O132 W108 O140 74.6(8)
O131 W108 O140 74.0(7)
O109 W109 O129 101.9(9)
O109 W109 O136 97.3(10)
O129 W109 O136 160.6(8)
O109 W109 O125 104.5(9)
O129 W109 O125 84.6(7)
O136 W109 O125 87.7(8)
O109 W109 O133 101.9(10)
O129 W109 O133 88.7(8)
O136 W109 O133 90.3(8)
O125 W109 O133 153.6(8)
O109 W109 O139 172.7(9)
O129 W109 O139 74.7(6)
O136 W109 O139 86.5(7)
O125 W109 O139 81.8(6)
O133 W109 O139 71.8(7)
O110 W110 O130 101.2(11)
O110 W110 O134 97.0(11)
O130 W110 O134 161.8(10)
O110 W110 O133 99.9(11)
O130 W110 O133 89.8(9)
O134 W110 O133 88.6(9)
O110 W110 O126 102.8(10)
O130 W110 O126 85.8(8)
O134 W110 O126 88.7(8)
O133 W110 O126 157.3(8)
O110 W110 O139 174.1(10)
O130 W110 O139 76.3(8)
O134 W110 O139 85.8(8)
O133 W110 O139 74.8(8)
O126 W110 O139 82.5(7)
O111 W111 O135 99.3(13)
O111 W111 O131 97.7(12)
O135 W111 O131 89.5(10)
O111 W111 O134 101.2(13)
O135 W111 O134 93.4(10)
O131 W111 O134 160.1(9)
O111 W111 O127 102.0(11)
O135 W111 O127 158.3(10)
O131 W111 O127 83.7(8)
O134 W111 O127 86.4(8)
O111 W111 O140 171.1(12)
O135 W111 O140 75.6(10)
O131 W111 O140 75.2(7)
O134 W111 O140 86.4(8)
O127 W111 O140 82.7(7)
O112 W112 O128 105.1(11)
O112 W112 O132 100.6(11)
O128 W112 O132 87.6(9)
O112 W112 O136 100.5(11)
O128 W112 O136 88.9(8)
O132 W112 O136 158.8(9)
O112 W112 O135 102.1(12)
O128 W112 O135 152.8(9)
O132 W112 O135 85.7(10)
O136 W112 O135 87.9(9)
O112 W112 O140 170.9(11)
O128 W112 O140 82.1(8)
O132 W112 O140 73.8(8)
O136 W112 O140 85.0(8)
O135 W112 O140 70.6(9)
O101 V101 O118 103.8(10)
O101 V101 O115 101.7(9)
O118 V101 O115 95.1(8)
O101 V101 O113 99.9(9)
O118 V101 O113 152.6(7)
O115 V101 O113 93.3(7)
O101 V101 O114 103.4(9)
O118 V101 O114 89.3(7)
O115 V101 O114 152.7(7)
O113 V101 O114 71.9(6)
O101 V101 O137 172.2(9)
O118 V101 O137 72.6(7)
O115 V101 O137 72.2(6)
O113 V101 O137 85.3(6)
O114 V101 O137 83.6(6)
O102 V102 O117 99.5(10)
O102 V102 O116 102.4(10)
O117 V102 O116 94.9(9)
O102 V102 O113 102.4(9)
O117 V102 O113 155.3(8)
O116 V102 O113 91.1(7)
O102 V102 O114 101.4(10)
O117 V102 O114 92.1(8)
O116 V102 O114 153.7(8)
O113 V102 O114 72.8(6)
O102 V102 O138 170.1(9)
O117 V102 O138 73.3(7)
O116 V102 O138 72.1(7)
O113 V102 O138 86.0(6)
O114 V102 O138 85.9(6)

loop_
_geom_bond_atom_site_label_1
_geom_bond_atom_site_label_2
_geom_bond_distance
C1 O113 1.51(3)
C1 C2 1.52(5)
C101 C151 0.8246
C101 N171 1.345
C101 N101 1.4355
C101 C102 1.5193
C101 N151 1.7708
C101 C155 2.0133
C102 C152 1.2204
C102 C151 1.3311
C102 C103 1.7432
C103 C104 1.096
C103 C153 1.2085
C103 C154 1.5197
C103 C152 1.717
C104 C154 1.6107
C104 C153 1.6586
C151 N171 1.3103
C151 C152 1.6073
C151 N101 1.7878
C151 C163 1.9622
C152 C153 1.3214
C152 C154 1.8316
C153 C154 0.7445
C105 C155 0.9075
C105 C106 0.9804
C105 C156 1.283
C105 C157 1.4197
C105 N151 1.523
C105 C158 1.7931
C106 C157 1.2081
C106 C158 1.3103
C106 C107 1.7548
C106 C155 1.8525
C106 C156 1.8584
C107 C158 0.9976
C107 C108 1.3831
C108 C158 1.4578
C155 N151 1.2184
C155 C156 1.6046
C155 N171 1.6416
C155 N101 1.6818
C156 C157 1.347
C157 C158 1.7548
C109 C159 0.8269
C109 N101 1.1664
C109 N151 1.3628
C109 C160 1.4279
C109 C110 1.8277
C109 N171 1.845
C109 C113 1.8517
C110 C160 1.0607
C110 C161 1.7036
C110 C111 1.7538
C110 C162 1.7914
C110 C159 1.8887
C111 C112 1.0813
C111 C162 1.1453
C111 C161 1.2413
C111 C160 1.6926
C111 C159 2.0322
C112 C162 1.2197
C112 C161 1.4089
C159 C160 1.2023
C159 N101 1.2084
C159 C161 1.6536
C159 N151 1.739
C159 N171 1.9312
C160 C161 0.9882
C160 N101 1.8033
C161 C162 1.7056
C113 C163 0.695
C113 C164 1.0337
C113 N171 1.1823
C113 N151 1.2819
C113 N101 1.5167
C113 C114 1.9375
C114 C164 0.9418
C114 C165 1.3867
C114 C115 1.4207
C114 C163 1.7256
C115 C165 0.7654
C115 C166 0.8863
C115 C116 1.5535
C115 C164 1.6417
C116 C165 1.4285
C116 C166 1.4385
C163 C164 0.8886
C163 N171 1.1574
C163 N151 1.639
C163 N101 1.7188
C164 N171 1.6924
C164 C165 1.7897
C165 C166 1.4736
C201 C251 0.5862
C201 C202 1.4234
C201 N201 1.5179
C201 C252 1.6563
C202 C253 1.2636
C202 C251 1.39
C202 C203 1.7496
C203 C253 1.1311
C203 C254 1.57
C203 C252 1.597
C203 C204 1.5972
C204 C254 0.9608
C204 C253 1.9274
C251 C252 1.4426
C251 N201 1.7299
C252 C253 1.2465
C253 C254 1.5969
C205 C255 0.7888
C205 C256 0.8627
C205 C206 1.6267
C205 N201 1.6541
C206 C256 0.8501
C206 C257 1.2622
C206 C207 1.6773
C206 C255 2.0154
C207 C257 0.7725
C207 C208 1.4077
C207 C258 1.643
C207 C256 2.0043
C208 C258 0.7588
C208 C257 1.6644
C255 C256 1.1847
C255 N201 1.415
C255 C259 2.0277
C256 C257 1.7957
C257 C258 1.5272
C209 C260 1.3832
C209 C210 1.4546
C209 N201 1.6421
C210 C260 0.5078
C210 C261 1.2985
C210 C211 1.4802
C210 C259 1.5817
C211 C261 0.7298
C211 C262 1.3354
C211 C212 1.667
C211 C260 1.9049
C212 C262 1.0548
C212 C261 1.8599
C259 N201 1.3444
C259 C260 1.3689
C259 C263 2.0361
C260 C261 1.5628
C261 C262 1.1308
C213 C263 0.5675
C213 C214 1.576
C213 N201 1.5852
C213 C264 1.9805
C214 C264 1.1541
C214 C215 1.4805
C214 C265 1.497
C214 C263 1.6119
C215 C265 1.2563
C215 C216 1.445
C215 C266 1.6522
C216 C266 0.8565
C216 C265 1.8558
C263 N201 1.4515
C263 C264 1.6619
C264 C265 1.7509
C265 C266 1.4602
C301 C302 1.4511
C301 N301 1.5412
C302 C303 1.5258
C303 C304 1.4614
C305 N301 1.3738
C305 C306 1.6189
C306 C307 1.4806
C306 C357 1.8087
C307 C357 0.8051
C307 C308 1.7756
C307 C358 1.861
C308 C358 1.5326
C357 C358 1.6182
C309 C310 1.4126
C309 N301 1.595
C309 C360 1.8657
C310 C360 0.8363
C310 C361 1.2503
C310 C311 1.2654
C310 C359 1.5378
C310 C312 1.8553
C311 C361 0.7338
C311 C312 0.9252
C311 C362 1.3371
C311 C360 1.92
C312 C361 1.5456
C312 C362 1.6129
C359 N301 1.3722
C359 C360 1.8422
C360 C361 1.6233
C361 C362 1.2384
C313 C314 1.5507
C313 N301 1.6126
C313 C364 1.8766
C314 C364 1.0772
C314 C315 1.3247
C314 C316 1.8072
C314 C365 1.8581
C315 C316 0.6731
C315 C365 1.2635
C315 C366 1.3686
C315 C364 1.7216
C316 C366 1.4604
C316 C365 1.6522
C364 C365 1.5501
C365 C366 0.7943
C401 C451 0.5082
C401 C452 1.212
C401 C402 1.5066
C401 N401 1.6028
C402 C452 1.1257
C402 C403 1.3706
C402 C453 1.6417
C402 C451 1.8916
C403 C453 0.6663
C403 C404 1.0132
C403 C452 1.3374
C403 C454 1.8555
C404 C453 0.6179
C404 C454 0.9297
C404 C452 1.8507
C451 N401 1.4401
C451 C452 1.4771
C452 C453 1.2473
C453 C454 1.3936
C405 C455 0.7833
C405 N401 1.5666
C405 C406 1.594
C405 C456 1.7915
C406 C456 0.7414
C406 C455 1.4904
C406 C407 1.5375
C406 C457 1.6175
C407 C457 0.9648
C407 C458 1.3177
C407 C408 1.3244
C407 C456 1.5565
C408 C458 1.2164
C408 C457 1.6314
C455 C456 1.3476
C455 N401 1.6143
C455 C457 1.9463
C456 C457 1.1923
C457 C458 1.3218
C409 N401 1.4901
C409 C460 1.5404
C409 C410 1.9153
C410 C460 0.7497
C410 C411 1.887
C410 C461 2.0011
C411 C462 0.9148
C411 C461 0.9625
C411 C412 1.0787
C411 C460 1.7084
C412 C462 1.2589
C412 C461 1.905
C460 C461 1.5321
C461 C462 0.9811
C413 C464 1.4625
C413 N401 1.4689
C413 C414 1.668
C414 C464 0.5698
C414 C465 1.3503
C414 C415 1.8044
C415 C465 0.8301
C415 C416 1.289
C415 C466 1.5442
C415 C464 2.0045
C416 C466 1.1925
C416 C465 1.6982
C464 C465 1.345
C465 C466 1.2789
N101 N151 0.6818
N101 N171 0.8138
N151 N171 0.7991
O101 V101 1.55(2)
O102 V102 1.59(2)
O103 W103 1.700(17)
O104 W104 1.77(2)
O105 W105 1.74(2)
O106 W106 1.67(2)
O107 W107 1.714(18)
O108 W108 1.70(2)
O109 W109 1.69(2)
O110 W110 1.75(3)
O111 W111 1.77(3)
O112 W112 1.72(3)
O113 V102 1.945(15)
O113 V101 1.954(15)
O114 V102 1.962(17)
O114 V101 1.998(17)
O115 V101 1.852(17)
O115 W103 1.904(17)
O116 V102 1.87(2)
O116 W104 1.875(19)
O117 V102 1.85(2)
O117 W105 1.91(2)
O118 V101 1.803(18)
O118 W106 1.894(18)
O119 W107 1.874(14)
O119 W103 1.965(14)
O120 W104 1.914(17)
O120 W107 1.917(17)
O121 W105 1.923(18)
O121 W104 1.942(18)
O122 W108 1.905(18)
O122 W105 1.925(18)
O123 W108 1.880(17)
O123 W106 1.964(17)
O124 W103 1.85(2)
O124 W106 1.973(19)
O125 W109 1.914(16)
O125 W103 1.950(16)
O126 W110 1.907(17)
O126 W104 1.939(17)
O127 W105 1.927(17)
O127 W111 1.948(17)
O128 W112 1.86(2)
O128 W106 1.995(19)
O129 W109 1.878(16)
O129 W107 1.955(16)
O130 W110 1.86(2)
O130 W107 2.03(2)
O131 W111 1.898(18)
O131 W108 1.982(19)
O132 W112 1.91(2)
O132 W108 1.92(2)
O133 W110 1.90(2)
O133 W109 1.99(2)
O134 W110 1.90(2)
O134 W111 1.92(2)
O135 W111 1.81(3)
O135 W112 2.06(3)
O136 W109 1.91(2)
O136 W112 1.92(2)
O137 Ge1 1.705(16)
O137 W103 2.265(15)
O137 W106 2.293(15)
O137 V101 2.441(16)
O138 Ge1 1.740(14)
O138 W104 2.210(14)
O138 W105 2.251(14)
O138 V102 2.444(15)
O139 Ge1 1.748(16)
O139 W110 2.253(17)
O139 W107 2.267(16)
O139 W109 2.318(16)
O140 Ge1 1.733(19)
O140 W108 2.278(19)
O140 W111 2.29(2)
O140 W112 2.319(19)

loop_
_geom_torsion_atom_site_label_1
_geom_torsion_atom_site_label_2
_geom_torsion_atom_site_label_3
_geom_torsion_atom_site_label_4
_geom_torsion
C151 C101 C102 C152 13.1
N171 C101 C102 C152 78.7
N101 C101 C102 C152 112.3
N151 C101 C102 C152 95.7
C155 C101 C102 C152 80.6
N171 C101 C102 C151 65.6
N101 C101 C102 C151 99.1
N151 C101 C102 C151 82.6
C155 C101 C102 C151 67.5
C151 C101 C102 C103 88.2
N171 C101 C102 C103 153.7
N101 C101 C102 C103 -172.7
N151 C101 C102 C103 170.8
C155 C101 C102 C103 155.7
C152 C102 C103 C104 142.2
C151 C102 C103 C104 75.7
C101 C102 C103 C104 40.1
C152 C102 C103 C153 11.3
C151 C102 C103 C153 -55.1
C101 C102 C103 C153 -90.7
C152 C102 C103 C154 -11.1
C151 C102 C103 C154 -77.5
C101 C102 C103 C154 -113.1
C151 C102 C103 C152 -66.4
C101 C102 C103 C152 -102
C153 C103 C104 C154 -23
C152 C103 C104 C154 -14.3
C102 C103 C104 C154 -153.8
C154 C103 C104 C153 23
C152 C103 C104 C153 8.6
C102 C103 C104 C153 -130.8
N101 C101 C151 N171 12.7
C102 C101 C151 N171 103.9
N151 C101 C151 N171 -7.7
C155 C101 C151 N171 -44
N171 C101 C151 C102 -103.9
N101 C101 C151 C102 -91.2
N151 C101 C151 C102 -111.6
C155 C101 C151 C102 -147.9
N171 C101 C151 C152 -116.6
N101 C101 C151 C152 -104
C102 C101 C151 C152 -12.7
N151 C101 C151 C152 -124.3
C155 C101 C151 C152 -160.6
N171 C101 C151 N101 -12.7
C102 C101 C151 N101 91.2
N151 C101 C151 N101 -20.4
C155 C101 C151 N101 -56.6
N171 C101 C151 C163 -13.4
N101 C101 C151 C163 -0.7
C102 C101 C151 C163 90.5
N151 C101 C151 C163 -21.1
C155 C101 C151 C163 -57.4
C152 C102 C151 C101 -167.4
C103 C102 C151 C101 -106.9
C152 C102 C151 N171 119.7
C101 C102 C151 N171 -72.9
C103 C102 C151 N171 -179.9
C101 C102 C151 C152 167.4
C103 C102 C151 C152 60.5
C152 C102 C151 N101 140.6
C101 C102 C151 N101 -52
C103 C102 C151 N101 -158.9
C152 C102 C151 C163 86.4
C101 C102 C151 C163 -106.2
C103 C102 C151 C163 146.8
C151 C102 C152 C153 108.1
C101 C102 C152 C153 100.8
C103 C102 C152 C153 -11.3
C101 C102 C152 C151 -7.2
C103 C102 C152 C151 -119.4
C151 C102 C152 C103 119.4
C101 C102 C152 C103 112.1
C151 C102 C152 C154 129.4
C101 C102 C152 C154 122.2
C103 C102 C152 C154 10
C101 C151 C152 C102 17.3
N171 C151 C152 C102 -78.9
N101 C151 C152 C102 -49.9
C163 C151 C152 C102 -93.6
C101 C151 C152 C153 -83.1
N171 C151 C152 C153 -179.3
C102 C151 C152 C153 -100.3
N101 C151 C152 C153 -150.2
C163 C151 C152 C153 166.1
C101 C151 C152 C103 -39.4
N171 C151 C152 C103 -135.6
C102 C151 C152 C103 -56.6
N101 C151 C152 C103 -106.5
C163 C151 C152 C103 -150.2
C101 C151 C152 C154 -80
N171 C151 C152 C154 -176.2
C102 C151 C152 C154 -97.3
N101 C151 C152 C154 -147.1
C163 C151 C152 C154 169.2
C104 C103 C152 C102 -176.4
C153 C103 C152 C102 -165.2
C154 C103 C152 C102 168.8
C104 C103 C152 C153 -11.3
C154 C103 C152 C153 -26.1
C102 C103 C152 C153 165.2
C104 C103 C152 C151 -130.6
C153 C103 C152 C151 -119.3
C154 C103 C152 C151 -145.4
C102 C103 C152 C151 45.8
C104 C103 C152 C154 14.8
C153 C103 C152 C154 26.1
C102 C103 C152 C154 -168.8
C104 C103 C153 C154 50.9
C152 C103 C153 C154 -122.1
C102 C103 C153 C154 -131.8
C104 C103 C153 C152 173
C154 C103 C153 C152 122.1
C102 C103 C153 C152 -9.7
C154 C103 C153 C104 -50.9
C152 C103 C153 C104 -173
C102 C103 C153 C104 177.3
C102 C152 C153 C154 113.5
C151 C152 C153 C154 174
C103 C152 C153 C154 98.2
C102 C152 C153 C103 15.3
C151 C152 C153 C103 75.7
C154 C152 C153 C103 -98.2
C102 C152 C153 C104 21
C151 C152 C153 C104 81.5
C103 C152 C153 C104 5.7
C154 C152 C153 C104 -92.5
C103 C104 C153 C154 -126.9
C154 C104 C153 C103 126.9
C103 C104 C153 C152 -8.7
C154 C104 C153 C152 118.3
C152 C153 C154 C103 -90.5
C104 C153 C154 C103 32.3
C103 C153 C154 C104 -32.3
C152 C153 C154 C104 -122.8
C103 C153 C154 C152 90.5
C104 C153 C154 C152 122.8
C104 C103 C154 C153 -126.2
C152 C103 C154 C153 44.2
C102 C103 C154 C153 52.1
C153 C103 C154 C104 126.2
C152 C103 C154 C104 170.5
C102 C103 C154 C104 178.3
C104 C103 C154 C152 -170.5
C153 C103 C154 C152 -44.2
C102 C103 C154 C152 7.8
C103 C104 C154 C153 39.9
C153 C104 C154 C103 -39.9
C103 C104 C154 C152 8.5
C153 C104 C154 C152 -31.5
C102 C152 C154 C153 -76.2
C151 C152 C154 C153 -7.9
C103 C152 C154 C153 -64
C102 C152 C154 C103 -12.3
C153 C152 C154 C103 64
C151 C152 C154 C103 56.1
C102 C152 C154 C104 -18.6
C153 C152 C154 C104 57.7
C151 C152 C154 C104 49.7
C103 C152 C154 C104 -6.3
C155 C105 C106 C157 148.2
C156 C105 C106 C157 -29
N151 C105 C106 C157 84
C158 C105 C106 C157 -86.1
C155 C105 C106 C158 -125.8
C156 C105 C106 C158 57
C157 C105 C106 C158 86.1
N151 C105 C106 C158 170.1
C155 C105 C106 C107 -91
C156 C105 C106 C107 91.8
C157 C105 C106 C107 120.8
N151 C105 C106 C107 -155.1
C158 C105 C106 C107 34.8
C156 C105 C106 C155 -177.2
C157 C105 C106 C155 -148.2
N151 C105 C106 C155 -64.2
C158 C105 C106 C155 125.8
C155 C105 C106 C156 177.2
C157 C105 C106 C156 29
N151 C105 C106 C156 113
C158 C105 C106 C156 -57
C105 C106 C107 C158 -82.5
C157 C106 C107 C158 8.2
C155 C106 C107 C158 -93.8
C156 C106 C107 C158 -39.9
C105 C106 C107 C108 -137.3
C157 C106 C107 C108 -46.7
C158 C106 C107 C108 -54.9
C155 C106 C107 C108 -148.7
C156 C106 C107 C108 -94.8
C106 C107 C108 C158 39.1
C106 C105 C155 N151 -78.2
C156 C105 C155 N151 99.2
C157 C105 C155 N151 57.5
C158 C105 C155 N151 180
C106 C105 C155 C156 -177.4
C157 C105 C155 C156 -41.7
N151 C105 C155 C156 -99.2
C158 C105 C155 C156 80.8
C106 C105 C155 N171 -65.2
C156 C105 C155 N171 112.1
C157 C105 C155 N171 70.4
N151 C105 C155 N171 12.9
C158 C105 C155 N171 -167.1
C106 C105 C155 N101 -93
C156 C105 C155 N101 84.3
C157 C105 C155 N101 42.7
N151 C105 C155 N101 -14.8
C158 C105 C155 N101 165.2
C156 C105 C155 C106 177.4
C157 C105 C155 C106 135.7
N151 C105 C155 C106 78.2
C158 C105 C155 C106 -101.8
C106 C105 C155 C101 -100.9
C156 C105 C155 C101 76.5
C157 C105 C155 C101 34.8
N151 C105 C155 C101 -22.7
C158 C105 C155 C101 157.3
C157 C106 C155 C105 -31.3
C158 C106 C155 C105 56.6
C107 C106 C155 C105 92.8
C156 C106 C155 C105 -2.3
C105 C106 C155 N151 101.7
C157 C106 C155 N151 70.4
C158 C106 C155 N151 158.3
C107 C106 C155 N151 -165.5
C156 C106 C155 N151 99.3
C105 C106 C155 C156 2.3
C157 C106 C155 C156 -29
C158 C106 C155 C156 59
C107 C106 C155 C156 95.2
C105 C106 C155 N171 119
C157 C106 C155 N171 87.7
C158 C106 C155 N171 175.7
C107 C106 C155 N171 -148.1
C156 C106 C155 N171 116.7
C105 C106 C155 N101 89.9
C157 C106 C155 N101 58.6
C158 C106 C155 N101 146.5
C107 C106 C155 N101 -177.2
C156 C106 C155 N101 87.6
C105 C106 C155 C101 98.1
C157 C106 C155 C101 66.8
C158 C106 C155 C101 154.7
C107 C106 C155 C101 -169.1
C156 C106 C155 C101 95.7
C151 C101 C155 C105 106
N171 C101 C155 C105 52.6
N101 C101 C155 C105 10.9
C102 C101 C155 C105 50.2
N151 C101 C155 C105 26.3
C151 C101 C155 N151 79.7
N171 C101 C155 N151 26.3
N101 C101 C155 N151 -15.4
C102 C101 C155 N151 23.9
C151 C101 C155 C156 164.5
N171 C101 C155 C156 111.2
N101 C101 C155 C156 69.4
C102 C101 C155 C156 108.8
N151 C101 C155 C156 84.8
C151 C101 C155 N171 53.4
N101 C101 C155 N171 -41.7
C102 C101 C155 N171 -2.4
N151 C101 C155 N171 -26.3
C151 C101 C155 N101 95.1
N171 C101 C155 N101 41.7
C102 C101 C155 N101 39.3
N151 C101 C155 N101 15.4
C151 C101 C155 C106 83.8
N171 C101 C155 C106 30.5
N101 C101 C155 C106 -11.3
C102 C101 C155 C106 28.1
N151 C101 C155 C106 4.1
C155 C105 C156 C157 -150.8
C106 C105 C156 C157 28.1
N151 C105 C156 C157 -97.7
C158 C105 C156 C157 65.4
C106 C105 C156 C155 178.9
C157 C105 C156 C155 150.8
N151 C105 C156 C155 53.1
C158 C105 C156 C155 -143.9
C155 C105 C156 C106 -178.9
C157 C105 C156 C106 -28.1
N151 C105 C156 C106 -125.9
C158 C105 C156 C106 37.2
N151 C155 C156 C105 -84.7
N171 C155 C156 C105 -99
N101 C155 C156 C105 -104.6
C106 C155 C156 C105 -0.6
C101 C155 C156 C105 -145.8
C105 C155 C156 C157 26.5
N151 C155 C156 C157 -58.2
N171 C155 C156 C157 -72.5
N101 C155 C156 C157 -78.1
C106 C155 C156 C157 25.9
C101 C155 C156 C157 -119.4
C105 C155 C156 C106 0.6
N151 C155 C156 C106 -84.1
N171 C155 C156 C106 -98.4
N101 C155 C156 C106 -104
C101 C155 C156 C106 -145.2
C157 C106 C156 C105 138.7
C158 C106 C156 C105 -123.4
C107 C106 C156 C105 -101.8
C155 C106 C156 C105 0.7
C105 C106 C156 C157 -138.7
C158 C106 C156 C157 98
C107 C106 C156 C157 119.5
C155 C106 C156 C157 -138
C105 C106 C156 C155 -0.7
C157 C106 C156 C155 138
C158 C106 C156 C155 -124
C107 C106 C156 C155 -102.4
C105 C106 C157 C156 25.8
C158 C106 C157 C156 -76.7
C107 C106 C157 C156 -81.3
C155 C106 C157 C156 31.4
C158 C106 C157 C105 -102.6
C107 C106 C157 C105 -107.1
C155 C106 C157 C105 5.6
C156 C106 C157 C105 -25.8
C105 C106 C157 C158 102.6
C107 C106 C157 C158 -4.6
C155 C106 C157 C158 108.2
C156 C106 C157 C158 76.7
C105 C156 C157 C106 -21.2
C155 C156 C157 C106 -37.3
C155 C156 C157 C105 -16.1
C106 C156 C157 C105 21.2
C105 C156 C157 C158 -68.3
C155 C156 C157 C158 -84.4
C106 C156 C157 C158 -47.1
C155 C105 C157 C106 -161.6
C156 C105 C157 C106 148
N151 C105 C157 C106 -118.1
C158 C105 C157 C106 51.9
C155 C105 C157 C156 50.4
C106 C105 C157 C156 -148
N151 C105 C157 C156 93.9
C158 C105 C157 C156 -96.1
C155 C105 C157 C158 146.5
C106 C105 C157 C158 -51.9
C156 C105 C157 C158 96.1
N151 C105 C157 C158 -170
C108 C107 C158 C106 123.3
C106 C107 C158 C108 -123.3
C108 C107 C158 C157 115.7
C106 C107 C158 C157 -7.6
C108 C107 C158 C105 155.3
C106 C107 C158 C105 32.1
C105 C106 C158 C107 107.4
C157 C106 C158 C107 -173.1
C155 C106 C158 C107 98.2
C156 C106 C158 C107 141.1
C105 C106 C158 C108 173.2
C157 C106 C158 C108 -107.2
C107 C106 C158 C108 65.9
C155 C106 C158 C108 164.1
C156 C106 C158 C108 -153.1
C105 C106 C158 C157 -79.5
C107 C106 C158 C157 173.1
C155 C106 C158 C157 -88.7
C156 C106 C158 C157 -45.8
C157 C106 C158 C105 79.5
C107 C106 C158 C105 -107.4
C155 C106 C158 C105 -9.1
C156 C106 C158 C105 33.7
C107 C108 C158 C106 -83.3
C107 C108 C158 C157 -136.4
C107 C108 C158 C105 -74.5
C106 C157 C158 C107 10.9
C156 C157 C158 C107 112.2
C105 C157 C158 C107 56.7
C156 C157 C158 C106 101.3
C105 C157 C158 C106 45.8
C106 C157 C158 C108 104.2
C156 C157 C158 C108 -154.6
C105 C157 C158 C108 150
C106 C157 C158 C105 -45.8
C156 C157 C158 C105 55.5
C155 C105 C158 C107 69.2
C106 C105 C158 C107 -79.5
C156 C105 C158 C107 153.3
C157 C105 C158 C107 -146.9
N151 C105 C158 C107 -110.8
C155 C105 C158 C106 148.7
C156 C105 C158 C106 -127.2
C157 C105 C158 C106 -67.3
N151 C105 C158 C106 -31.3
C155 C105 C158 C108 135
C106 C105 C158 C108 -13.7
C156 C105 C158 C108 -140.8
C157 C105 C158 C108 -81
N151 C105 C158 C108 -45
C155 C105 C158 C157 -143.9
C106 C105 C158 C157 67.3
C156 C105 C158 C157 -59.8
N151 C105 C158 C157 36.1
C159 C109 C110 C160 43.2
N101 C109 C110 C160 -20.1
N151 C109 C110 C160 -55.7
N171 C109 C110 C160 -26.5
C113 C109 C110 C160 -79.3
C159 C109 C110 C161 22.4
N101 C109 C110 C161 -40.8
N151 C109 C110 C161 -76.5
C160 C109 C110 C161 -20.8
N171 C109 C110 C161 -47.3
C113 C109 C110 C161 -100.1
C159 C109 C110 C111 -17.4
N101 C109 C110 C111 -80.7
N151 C109 C110 C111 -116.4
C160 C109 C110 C111 -60.6
N171 C109 C110 C111 -87.1
C113 C109 C110 C111 -140
C159 C109 C110 C162 -8.1
N101 C109 C110 C162 -71.4
N151 C109 C110 C162 -107.1
C160 C109 C110 C162 -51.3
N171 C109 C110 C162 -77.8
C113 C109 C110 C162 -130.7
N101 C109 C110 C159 -63.2
N151 C109 C110 C159 -98.9
C160 C109 C110 C159 -43.2
N171 C109 C110 C159 -69.6
C113 C109 C110 C159 -122.5
C160 C110 C111 C112 74.7
C161 C110 C111 C112 52.2
C162 C110 C111 C112 -46.7
C109 C110 C111 C112 121.4
C159 C110 C111 C112 113.3
C160 C110 C111 C162 121.4
C161 C110 C111 C162 98.9
C109 C110 C111 C162 168.1
C159 C110 C111 C162 160
C160 C110 C111 C161 22.5
C162 C110 C111 C161 -98.9
C109 C110 C111 C161 69.2
C159 C110 C111 C161 61.2
C161 C110 C111 C160 -22.5
C162 C110 C111 C160 -121.4
C109 C110 C111 C160 46.7
C159 C110 C111 C160 38.7
C160 C110 C111 C159 -38.7
C161 C110 C111 C159 -61.2
C162 C110 C111 C159 -160
C109 C110 C111 C159 8.1
C161 C111 C112 C162 98.4
C160 C111 C112 C162 85.6
C110 C111 C112 C162 49.4
C159 C111 C112 C162 121.7
C162 C111 C112 C161 -98.4
C160 C111 C112 C161 -12.7
C110 C111 C112 C161 -48.9
C159 C111 C112 C161 23.3
N101 C109 C159 C160 98.6
N151 C109 C159 C160 99.6
C110 C109 C159 C160 -28.1
N171 C109 C159 C160 112.8
C113 C109 C159 C160 144.5
N151 C109 C159 N101 1
C160 C109 C159 N101 -98.6
C110 C109 C159 N101 -126.7
N171 C109 C159 N101 14.2
C113 C109 C159 N101 45.9
N101 C109 C159 C161 99.2
N151 C109 C159 C161 100.2
C160 C109 C159 C161 0.7
C110 C109 C159 C161 -27.5
N171 C109 C159 C161 113.4
C113 C109 C159 C161 145.2
N101 C109 C159 N151 -1
C160 C109 C159 N151 -99.6
C110 C109 C159 N151 -127.7
N171 C109 C159 N151 13.2
C113 C109 C159 N151 45
N101 C109 C159 C110 126.7
N151 C109 C159 C110 127.7
C160 C109 C159 C110 28.1
N171 C109 C159 C110 140.9
C113 C109 C159 C110 172.6
N101 C109 C159 N171 -14.2
N151 C109 C159 N171 -13.2
C160 C109 C159 N171 -112.8
C110 C109 C159 N171 -140.9
C113 C109 C159 N171 31.8
N101 C109 C159 C111 144.7
N151 C109 C159 C111 145.7
C160 C109 C159 C111 46.1
C110 C109 C159 C111 18
N171 C109 C159 C111 158.9
C113 C109 C159 C111 -169.4
C160 C110 C159 C109 -114.4
C161 C110 C159 C109 -152.8
C111 C110 C159 C109 161.1
C162 C110 C159 C109 173.5
C161 C110 C159 C160 -38.4
C111 C110 C159 C160 -84.5
C162 C110 C159 C160 -72.1
C109 C110 C159 C160 114.4
C160 C110 C159 N101 -60.3
C161 C110 C159 N101 -98.8
C111 C110 C159 N101 -144.9
C162 C110 C159 N101 -132.5
C109 C110 C159 N101 54
C160 C110 C159 C161 38.4
C111 C110 C159 C161 -46.1
C162 C110 C159 C161 -33.7
C109 C110 C159 C161 152.8
C160 C110 C159 N151 -75.5
C161 C110 C159 N151 -113.9
C111 C110 C159 N151 -160
C162 C110 C159 N151 -147.7
C109 C110 C159 N151 38.9
C160 C110 C159 N171 -65.2
C161 C110 C159 N171 -103.6
C111 C110 C159 N171 -149.7
C162 C110 C159 N171 -137.3
C109 C110 C159 N171 49.2
C160 C110 C159 C111 84.5
C161 C110 C159 C111 46.1
C162 C110 C159 C111 12.4
C109 C110 C159 C111 -161.1
C112 C111 C159 C109 -131.7
C162 C111 C159 C109 -46.4
C161 C111 C159 C109 -103.8
C160 C111 C159 C109 -59.9
C110 C111 C159 C109 -21.7
C112 C111 C159 C160 -71.8
C162 C111 C159 C160 13.5
C161 C111 C159 C160 -43.9
C110 C111 C159 C160 38.2
C112 C111 C159 N101 -32.9
C162 C111 C159 N101 52.4
C161 C111 C159 N101 -5
C160 C111 C159 N101 38.9
C110 C111 C159 N101 77.1
C112 C111 C159 C161 -27.9
C162 C111 C159 C161 57.4
C160 C111 C159 C161 43.9
C110 C111 C159 C161 82.1
C112 C111 C159 N151 -65.8
C162 C111 C159 N151 19.6
C161 C111 C159 N151 -37.8
C160 C111 C159 N151 6
C110 C111 C159 N151 44.2
C112 C111 C159 C110 -110
C162 C111 C159 C110 -24.7
C161 C111 C159 C110 -82.1
C160 C111 C159 C110 -38.2
C112 C111 C159 N171 -9
C162 C111 C159 N171 76.3
C161 C111 C159 N171 18.9
C160 C111 C159 N171 62.8
C110 C111 C159 N171 101
C111 C110 C160 C161 -28.6
C162 C110 C160 C161 2.9
C109 C110 C160 C161 -139.6
C159 C110 C160 C161 -109.3
C161 C110 C160 C159 109.3
C111 C110 C160 C159 80.7
C162 C110 C160 C159 112.2
C109 C110 C160 C159 -30.4
C161 C110 C160 C109 139.6
C111 C110 C160 C109 111.1
C162 C110 C160 C109 142.5
C159 C110 C160 C109 30.4
C161 C110 C160 C111 28.6
C162 C110 C160 C111 31.5
C109 C110 C160 C111 -111.1
C159 C110 C160 C111 -80.7
C161 C110 C160 N101 154.3
C111 C110 C160 N101 125.7
C162 C110 C160 N101 157.2
C109 C110 C160 N101 14.7
C159 C110 C160 N101 45
C109 C159 C160 C161 179.1
N101 C159 C160 C161 -114.6
N151 C159 C160 C161 -131.6
C110 C159 C160 C161 118.4
N171 C159 C160 C161 -111.7
C111 C159 C160 C161 45.6
C109 C159 C160 C110 60.7
N101 C159 C160 C110 127.1
C161 C159 C160 C110 -118.4
N151 C159 C160 C110 110.1
N171 C159 C160 C110 129.9
C111 C159 C160 C110 -72.8
N101 C159 C160 C109 66.4
C161 C159 C160 C109 -179.1
N151 C159 C160 C109 49.3
C110 C159 C160 C109 -60.7
N171 C159 C160 C109 69.2
C111 C159 C160 C109 -133.5
C109 C159 C160 C111 133.5
N101 C159 C160 C111 -160.1
C161 C159 C160 C111 -45.6
N151 C159 C160 C111 -177.1
C110 C159 C160 C111 72.8
N171 C159 C160 C111 -157.3
C109 C159 C160 N101 -66.4
C161 C159 C160 N101 114.6
N151 C159 C160 N101 -17
C110 C159 C160 N101 -127.1
N171 C159 C160 N101 2.8
C111 C159 C160 N101 160.1
C159 C109 C160 C161 -1.3
N101 C109 C160 C161 -71.9
N151 C109 C160 C161 -96.7
C110 C109 C160 C161 125.2
N171 C109 C160 C161 -72.7
C113 C109 C160 C161 -68.5
C159 C109 C160 C110 -126.5
N101 C109 C160 C110 162.9
N151 C109 C160 C110 138.1
N171 C109 C160 C110 162
C113 C109 C160 C110 166.3
N101 C109 C160 C159 -70.6
N151 C109 C160 C159 -95.5
C110 C109 C160 C159 126.5
N171 C109 C160 C159 -71.5
C113 C109 C160 C159 -67.2
C159 C109 C160 C111 -51
N101 C109 C160 C111 -121.6
N151 C109 C160 C111 -146.5
C110 C109 C160 C111 75.5
N171 C109 C160 C111 -122.5
C113 C109 C160 C111 -118.2
C159 C109 C160 N101 70.6
N151 C109 C160 N101 -24.9
C110 C109 C160 N101 -162.9
N171 C109 C160 N101 -0.9
C113 C109 C160 N101 3.4
C112 C111 C160 C161 21.5
C162 C111 C160 C161 87.7
C110 C111 C160 C161 142.5
C159 C111 C160 C161 -102.9
C112 C111 C160 C110 -121
C162 C111 C160 C110 -54.8
C161 C111 C160 C110 -142.5
C159 C111 C160 C110 114.6
C112 C111 C160 C159 124.4
C162 C111 C160 C159 -169.4
C161 C111 C160 C159 102.9
C110 C111 C160 C159 -114.6
C112 C111 C160 C109 151.2
C162 C111 C160 C109 -142.7
C161 C111 C160 C109 129.6
C110 C111 C160 C109 -87.8
C159 C111 C160 C109 26.7
C112 C111 C160 N101 108.1
C162 C111 C160 N101 174.3
C161 C111 C160 N101 86.6
C110 C111 C160 N101 -130.9
C159 C111 C160 N101 -16.3
C110 C160 C161 C111 39.6
C159 C160 C161 C111 -79.2
C109 C160 C161 C111 -78.5
N101 C160 C161 C111 -119.9
C110 C160 C161 C112 14.3
C159 C160 C161 C112 -104.5
C109 C160 C161 C112 -103.7
C111 C160 C161 C112 -25.3
N101 C160 C161 C112 -145.2
C110 C160 C161 C159 118.8
C109 C160 C161 C159 0.7
C111 C160 C161 C159 79.2
N101 C160 C161 C159 -40.7
C159 C160 C161 C110 -118.8
C109 C160 C161 C110 -118
C111 C160 C161 C110 -39.6
N101 C160 C161 C110 -159.5
C110 C160 C161 C162 -3.1
C159 C160 C161 C162 -121.9
C109 C160 C161 C162 -121.1
C111 C160 C161 C162 -42.6
N101 C160 C161 C162 -162.5
C112 C111 C161 C160 -158.7
C162 C111 C161 C160 -93.7
C110 C111 C161 C160 -22.8
C159 C111 C161 C160 45.1
C162 C111 C161 C112 65
C160 C111 C161 C112 158.7
C110 C111 C161 C112 135.9
C159 C111 C161 C112 -156.2
C112 C111 C161 C159 156.2
C162 C111 C161 C159 -138.8
C160 C111 C161 C159 -45.1
C110 C111 C161 C159 -67.9
C112 C111 C161 C110 -135.9
C162 C111 C161 C110 -70.9
C160 C111 C161 C110 22.8
C159 C111 C161 C110 67.9
C112 C111 C161 C162 -65
C160 C111 C161 C162 93.7
C110 C111 C161 C162 70.9
C159 C111 C161 C162 138.8
C111 C112 C161 C160 34.9
C162 C112 C161 C160 -24.8
C162 C112 C161 C111 -59.6
C111 C112 C161 C159 -32.1
C162 C112 C161 C159 -91.7
C111 C112 C161 C110 43.4
C162 C112 C161 C110 -16.2
C111 C112 C161 C162 59.6
C109 C159 C161 C160 -1.1
N101 C159 C161 C160 73.8
N151 C159 C161 C160 57.5
C110 C159 C161 C160 -32.8
N171 C159 C161 C160 85.4
C111 C159 C161 C160 -103.3
C109 C159 C161 C111 102.2
C160 C159 C161 C111 103.3
N101 C159 C161 C111 177.2
N151 C159 C161 C111 160.8
C110 C159 C161 C111 70.5
N171 C159 C161 C111 -171.3
C109 C159 C161 C112 125.4
C160 C159 C161 C112 126.5
N101 C159 C161 C112 -159.7
N151 C159 C161 C112 -176
C110 C159 C161 C112 93.6
N171 C159 C161 C112 -148.1
C111 C159 C161 C112 23.2
C109 C159 C161 C110 31.7
C160 C159 C161 C110 32.8
N101 C159 C161 C110 106.7
N151 C159 C161 C110 90.3
N171 C159 C161 C110 118.2
C111 C159 C161 C110 -70.5
C109 C159 C161 C162 72
C160 C159 C161 C162 73.1
N101 C159 C161 C162 146.9
N151 C159 C161 C162 130.6
C110 C159 C161 C162 40.2
N171 C159 C161 C162 158.4
C111 C159 C161 C162 -30.3
C111 C110 C161 C160 138.2
C162 C110 C161 C160 -176.6
C109 C110 C161 C160 31.1
C159 C110 C161 C160 42.8
C160 C110 C161 C111 -138.2
C162 C110 C161 C111 45.2
C109 C110 C161 C111 -107.1
C159 C110 C161 C111 -95.4
C160 C110 C161 C112 -170.7
C111 C110 C161 C112 -32.4
C162 C110 C161 C112 12.7
C109 C110 C161 C112 -139.6
C159 C110 C161 C112 -127.9
C160 C110 C161 C159 -42.8
C111 C110 C161 C159 95.4
C162 C110 C161 C159 140.6
C109 C110 C161 C159 -11.7
C160 C110 C161 C162 176.6
C111 C110 C161 C162 -45.2
C109 C110 C161 C162 -152.3
C159 C110 C161 C162 -140.6
C161 C111 C162 C112 -72.3
C160 C111 C162 C112 -107.6
C110 C111 C162 C112 -137.6
C159 C111 C162 C112 -115.6
C112 C111 C162 C161 72.3
C160 C111 C162 C161 -35.3
C110 C111 C162 C161 -65.3
C159 C111 C162 C161 -43.2
C112 C111 C162 C110 137.6
C161 C111 C162 C110 65.3
C160 C111 C162 C110 30
C159 C111 C162 C110 22
C161 C112 C162 C111 58.3
C111 C112 C162 C161 -58.3
C111 C112 C162 C110 -42.5
C161 C112 C162 C110 15.8
C160 C161 C162 C111 92.8
C112 C161 C162 C111 -71.7
C159 C161 C162 C111 48.6
C110 C161 C162 C111 90.8
C160 C161 C162 C112 164.5
C111 C161 C162 C112 71.7
C159 C161 C162 C112 120.3
C110 C161 C162 C112 162.5
C160 C161 C162 C110 2
C111 C161 C162 C110 -90.8
C112 C161 C162 C110 -162.5
C159 C161 C162 C110 -42.2
C160 C110 C162 C111 -52.8
C161 C110 C162 C111 -51
C109 C110 C162 C111 -15.3
C159 C110 C162 C111 -18.9
C160 C110 C162 C112 -17
C161 C110 C162 C112 -15.2
C111 C110 C162 C112 35.9
C109 C110 C162 C112 20.5
C159 C110 C162 C112 16.9
C160 C110 C162 C161 -1.8
C111 C110 C162 C161 51
C109 C110 C162 C161 35.7
C159 C110 C162 C161 32.1
C159 C109 C113 C163 -10.7
N101 C109 C113 C163 46.2
N151 C109 C113 C163 83.5
C160 C109 C113 C163 42.1
C110 C109 C113 C163 110.4
N171 C109 C113 C163 48.9
C159 C109 C113 C164 -106.3
N101 C109 C113 C164 -49.4
N151 C109 C113 C164 -12.1
C160 C109 C113 C164 -53.5
C110 C109 C113 C164 14.8
N171 C109 C113 C164 -46.7
C159 C109 C113 N171 -59.6
N101 C109 C113 N171 -2.7
N151 C109 C113 N171 34.6
C160 C109 C113 N171 -6.8
C110 C109 C113 N171 61.5
C159 C109 C113 N151 -94.2
N101 C109 C113 N151 -37.3
C160 C109 C113 N151 -41.4
C110 C109 C113 N151 26.9
N171 C109 C113 N151 -34.6
C159 C109 C113 N101 -56.9
N151 C109 C113 N101 37.3
C160 C109 C113 N101 -4.1
C110 C109 C113 N101 64.2
N171 C109 C113 N101 2.7
C159 C109 C113 C114 -108.7
N101 C109 C113 C114 -51.8
N151 C109 C113 C114 -14.5
C160 C109 C113 C114 -55.9
C110 C109 C113 C114 12.4
N171 C109 C113 C114 -49.1
C163 C113 C114 C164 64.5
N171 C113 C114 C164 131.3
N151 C113 C114 C164 165.8
N101 C113 C114 C164 140.8
C109 C113 C114 C164 177
C163 C113 C114 C165 63.4
C164 C113 C114 C165 -1.1
N171 C113 C114 C165 130.1
N151 C113 C114 C165 164.6
N101 C113 C114 C165 139.7
C109 C113 C114 C165 175.8
C163 C113 C114 C115 92.3
C164 C113 C114 C115 27.8
N171 C113 C114 C115 159.1
N151 C113 C114 C115 -166.4
N101 C113 C114 C115 168.6
C109 C113 C114 C115 -155.2
C164 C113 C114 C163 -64.5
N171 C113 C114 C163 66.8
N151 C113 C114 C163 101.3
N101 C113 C114 C163 76.3
C109 C113 C114 C163 112.5
C164 C114 C115 C165 -114.6
C163 C114 C115 C165 -99.1
C113 C114 C115 C165 -120.1
C164 C114 C115 C166 118.5
C165 C114 C115 C166 -126.9
C163 C114 C115 C166 134
C113 C114 C115 C166 113
C164 C114 C115 C116 -173.1
C165 C114 C115 C116 -58.5
C163 C114 C115 C116 -157.6
C113 C114 C115 C116 -178.6
C165 C114 C115 C164 114.6
C163 C114 C115 C164 15.5
C113 C114 C115 C164 -5.5
C166 C115 C116 C165 -154.8
C114 C115 C116 C165 62.3
C164 C115 C116 C165 56.3
C165 C115 C116 C166 154.8
C114 C115 C116 C166 -143
C164 C115 C116 C166 -148.9
N171 C113 C163 C164 -114.9
N151 C113 C163 C164 -113.5
N101 C113 C163 C164 -136.8
C109 C113 C163 C164 -163.9
C114 C113 C163 C164 -11.5
C164 C113 C163 N171 114.9
N151 C113 C163 N171 1.4
N101 C113 C163 N171 -21.9
C109 C113 C163 N171 -49
C114 C113 C163 N171 103.5
C164 C113 C163 N151 113.5
N171 C113 C163 N151 -1.4
N101 C113 C163 N151 -23.3
C109 C113 C163 N151 -50.4
C114 C113 C163 N151 102.1
C164 C113 C163 N101 136.8
N171 C113 C163 N101 21.9
N151 C113 C163 N101 23.3
C109 C113 C163 N101 -27.1
C114 C113 C163 N101 125.4
C164 C113 C163 C114 11.5
N171 C113 C163 C114 -103.5
N151 C113 C163 C114 -102.1
N101 C113 C163 C114 -125.4
C109 C113 C163 C114 -152.5
C164 C113 C163 C151 113.8
N171 C113 C163 C151 -1.2
N151 C113 C163 C151 0.2
N101 C113 C163 C151 -23.1
C109 C113 C163 C151 -50.2
C114 C113 C163 C151 102.3
C164 C114 C163 C113 -34.8
C165 C114 C163 C113 -121.7
C115 C114 C163 C113 -90
C165 C114 C163 C164 -86.9
C115 C114 C163 C164 -55.2
C113 C114 C163 C164 34.8
C164 C114 C163 N171 -110.7
C165 C114 C163 N171 162.4
C115 C114 C163 N171 -165.9
C113 C114 C163 N171 -76
C164 C114 C163 N151 -83.1
C165 C114 C163 N151 -170
C115 C114 C163 N151 -138.3
C113 C114 C163 N151 -48.3
C164 C114 C163 N101 -95
C165 C114 C163 N101 178.1
C115 C114 C163 N101 -150.2
C113 C114 C163 N101 -60.2
C164 C114 C163 C151 -151.1
C165 C114 C163 C151 121.9
C115 C114 C163 C151 153.7
C113 C114 C163 C151 -116.4
C101 C151 C163 C113 24.8
N171 C151 C163 C113 1.8
C102 C151 C163 C113 111.3
C152 C151 C163 C113 159.2
N101 C151 C163 C113 24.1
C101 C151 C163 C164 115.8
N171 C151 C163 C164 92.8
C102 C151 C163 C164 -157.6
C152 C151 C163 C164 -109.8
N101 C151 C163 C164 115.1
C101 C151 C163 N171 23
C102 C151 C163 N171 109.6
C152 C151 C163 N171 157.4
N101 C151 C163 N171 22.3
C101 C151 C163 N151 24.9
N171 C151 C163 N151 1.9
C102 C151 C163 N151 111.5
C152 C151 C163 N151 159.3
N101 C151 C163 N151 24.2
C101 C151 C163 N101 0.7
N171 C151 C163 N101 -22.3
C102 C151 C163 N101 87.2
C152 C151 C163 N101 135.1
C101 C151 C163 C114 126.4
N171 C151 C163 C114 103.4
C102 C151 C163 C114 -147
C152 C151 C163 C114 -99.2
N101 C151 C163 C114 125.7
C113 C163 C164 C114 145
N171 C163 C164 C114 75.5
N151 C163 C164 C114 101.2
N101 C163 C164 C114 98.7
C151 C163 C164 C114 32
N171 C163 C164 C113 -69.5
N151 C163 C164 C113 -43.8
N101 C163 C164 C113 -46.3
C114 C163 C164 C113 -145
C151 C163 C164 C113 -113
C113 C163 C164 C115 -119.6
N171 C163 C164 C115 170.9
N151 C163 C164 C115 -163.4
N101 C163 C164 C115 -165.9
C114 C163 C164 C115 95.4
C151 C163 C164 C115 127.4
C113 C163 C164 N171 69.5
N151 C163 C164 N171 25.7
N101 C163 C164 N171 23.2
C114 C163 C164 N171 -75.5
C151 C163 C164 N171 -43.6
C113 C163 C164 C165 -149.1
N171 C163 C164 C165 141.5
N151 C163 C164 C165 167.1
N101 C163 C164 C165 164.6
C114 C163 C164 C165 65.9
C151 C163 C164 C165 97.9
C165 C114 C164 C163 96.2
C115 C114 C164 C163 125.1
C113 C114 C164 C163 -82.7
C165 C114 C164 C113 178.9
C115 C114 C164 C113 -152.3
C163 C114 C164 C113 82.7
C165 C114 C164 C115 -28.8
C163 C114 C164 C115 -125.1
C113 C114 C164 C115 152.3
C165 C114 C164 N171 141.7
C115 C114 C164 N171 170.5
C163 C114 C164 N171 45.5
C113 C114 C164 N171 -37.2
C115 C114 C164 C165 28.8
C163 C114 C164 C165 -96.2
C113 C114 C164 C165 -178.9
N171 C113 C164 C163 60.2
N151 C113 C164 C163 94.3
N101 C113 C164 C163 65.1
C109 C113 C164 C163 104.5
C114 C113 C164 C163 109.8
C163 C113 C164 C114 -109.8
N171 C113 C164 C114 -49.5
N151 C113 C164 C114 -15.5
N101 C113 C164 C114 -44.7
C109 C113 C164 C114 -5.3
C163 C113 C164 C115 108.4
N171 C113 C164 C115 168.6
N151 C113 C164 C115 -157.3
N101 C113 C164 C115 173.5
C109 C113 C164 C115 -147.1
C114 C113 C164 C115 -141.9
C163 C113 C164 N171 -60.2
N151 C113 C164 N171 34.1
N101 C113 C164 N171 4.9
C109 C113 C164 N171 44.3
C114 C113 C164 N171 49.5
C163 C113 C164 C165 68.4
N171 C113 C164 C165 128.6
N151 C113 C164 C165 162.7
N101 C113 C164 C165 133.5
C109 C113 C164 C165 172.9
C114 C113 C164 C165 178.2
C165 C115 C164 C163 -73.7
C166 C115 C164 C163 112.7
C114 C115 C164 C163 -133.4
C116 C115 C164 C163 -123.3
C165 C115 C164 C114 59.8
C166 C115 C164 C114 -113.9
C116 C115 C164 C114 10.1
C165 C115 C164 C113 -136.2
C166 C115 C164 C113 50.2
C114 C115 C164 C113 164.1
C116 C115 C164 C113 174.2
C165 C115 C164 N171 -28.8
C166 C115 C164 N171 157.6
C114 C115 C164 N171 -88.6
C116 C115 C164 N171 -78.4
C166 C115 C164 C165 -173.6
C114 C115 C164 C165 -59.8
C116 C115 C164 C165 -49.6
C166 C115 C165 C114 144.2
C116 C115 C165 C114 115.4
C164 C115 C165 C114 -31.4
C166 C115 C165 C116 28.8
C114 C115 C165 C116 -115.4
C164 C115 C165 C116 -146.8
C114 C115 C165 C166 -144.2
C116 C115 C165 C166 -28.8
C164 C115 C165 C166 -175.5
C166 C115 C165 C164 175.5
C114 C115 C165 C164 31.4
C116 C115 C165 C164 146.8
C164 C114 C165 C115 66.5
C163 C114 C165 C115 85.6
C113 C114 C165 C115 66.7
C164 C114 C165 C116 144.3
C115 C114 C165 C116 77.9
C163 C114 C165 C116 163.5
C113 C114 C165 C116 144.6
C164 C114 C165 C166 83.3
C115 C114 C165 C166 16.8
C163 C114 C165 C166 102.4
C113 C114 C165 C166 83.5
C115 C114 C165 C164 -66.5
C163 C114 C165 C164 19.1
C113 C114 C165 C164 0.2
C166 C116 C165 C115 -15.8
C166 C116 C165 C114 -88.7
C115 C116 C165 C114 -72.9
C115 C116 C165 C166 15.8
C166 C116 C165 C164 -62.6
C115 C116 C165 C164 -46.8
C163 C164 C165 C115 125.3
C114 C164 C165 C115 -103.3
C113 C164 C165 C115 77.6
N171 C164 C165 C115 172.7
C163 C164 C165 C114 -131.4
C113 C164 C165 C114 -179.1
C115 C164 C165 C114 103.3
N171 C164 C165 C114 -84
C163 C164 C165 C116 177.6
C114 C164 C165 C116 -51
C113 C164 C165 C116 129.9
C115 C164 C165 C116 52.3
N171 C164 C165 C116 -135
C163 C164 C165 C166 127.5
C114 C164 C165 C166 -101.1
C113 C164 C165 C166 79.8
C115 C164 C165 C166 2.2
N171 C164 C165 C166 174.9
C165 C115 C166 C116 -28.9
C114 C115 C166 C116 81
C164 C115 C166 C116 143.2
C114 C115 C166 C165 109.9
C116 C115 C166 C165 28.9
C164 C115 C166 C165 172.1
C165 C116 C166 C115 13.7
C115 C116 C166 C165 -13.7
C114 C165 C166 C115 -35.4
C116 C165 C166 C115 -146.2
C164 C165 C166 C115 -4.1
C115 C165 C166 C116 146.2
C114 C165 C166 C116 110.8
C164 C165 C166 C116 142.1
C251 C201 C202 C253 97.9
N201 C201 C202 C253 -165.4
C252 C201 C202 C253 96.1
N201 C201 C202 C251 96.7
C252 C201 C202 C251 -1.8
C251 C201 C202 C203 70.7
N201 C201 C202 C203 167.3
C252 C201 C202 C203 68.8
C251 C202 C203 C253 179.1
C201 C202 C203 C253 156.1
C253 C202 C203 C254 16.7
C251 C202 C203 C254 -164.1
C201 C202 C203 C254 172.8
C253 C202 C203 C252 100.7
C251 C202 C203 C252 -80.1
C201 C202 C203 C252 -103.2
C253 C202 C203 C204 56.1
C251 C202 C203 C204 -124.7
C201 C202 C203 C204 -147.8
C253 C203 C204 C254 -57.5
C252 C203 C204 C254 -105.8
C202 C203 C204 C254 -94.3
C254 C203 C204 C253 57.5
C252 C203 C204 C253 -48.3
C202 C203 C204 C253 -36.8
N201 C201 C251 C202 -107.7
C252 C201 C251 C202 0.6
C202 C201 C251 C252 -0.6
N201 C201 C251 C252 -108.2
C202 C201 C251 N201 107.7
C252 C201 C251 N201 108.2
C253 C202 C251 C201 -114.9
C203 C202 C251 C201 -115.8
C253 C202 C251 C252 63.4
C201 C202 C251 C252 178.3
C203 C202 C251 C252 62.5
C253 C202 C251 N201 -171.4
C201 C202 C251 N201 -56.5
C203 C202 C251 N201 -172.3
C201 C251 C252 C253 -54.6
C202 C251 C252 C253 -56.3
N201 C251 C252 C253 -115.8
C201 C251 C252 C203 -94.4
C202 C251 C252 C203 -96.1
N201 C251 C252 C203 -155.6
C202 C251 C252 C201 -1.7
N201 C251 C252 C201 -61.2
C254 C203 C252 C253 37.1
C204 C203 C252 C253 74
C202 C203 C252 C253 -65.8
C253 C203 C252 C251 142
C254 C203 C252 C251 179.1
C204 C203 C252 C251 -144
C202 C203 C252 C251 76.2
C253 C203 C252 C201 120.7
C254 C203 C252 C201 157.8
C204 C203 C252 C201 -165.3
C202 C203 C252 C201 55
C251 C201 C252 C253 138.4
C202 C201 C252 C253 -43.6
N201 C201 C252 C253 -131.1
C202 C201 C252 C251 178
N201 C201 C252 C251 90.4
C251 C201 C252 C203 91.8
C202 C201 C252 C203 -90.2
N201 C201 C252 C203 -177.7
C254 C203 C253 C252 -143.6
C204 C203 C253 C252 -112.4
C202 C203 C253 C252 20.3
C254 C203 C253 C202 -163.9
C252 C203 C253 C202 -20.3
C204 C203 C253 C202 -132.7
C252 C203 C253 C254 143.6
C204 C203 C253 C254 31.2
C202 C203 C253 C254 163.9
C254 C203 C253 C204 -31.2
C252 C203 C253 C204 112.4
C202 C203 C253 C204 132.7
C251 C252 C253 C203 -60.5
C201 C252 C253 C203 -80.3
C251 C252 C253 C202 54.1
C203 C252 C253 C202 114.6
C201 C252 C253 C202 34.3
C251 C252 C253 C254 -111.1
C203 C252 C253 C254 -50.6
C201 C252 C253 C254 -131
C251 C252 C253 C204 -112.9
C203 C252 C253 C204 -52.4
C201 C252 C253 C204 -132.7
C251 C202 C253 C203 -1.3
C201 C202 C253 C203 -41.7
C251 C202 C253 C252 -66.4
C201 C202 C253 C252 -106.7
C203 C202 C253 C252 -65
C251 C202 C253 C254 -40.2
C201 C202 C253 C254 -80.5
C203 C202 C253 C254 -38.8
C251 C202 C253 C204 -50.7
C201 C202 C253 C204 -91
C203 C202 C253 C204 -49.3
C254 C204 C253 C203 105.3
C254 C204 C253 C252 177.5
C203 C204 C253 C252 72.2
C254 C204 C253 C202 171.3
C203 C204 C253 C202 66.1
C203 C204 C253 C254 -105.3
C253 C204 C254 C203 -36.8
C203 C204 C254 C253 36.8
C253 C203 C254 C204 116.5
C252 C203 C254 C204 86.6
C202 C203 C254 C204 103.7
C252 C203 C254 C253 -29.8
C204 C203 C254 C253 -116.5
C202 C203 C254 C253 -12.7
C203 C253 C254 C204 -59.6
C252 C253 C254 C204 -3.5
C202 C253 C254 C204 -17.1
C252 C253 C254 C203 56.2
C202 C253 C254 C203 42.5
C204 C253 C254 C203 59.6
C255 C205 C206 C256 25.5
N201 C205 C206 C256 87.6
C255 C205 C206 C257 105.7
C256 C205 C206 C257 80.1
N201 C205 C206 C257 167.7
C255 C205 C206 C207 121.2
C256 C205 C206 C207 95.7
N201 C205 C206 C207 -176.7
C256 C205 C206 C255 -25.5
N201 C205 C206 C255 62
C256 C206 C207 C257 -129.2
C205 C206 C207 C257 -147.7
C255 C206 C207 C257 -128.1
C256 C206 C207 C208 -56.5
C257 C206 C207 C208 72.7
C205 C206 C207 C208 -75
C255 C206 C207 C208 -55.3
C256 C206 C207 C258 -73.4
C257 C206 C207 C258 55.7
C205 C206 C207 C258 -92
C255 C206 C207 C258 -72.3
C257 C206 C207 C256 129.2
C205 C206 C207 C256 -18.6
C255 C206 C207 C256 1.1
C257 C207 C208 C258 3.8
C206 C207 C208 C258 -39.3
C256 C207 C208 C258 -60
C258 C207 C208 C257 -3.8
C206 C207 C208 C257 -43.1
C256 C207 C208 C257 -63.8
C206 C205 C255 C256 -7.7
N201 C205 C255 C256 -108.2
C256 C205 C255 N201 108.2
C206 C205 C255 N201 100.5
C256 C205 C255 C206 7.7
N201 C205 C255 C206 -100.5
C256 C205 C255 C259 147.3
C206 C205 C255 C259 139.6
N201 C205 C255 C259 39.1
C256 C206 C255 C205 -56.7
C257 C206 C255 C205 -87.7
C207 C206 C255 C205 -63.5
C257 C206 C255 C256 -31
C205 C206 C255 C256 56.7
C207 C206 C255 C256 -6.8
C256 C206 C255 N201 -142.2
C257 C206 C255 N201 -173.2
C205 C206 C255 N201 -85.4
C207 C206 C255 N201 -148.9
C256 C206 C255 C259 -127.3
C257 C206 C255 C259 -158.3
C205 C206 C255 C259 -70.5
C207 C206 C255 C259 -134
C257 C206 C256 C205 -109.2
C207 C206 C256 C205 -87.2
C255 C206 C256 C205 99.2
C257 C206 C256 C255 151.6
C205 C206 C256 C255 -99.2
C207 C206 C256 C255 173.5
C205 C206 C256 C257 109.2
C207 C206 C256 C257 21.9
C255 C206 C256 C257 -151.6
C257 C206 C256 C207 -21.9
C205 C206 C256 C207 87.2
C255 C206 C256 C207 -173.5
C255 C205 C256 C206 -155.8
N201 C205 C256 C206 -98.1
C206 C205 C256 C255 155.8
N201 C205 C256 C255 57.7
C255 C205 C256 C257 140
C206 C205 C256 C257 -64.2
N201 C205 C256 C257 -162.3
C255 C205 C256 C207 138.3
C206 C205 C256 C207 -65.9
N201 C205 C256 C207 -164
C205 C255 C256 C206 118.1
N201 C255 C256 C206 38.8
C259 C255 C256 C206 59.7
N201 C255 C256 C205 -79.4
C206 C255 C256 C205 -118.1
C259 C255 C256 C205 -58.5
C205 C255 C256 C257 -104.8
N201 C255 C256 C257 175.8
C206 C255 C256 C257 137
C259 C255 C256 C257 -163.3
C205 C255 C256 C207 -70.2
N201 C255 C256 C207 -149.6
C206 C255 C256 C207 171.6
C259 C255 C256 C207 -128.7
C257 C207 C256 C206 38.2
C208 C207 C256 C206 129.4
C258 C207 C256 C206 105.8
C257 C207 C256 C205 177.1
C208 C207 C256 C205 -91.7
C258 C207 C256 C205 -115.3
C206 C207 C256 C205 138.8
C257 C207 C256 C255 -139
C208 C207 C256 C255 -47.8
C258 C207 C256 C255 -71.4
C206 C207 C256 C255 -177.2
C208 C207 C256 C257 91.2
C258 C207 C256 C257 67.6
C206 C207 C256 C257 -38.2
C208 C207 C257 C206 -118.7
C258 C207 C257 C206 -116.8
C256 C207 C257 C206 -21.3
C208 C207 C257 C258 -1.9
C206 C207 C257 C258 116.8
C256 C207 C257 C258 95.5
C258 C207 C257 C208 1.9
C206 C207 C257 C208 118.7
C256 C207 C257 C208 97.4
C208 C207 C257 C256 -97.4
C258 C207 C257 C256 -95.5
C206 C207 C257 C256 21.3
C256 C206 C257 C207 57.5
C205 C206 C257 C207 37.5
C255 C206 C257 C207 62.8
C256 C206 C257 C258 -35.8
C205 C206 C257 C258 -55.8
C207 C206 C257 C258 -93.3
C255 C206 C257 C258 -30.5
C256 C206 C257 C208 -5.2
C205 C206 C257 C208 -25.3
C207 C206 C257 C208 -62.7
C255 C206 C257 C208 0.1
C205 C206 C257 C256 -20.1
C207 C206 C257 C256 -57.5
C255 C206 C257 C256 5.3
C258 C208 C257 C207 -175.9
C258 C208 C257 C206 -84.2
C207 C208 C257 C206 91.7
C207 C208 C257 C258 175.9
C258 C208 C257 C256 -86.4
C207 C208 C257 C256 89.4
C206 C256 C257 C207 -126.7
C205 C256 C257 C207 -4
C255 C256 C257 C207 70.5
C205 C256 C257 C206 122.8
C255 C256 C257 C206 -162.8
C207 C256 C257 C206 126.7
C206 C256 C257 C258 148.5
C205 C256 C257 C258 -88.8
C255 C256 C257 C258 -14.3
C207 C256 C257 C258 -84.8
C206 C256 C257 C208 175.6
C205 C256 C257 C208 -61.6
C255 C256 C257 C208 12.8
C207 C256 C257 C208 -57.6
C207 C208 C258 C257 -1.9
C257 C208 C258 C207 1.9
C207 C257 C258 C208 3.5
C206 C257 C258 C208 111.6
C256 C257 C258 C208 97
C206 C257 C258 C207 108.1
C208 C257 C258 C207 -3.5
C256 C257 C258 C207 93.5
C257 C207 C258 C208 -175.9
C206 C207 C258 C208 144.5
C256 C207 C258 C208 120.8
C208 C207 C258 C257 175.9
C206 C207 C258 C257 -39.6
C256 C207 C258 C257 -63.3
N201 C209 C210 C260 -45.3
C260 C209 C210 C261 -109.2
N201 C209 C210 C261 -154.5
C260 C209 C210 C211 -139.4
N201 C209 C210 C211 175.3
C260 C209 C210 C259 6.4
N201 C209 C210 C259 -38.9
C260 C210 C211 C261 -3.2
C209 C210 C211 C261 82.5
C259 C210 C211 C261 72.3
C260 C210 C211 C262 47
C261 C210 C211 C262 50.2
C209 C210 C211 C262 132.7
C259 C210 C211 C262 122.5
C260 C210 C211 C212 86.2
C261 C210 C211 C212 89.3
C209 C210 C211 C212 171.8
C259 C210 C211 C212 161.6
C261 C210 C211 C260 3.2
C209 C210 C211 C260 85.7
C259 C210 C211 C260 75.5
C261 C211 C212 C262 -23.4
C210 C211 C212 C262 -84.9
C260 C211 C212 C262 -75.3
C262 C211 C212 C261 23.4
C210 C211 C212 C261 -61.5
C260 C211 C212 C261 -51.9
C260 C210 C259 N201 -67
C261 C210 C259 N201 -171.1
C209 C210 C259 N201 120.2
C211 C210 C259 N201 158.9
C261 C210 C259 C260 -104.1
C209 C210 C259 C260 -172.7
C211 C210 C259 C260 -134
C260 C210 C259 C255 -40
C261 C210 C259 C255 -144.1
C209 C210 C259 C255 147.2
C211 C210 C259 C255 -174.1
C260 C210 C259 C263 -23.6
C261 C210 C259 C263 -127.7
C209 C210 C259 C263 163.6
C211 C210 C259 C263 -157.6
C205 C255 C259 N201 -72.3
C256 C255 C259 N201 -31.4
C206 C255 C259 N201 -22.5
C205 C255 C259 C260 -129.8
C256 C255 C259 C260 -88.9
N201 C255 C259 C260 -57.5
C206 C255 C259 C260 -80
C205 C255 C259 C210 -104
C256 C255 C259 C210 -63.1
N201 C255 C259 C210 -31.7
C206 C255 C259 C210 -54.2
C205 C255 C259 C263 -121.5
C256 C255 C259 C263 -80.6
N201 C255 C259 C263 -49.2
C206 C255 C259 C263 -71.7
C261 C210 C260 C259 99.8
C209 C210 C260 C259 2
C211 C210 C260 C259 101.4
C261 C210 C260 C209 97.7
C211 C210 C260 C209 99.4
C259 C210 C260 C209 -2
C209 C210 C260 C261 -97.7
C211 C210 C260 C261 1.7
C259 C210 C260 C261 -99.8
C261 C210 C260 C211 -1.7
C209 C210 C260 C211 -99.4
C259 C210 C260 C211 -101.4
N201 C259 C260 C210 123
C255 C259 C260 C210 164.6
C263 C259 C260 C210 157
N201 C259 C260 C209 129.7
C210 C259 C260 C209 6.6
C255 C259 C260 C209 171.2
C263 C259 C260 C209 163.6
N201 C259 C260 C261 175.6
C210 C259 C260 C261 52.5
C255 C259 C260 C261 -142.9
C263 C259 C260 C261 -150.5
N201 C259 C260 C211 153
C210 C259 C260 C211 29.9
C255 C259 C260 C211 -165.5
C263 C259 C260 C211 -173.1
N201 C209 C260 C210 139.1
C210 C209 C260 C259 -173.6
N201 C209 C260 C259 -34.5
C210 C209 C260 C261 49.9
N201 C209 C260 C261 -171
C210 C209 C260 C211 28.4
N201 C209 C260 C211 167.5
C261 C211 C260 C210 176.5
C262 C211 C260 C210 -133
C212 C211 C260 C210 -95.2
C261 C211 C260 C259 88.9
C262 C211 C260 C259 139.4
C210 C211 C260 C259 -87.6
C212 C211 C260 C259 177.2
C261 C211 C260 C209 95.8
C262 C211 C260 C209 146.4
C210 C211 C260 C209 -80.6
C212 C211 C260 C209 -175.9
C262 C211 C260 C261 50.6
C210 C211 C260 C261 -176.5
C212 C211 C260 C261 88.3
C210 C211 C261 C262 115.1
C212 C211 C261 C262 17.2
C260 C211 C261 C262 114.4
C262 C211 C261 C210 -115.1
C212 C211 C261 C210 -97.8
C260 C211 C261 C210 -0.7
C262 C211 C261 C260 -114.4
C210 C211 C261 C260 0.7
C212 C211 C261 C260 -97.1
C262 C211 C261 C212 -17.2
C210 C211 C261 C212 97.8
C260 C211 C261 C212 97.1
C260 C210 C261 C211 177.9
C209 C210 C261 C211 -106.4
C259 C210 C261 C211 -121.2
C260 C210 C261 C262 89.3
C209 C210 C261 C262 165
C211 C210 C261 C262 -88.5
C259 C210 C261 C262 150.3
C209 C210 C261 C260 75.7
C211 C210 C261 C260 -177.9
C259 C210 C261 C260 60.9
C260 C210 C261 C212 114.7
C209 C210 C261 C212 -169.6
C211 C210 C261 C212 -63.2
C259 C210 C261 C212 175.7
C210 C260 C261 C211 -2.2
C259 C260 C261 C211 -98.2
C209 C260 C261 C211 -85.5
C210 C260 C261 C262 -98.6
C259 C260 C261 C262 165.4
C209 C260 C261 C262 178.1
C211 C260 C261 C262 -96.4
C259 C260 C261 C210 -96
C209 C260 C261 C210 -83.3
C211 C260 C261 C210 2.2
C210 C260 C261 C212 -68.2
C259 C260 C261 C212 -164.2
C209 C260 C261 C212 -151.5
C211 C260 C261 C212 -65.9
C262 C212 C261 C211 144.2
C211 C212 C261 C262 -144.2
C262 C212 C261 C210 -130
C211 C212 C261 C210 85.7
C262 C212 C261 C260 -113.7
C211 C212 C261 C260 102.1
C211 C212 C262 C261 16.6
C261 C212 C262 C211 -16.6
C211 C261 C262 C212 -31.5
C210 C261 C262 C212 57.1
C260 C261 C262 C212 76.2
C210 C261 C262 C211 88.6
C260 C261 C262 C211 107.8
C212 C261 C262 C211 31.5
C261 C211 C262 C212 152.1
C210 C211 C262 C212 99.3
C260 C211 C262 C212 106.3
C210 C211 C262 C261 -52.8
C212 C211 C262 C261 -152.1
C260 C211 C262 C261 -45.8
C263 C213 C214 C264 12.3
N201 C213 C214 C264 -50.2
C263 C213 C214 C215 -121.2
N201 C213 C214 C215 176.3
C264 C213 C214 C215 -133.5
C263 C213 C214 C265 -69.4
N201 C213 C214 C265 -131.9
C264 C213 C214 C265 -81.7
N201 C213 C214 C263 -62.5
C264 C213 C214 C263 -12.3
C264 C214 C215 C265 -12.6
C213 C214 C215 C265 94.6
C263 C214 C215 C265 75.1
C264 C214 C215 C216 -83.8
C265 C214 C215 C216 -71.2
C213 C214 C215 C216 23.4
C263 C214 C215 C216 3.9
C264 C214 C215 C266 -50.2
C265 C214 C215 C266 -37.7
C213 C214 C215 C266 56.9
C263 C214 C215 C266 37.5
C265 C215 C216 C266 24.2
C214 C215 C216 C266 84
C214 C215 C216 C265 59.8
C266 C215 C216 C265 -24.2
C214 C213 C263 N201 -111.8
C264 C213 C263 N201 -102.3
N201 C213 C263 C214 111.8
C264 C213 C263 C214 9.5
C214 C213 C263 C264 -9.5
N201 C213 C263 C264 102.3
C214 C213 C263 C259 -91.7
N201 C213 C263 C259 20.2
C264 C213 C263 C259 -82.1
C264 C214 C263 C213 -167
C215 C214 C263 C213 66
C265 C214 C263 C213 114
C264 C214 C263 N201 -79.4
C215 C214 C263 N201 153.6
C265 C214 C263 N201 -158.4
C213 C214 C263 N201 87.6
C215 C214 C263 C264 -127
C265 C214 C263 C264 -79
C213 C214 C263 C264 167
C264 C214 C263 C259 -38.2
C215 C214 C263 C259 -165.2
C265 C214 C263 C259 -117.2
C213 C214 C263 C259 128.8
N201 C259 C263 C213 -31.5
C260 C259 C263 C213 -167.6
C210 C259 C263 C213 -160.5
C255 C259 C263 C213 16.2
C260 C259 C263 N201 -136.1
C210 C259 C263 N201 -129
C255 C259 C263 N201 47.7
N201 C259 C263 C214 -111.9
C260 C259 C263 C214 112
C210 C259 C263 C214 119.2
C255 C259 C263 C214 -64.2
N201 C259 C263 C264 -138
C260 C259 C263 C264 85.9
C210 C259 C263 C264 93
C255 C259 C263 C264 -90.3
C215 C214 C264 C263 109
C265 C214 C264 C263 99.3
C213 C214 C264 C263 -4.5
C215 C214 C264 C265 9.7
C213 C214 C264 C265 -103.9
C263 C214 C264 C265 -99.3
C215 C214 C264 C213 113.5
C265 C214 C264 C213 103.9
C263 C214 C264 C213 4.5
C213 C263 C264 C214 14.1
N201 C263 C264 C214 112.3
C259 C263 C264 C214 138.9
C213 C263 C264 C265 71
N201 C263 C264 C265 169.2
C214 C263 C264 C265 56.9
C259 C263 C264 C265 -164.3
N201 C263 C264 C213 98.2
C214 C263 C264 C213 -14.1
C259 C263 C264 C213 124.8
C263 C213 C264 C214 -163.6
N201 C213 C264 C214 132.3
C214 C213 C264 C263 163.6
N201 C213 C264 C263 -64.2
C263 C213 C264 C265 -107.3
C214 C213 C264 C265 56.3
N201 C213 C264 C265 -171.4
C216 C215 C265 C266 -14.4
C214 C215 C265 C266 -138
C216 C215 C265 C214 123.6
C266 C215 C265 C214 138
C216 C215 C265 C264 130.1
C214 C215 C265 C264 6.4
C266 C215 C265 C264 144.5
C214 C215 C265 C216 -123.6
C266 C215 C265 C216 14.4
C264 C214 C265 C215 170.4
C213 C214 C265 C215 -100
C263 C214 C265 C215 -119.2
C264 C214 C265 C266 -140.1
C215 C214 C265 C266 49.5
C213 C214 C265 C266 -50.5
C263 C214 C265 C266 -69.7
C215 C214 C265 C264 -170.4
C213 C214 C265 C264 89.6
C263 C214 C265 C264 70.4
C264 C214 C265 C216 -148.9
C215 C214 C265 C216 40.7
C213 C214 C265 C216 -59.3
C263 C214 C265 C216 -78.5
C214 C264 C265 C215 -8.9
C263 C264 C265 C215 -74.7
C213 C264 C265 C215 -60.4
C214 C264 C265 C266 74.8
C263 C264 C265 C266 9.1
C213 C264 C265 C266 23.3
C263 C264 C265 C214 -65.7
C213 C264 C265 C214 -51.5
C214 C264 C265 C216 42
C263 C264 C265 C216 -23.8
C213 C264 C265 C216 -9.5
C266 C216 C265 C215 -147.7
C215 C216 C265 C266 147.7
C266 C216 C265 C214 163.2
C215 C216 C265 C214 -49.1
C266 C216 C265 C264 137.2
C215 C216 C265 C264 -75.2
C215 C216 C266 C265 -21.2
C265 C216 C266 C215 21.2
C215 C265 C266 C216 25.5
C214 C265 C266 C216 -19.8
C264 C265 C266 C216 -67.7
C214 C265 C266 C215 -45.3
C264 C265 C266 C215 -93.2
C216 C265 C266 C215 -25.5
C265 C215 C266 C216 -151.3
C214 C215 C266 C216 -110.5
C216 C215 C266 C265 151.3
C214 C215 C266 C265 40.8
N301 C301 C302 C303 175.1
C301 C302 C303 C304 -58.7
N301 C305 C306 C307 -175.7
N301 C305 C306 C357 157.2
C305 C306 C307 C357 -90.2
C305 C306 C307 C308 156.7
C357 C306 C307 C308 -113.1
C305 C306 C307 C358 -152
C357 C306 C307 C358 -61.8
C357 C307 C308 C358 -0.8
C306 C307 C308 C358 105.1
C306 C307 C357 C358 -106.2
C308 C307 C357 C358 0.7
C308 C307 C357 C306 106.9
C358 C307 C357 C306 106.2
C305 C306 C357 C307 98.1
C307 C306 C357 C358 83.8
C305 C306 C357 C358 -178.1
C307 C308 C358 C357 0.4
C307 C357 C358 C308 -0.7
C306 C357 C358 C308 -54.1
C306 C357 C358 C307 -53.4
C357 C307 C358 C308 179.2
C306 C307 C358 C308 -89.6
C306 C307 C358 C357 91.2
C308 C307 C358 C357 -179.2
N301 C309 C310 C360 15.3
N301 C309 C310 C361 141.2
C360 C309 C310 C361 125.9
N301 C309 C310 C311 178
C360 C309 C310 C311 162.7
N301 C309 C310 C359 49.7
C360 C309 C310 C359 34.4
N301 C309 C310 C312 -151.8
C360 C309 C310 C312 -167.1
C360 C310 C311 C361 30
C309 C310 C311 C361 -128.2
C359 C310 C311 C361 -114.4
C312 C310 C311 C361 134.3
C360 C310 C311 C312 -104.3
C361 C310 C311 C312 -134.3
C309 C310 C311 C312 97.5
C359 C310 C311 C312 111.4
C360 C310 C311 C362 12.9
C361 C310 C311 C362 -17
C309 C310 C311 C362 -145.2
C359 C310 C311 C362 -131.4
C312 C310 C311 C362 117.2
C361 C310 C311 C360 -30
C309 C310 C311 C360 -158.2
C359 C310 C311 C360 -144.3
C312 C310 C311 C360 104.3
C310 C311 C312 C361 89.8
C362 C311 C312 C361 -52.3
C360 C311 C312 C361 68.6
C361 C311 C312 C362 52.3
C310 C311 C312 C362 142.1
C360 C311 C312 C362 120.9
C361 C311 C312 C310 -89.8
C362 C311 C312 C310 -142.1
C360 C311 C312 C310 -21.2
C360 C310 C312 C311 100.1
C361 C310 C312 C311 28.9
C309 C310 C312 C311 -96.4
C359 C310 C312 C311 -89.5
C360 C310 C312 C361 71.1
C311 C310 C312 C361 -28.9
C309 C310 C312 C361 -125.3
C359 C310 C312 C361 -118.4
C360 C310 C312 C362 69.4
C361 C310 C312 C362 -1.7
C311 C310 C312 C362 -30.7
C309 C310 C312 C362 -127
C359 C310 C312 C362 -120.1
C360 C310 C359 N301 39.6
C361 C310 C359 N301 150.4
C311 C310 C359 N301 -166.7
C309 C310 C359 N301 -107.8
C312 C310 C359 N301 -133.2
C361 C310 C359 C360 110.8
C311 C310 C359 C360 153.6
C309 C310 C359 C360 -147.5
C312 C310 C359 C360 -172.9
C311 C310 C360 C361 -16.4
C309 C310 C360 C361 142.9
C359 C310 C360 C361 134.7
C312 C310 C360 C361 -52.6
C361 C310 C360 C359 -134.7
C311 C310 C360 C359 -151.2
C309 C310 C360 C359 8.2
C312 C310 C360 C359 172.7
C361 C310 C360 C309 -142.9
C311 C310 C360 C309 -159.4
C359 C310 C360 C309 -8.2
C312 C310 C360 C309 164.5
C361 C310 C360 C311 16.4
C309 C310 C360 C311 159.4
C359 C310 C360 C311 151.2
C312 C310 C360 C311 -36.1
N301 C359 C360 C310 -147.4
N301 C359 C360 C361 180
C310 C359 C360 C361 -32.7
N301 C359 C360 C309 -118.4
C310 C359 C360 C309 29
N301 C359 C360 C311 -161.4
C310 C359 C360 C311 -14
N301 C309 C360 C310 -166.5
C310 C309 C360 C361 -27.2
N301 C309 C360 C361 166.3
C310 C309 C360 C359 -145.8
N301 C309 C360 C359 47.7
C310 C309 C360 C311 -10.5
N301 C309 C360 C311 -177
C361 C311 C360 C310 -144.9
C312 C311 C360 C310 85.3
C362 C311 C360 C310 -170
C312 C311 C360 C361 -129.8
C310 C311 C360 C361 144.9
C362 C311 C360 C361 -25.1
C361 C311 C360 C359 -121.2
C312 C311 C360 C359 109
C310 C311 C360 C359 23.7
C362 C311 C360 C359 -146.3
C361 C311 C360 C309 -129.7
C312 C311 C360 C309 100.4
C310 C311 C360 C309 15.2
C362 C311 C360 C309 -154.8
C312 C311 C361 C362 -59.8
C310 C311 C361 C362 -167.2
C360 C311 C361 C362 -155.7
C312 C311 C361 C310 107.4
C362 C311 C361 C310 167.2
C360 C311 C361 C310 11.5
C310 C311 C361 C312 -107.4
C362 C311 C361 C312 59.8
C360 C311 C361 C312 -95.9
C312 C311 C361 C360 95.9
C310 C311 C361 C360 -11.5
C362 C311 C361 C360 155.7
C360 C310 C361 C311 -157.4
C309 C310 C361 C311 73.5
C359 C310 C361 C311 93
C312 C310 C361 C311 -23.1
C360 C310 C361 C362 -129.6
C311 C310 C361 C362 27.9
C309 C310 C361 C362 101.4
C359 C310 C361 C362 120.9
C312 C310 C361 C362 4.8
C360 C310 C361 C312 -134.3
C311 C310 C361 C312 23.1
C309 C310 C361 C312 96.6
C359 C310 C361 C312 116.1
C311 C310 C361 C360 157.4
C309 C310 C361 C360 -129.1
C359 C310 C361 C360 -109.6
C312 C310 C361 C360 134.3
C362 C312 C361 C311 -114.5
C310 C312 C361 C311 67.9
C311 C312 C361 C362 114.5
C310 C312 C361 C362 -177.6
C311 C312 C361 C310 -67.9
C362 C312 C361 C310 177.6
C311 C312 C361 C360 -89.8
C362 C312 C361 C360 155.7
C310 C312 C361 C360 -21.9
C310 C360 C361 C311 22.2
C359 C360 C361 C311 58.3
C309 C360 C361 C311 47.7
C310 C360 C361 C362 118
C359 C360 C361 C362 154.1
C309 C360 C361 C362 143.5
C311 C360 C361 C362 95.8
C359 C360 C361 C310 36.1
C309 C360 C361 C310 25.5
C311 C360 C361 C310 -22.2
C310 C360 C361 C312 46.9
C359 C360 C361 C312 83
C309 C360 C361 C312 72.4
C311 C360 C361 C312 24.7
C310 C361 C362 C311 -27.1
C312 C361 C362 C311 -22.1
C360 C361 C362 C311 -100.4
C311 C361 C362 C312 22.1
C310 C361 C362 C312 -5
C360 C361 C362 C312 -78.3
C312 C311 C362 C361 143.9
C310 C311 C362 C361 17.7
C360 C311 C362 C361 22.5
C361 C311 C362 C312 -143.9
C310 C311 C362 C312 -126.2
C360 C311 C362 C312 -121.4
C311 C312 C362 C361 -20.8
C310 C312 C362 C361 1.6
C361 C312 C362 C311 20.8
C310 C312 C362 C311 22.4
N301 C313 C314 C364 85.9
N301 C313 C314 C315 176.6
C364 C313 C314 C315 90.7
N301 C313 C314 C316 -166.8
C364 C313 C314 C316 107.3
N301 C313 C314 C365 142.4
C364 C313 C314 C365 56.5
C364 C314 C315 C316 155.1
C313 C314 C315 C316 65.5
C365 C314 C315 C316 121.3
C364 C314 C315 C365 33.8
C313 C314 C315 C365 -55.8
C316 C314 C315 C365 -121.3
C364 C314 C315 C366 43.9
C313 C314 C315 C366 -45.8
C316 C314 C315 C366 -111.2
C365 C314 C315 C366 10.1
C313 C314 C315 C364 -89.6
C316 C314 C315 C364 -155.1
C365 C314 C315 C364 -33.8
C365 C315 C316 C366 -18.8
C314 C315 C316 C366 -130.1
C364 C315 C316 C366 -88
C314 C315 C316 C365 -111.3
C366 C315 C316 C365 18.8
C364 C315 C316 C365 -69.1
C365 C315 C316 C314 111.3
C366 C315 C316 C314 130.1
C364 C315 C316 C314 42.1
C364 C314 C316 C315 -26.1
C313 C314 C316 C315 -120.5
C365 C314 C316 C315 -46.2
C364 C314 C316 C366 19.5
C315 C314 C316 C366 45.6
C313 C314 C316 C366 -74.9
C365 C314 C316 C366 -0.6
C364 C314 C316 C365 20.1
C315 C314 C316 C365 46.2
C313 C314 C316 C365 -74.3
C315 C314 C364 C365 -27
C313 C314 C364 C365 87.9
C316 C314 C364 C365 -19.4
C313 C314 C364 C315 114.9
C316 C314 C364 C315 7.6
C365 C314 C364 C315 27
C315 C314 C364 C313 -114.9
C316 C314 C364 C313 -107.3
C365 C314 C364 C313 -87.9
C316 C315 C364 C314 -59.7
C365 C315 C364 C314 -140.2
C366 C315 C364 C314 -145.4
C316 C315 C364 C365 80.5
C314 C315 C364 C365 140.2
C366 C315 C364 C365 -5.2
C316 C315 C364 C313 -10.8
C365 C315 C364 C313 -91.3
C314 C315 C364 C313 48.8
C366 C315 C364 C313 -96.6
N301 C313 C364 C314 -104.7
C314 C313 C364 C365 -89.6
N301 C313 C364 C365 165.7
C314 C313 C364 C315 -44.5
N301 C313 C364 C315 -149.2
C316 C315 C365 C366 34.2
C314 C315 C365 C366 165.5
C364 C315 C365 C366 -170.8
C316 C315 C365 C364 -155
C314 C315 C365 C364 -23.6
C366 C315 C365 C364 170.8
C314 C315 C365 C316 131.4
C366 C315 C365 C316 -34.2
C364 C315 C365 C316 155
C316 C315 C365 C314 -131.4
C366 C315 C365 C314 -165.5
C364 C315 C365 C314 23.6
C314 C364 C365 C366 49.7
C315 C364 C365 C366 20.2
C313 C364 C365 C366 105.5
C314 C364 C365 C315 29.5
C313 C364 C365 C315 85.3
C314 C364 C365 C316 20.4
C315 C364 C365 C316 -9.1
C313 C364 C365 C316 76.2
C315 C364 C365 C314 -29.5
C313 C364 C365 C314 55.8
C315 C316 C365 C366 -141.3
C314 C316 C365 C366 -178.7
C366 C316 C365 C315 141.3
C314 C316 C365 C315 -37.4
C315 C316 C365 C364 24.1
C366 C316 C365 C364 165.4
C314 C316 C365 C364 -13.3
C315 C316 C365 C314 37.4
C366 C316 C365 C314 178.7
C364 C314 C365 C366 -155.3
C315 C314 C365 C366 -17.2
C313 C314 C365 C366 114.1
C316 C314 C365 C366 1.4
C364 C314 C365 C315 -138.1
C313 C314 C365 C315 131.3
C316 C314 C365 C315 18.6
C315 C314 C365 C364 138.1
C313 C314 C365 C364 -90.5
C316 C314 C365 C364 156.7
C364 C314 C365 C316 -156.7
C315 C314 C365 C316 -18.6
C313 C314 C365 C316 112.7
C364 C365 C366 C315 -19.7
C316 C365 C366 C315 13.7
C314 C365 C366 C315 12.4
C315 C365 C366 C316 -13.7
C364 C365 C366 C316 -33.5
C314 C365 C366 C316 -1.4
C316 C315 C366 C365 -148.8
C314 C315 C366 C365 -17.8
C364 C315 C366 C365 8
C365 C315 C366 C316 148.8
C314 C315 C366 C316 131
C364 C315 C366 C316 156.8
C315 C316 C366 C365 28.1
C314 C316 C366 C365 1.2
C365 C316 C366 C315 -28.1
C314 C316 C366 C315 -26.9
C451 C401 C402 C452 -79.8
N401 C401 C402 C452 -153.8
C451 C401 C402 C403 -99.6
C452 C401 C402 C403 -19.8
N401 C401 C402 C403 -173.6
C451 C401 C402 C453 -110.6
C452 C401 C402 C453 -30.8
N401 C401 C402 C453 175.4
C452 C401 C402 C451 79.8
N401 C401 C402 C451 -74
C452 C402 C403 C453 -46.1
C401 C402 C403 C453 -28.7
C451 C402 C403 C453 -40.9
C452 C402 C403 C404 -78.5
C401 C402 C403 C404 -61.1
C453 C402 C403 C404 -32.5
C451 C402 C403 C404 -73.4
C401 C402 C403 C452 17.4
C453 C402 C403 C452 46.1
C451 C402 C403 C452 5.1
C452 C402 C403 C454 -85.1
C401 C402 C403 C454 -67.7
C453 C402 C403 C454 -39.1
C451 C402 C403 C454 -80
C452 C403 C404 C453 13.2
C402 C403 C404 C453 62.7
C454 C403 C404 C453 85.4
C453 C403 C404 C454 -85.4
C452 C403 C404 C454 -72.3
C402 C403 C404 C454 -22.8
C453 C403 C404 C452 -13.2
C402 C403 C404 C452 49.5
C454 C403 C404 C452 72.3
C452 C401 C451 N401 -149.2
C402 C401 C451 N401 -98
C402 C401 C451 C452 51.2
N401 C401 C451 C452 149.2
C452 C401 C451 C402 -51.2
N401 C401 C451 C402 98
C452 C402 C451 C401 91.3
C403 C402 C451 C401 85.4
C453 C402 C451 C401 70.2
C452 C402 C451 N401 -179.7
C403 C402 C451 N401 174.4
C401 C402 C451 N401 89
C453 C402 C451 N401 159.2
C403 C402 C451 C452 -5.9
C401 C402 C451 C452 -91.3
C453 C402 C451 C452 -21.1
C403 C402 C452 C401 159.7
C453 C402 C452 C401 137.6
C451 C402 C452 C401 -14.3
C403 C402 C452 C453 22.1
C401 C402 C452 C453 -137.6
C451 C402 C452 C453 -151.9
C401 C402 C452 C403 -159.7
C453 C402 C452 C403 -22.1
C451 C402 C452 C403 -174
C403 C402 C452 C451 174
C401 C402 C452 C451 14.3
C453 C402 C452 C451 151.9
C403 C402 C452 C404 27
C401 C402 C452 C404 -132.8
C453 C402 C452 C404 4.8
C451 C402 C452 C404 -147
C451 C401 C452 C402 129.6
N401 C401 C452 C402 57.7
C451 C401 C452 C453 -154.7
C402 C401 C452 C453 75.8
N401 C401 C452 C453 133.4
C451 C401 C452 C403 160.4
C402 C401 C452 C403 30.9
N401 C401 C452 C403 88.6
C402 C401 C452 C451 -129.6
N401 C401 C452 C451 -71.9
C451 C401 C452 C404 -154.7
C402 C401 C452 C404 75.8
N401 C401 C452 C404 133.5
C453 C403 C452 C402 130.3
C404 C403 C452 C402 122
C454 C403 C452 C402 106.1
C453 C403 C452 C401 97
C404 C403 C452 C401 88.6
C402 C403 C452 C401 -33.3
C454 C403 C452 C401 72.8
C404 C403 C452 C453 -8.4
C402 C403 C452 C453 -130.3
C454 C403 C452 C453 -24.2
C453 C403 C452 C451 113.9
C404 C403 C452 C451 105.6
C402 C403 C452 C451 -16.4
C454 C403 C452 C451 89.7
C453 C403 C452 C404 8.4
C402 C403 C452 C404 -122
C454 C403 C452 C404 -15.8
C401 C451 C452 C402 -49.5
N401 C451 C452 C402 0.5
N401 C451 C452 C401 49.9
C402 C451 C452 C401 49.5
C401 C451 C452 C453 39.1
N401 C451 C452 C453 89.1
C402 C451 C452 C453 88.6
C401 C451 C452 C403 -34.4
N401 C451 C452 C403 15.6
C402 C451 C452 C403 15.1
C401 C451 C452 C404 36.5
N401 C451 C452 C404 86.4
C402 C451 C452 C404 86
C453 C404 C452 C402 -106.6
C454 C404 C452 C402 91
C403 C404 C452 C402 -51.5
C453 C404 C452 C401 -179.8
C454 C404 C452 C401 17.7
C403 C404 C452 C401 -124.8
C454 C404 C452 C453 -162.4
C403 C404 C452 C453 55.1
C453 C404 C452 C403 -55.1
C454 C404 C452 C403 142.5
C453 C404 C452 C451 165.6
C454 C404 C452 C451 3.1
C403 C404 C452 C451 -139.3
C454 C404 C453 C403 134.8
C452 C404 C453 C403 115.1
C454 C404 C453 C452 19.6
C403 C404 C453 C452 -115.1
C403 C404 C453 C454 -134.8
C452 C404 C453 C454 -19.6
C454 C404 C453 C402 79.3
C403 C404 C453 C402 -55.4
C452 C404 C453 C402 59.7
C452 C403 C453 C404 -166.1
C402 C403 C453 C404 -130.1
C454 C403 C453 C404 -27.3
C404 C403 C453 C452 166.1
C402 C403 C453 C452 36.1
C454 C403 C453 C452 138.8
C404 C403 C453 C454 27.3
C452 C403 C453 C454 -138.8
C402 C403 C453 C454 -102.8
C404 C403 C453 C402 130.1
C452 C403 C453 C402 -36.1
C454 C403 C453 C402 102.8
C402 C452 C453 C404 73.1
C401 C452 C453 C404 0.2
C403 C452 C453 C404 117.7
C451 C452 C453 C404 -16.7
C402 C452 C453 C403 -44.6
C401 C452 C453 C403 -117.6
C451 C452 C453 C403 -134.4
C404 C452 C453 C403 -117.7
C402 C452 C453 C454 87.3
C401 C452 C453 C454 14.4
C403 C452 C453 C454 131.9
C451 C452 C453 C454 -2.5
C404 C452 C453 C454 14.2
C401 C452 C453 C402 -73
C403 C452 C453 C402 44.6
C451 C452 C453 C402 -89.8
C404 C452 C453 C402 -73.1
C452 C402 C453 C404 -160.7
C403 C402 C453 C404 77.8
C401 C402 C453 C404 -128.3
C451 C402 C453 C404 -138.9
C452 C402 C453 C403 121.5
C401 C402 C453 C403 153.9
C451 C402 C453 C403 143.3
C403 C402 C453 C452 -121.5
C401 C402 C453 C452 32.4
C451 C402 C453 C452 21.7
C452 C402 C453 C454 -124.3
C403 C402 C453 C454 114.2
C401 C402 C453 C454 -91.9
C451 C402 C453 C454 -102.5
C403 C404 C454 C453 53
C452 C404 C454 C453 3.9
C453 C404 C454 C403 -53
C452 C404 C454 C403 -49.2
C403 C453 C454 C404 -56.9
C452 C453 C454 C404 -173
C402 C453 C454 C404 -121.9
C404 C453 C454 C403 56.9
C452 C453 C454 C403 -116.1
C402 C453 C454 C403 -65
C453 C403 C454 C404 72.7
C452 C403 C454 C404 110.6
C402 C403 C454 C404 160
C404 C403 C454 C453 -72.7
C452 C403 C454 C453 37.9
C402 C403 C454 C453 87.3
C455 C405 C406 C456 12
N401 C405 C406 C456 -55.9
N401 C405 C406 C455 -67.9
C456 C405 C406 C455 -12
C455 C405 C406 C407 -65.5
N401 C405 C406 C407 -133.4
C456 C405 C406 C407 -77.5
C455 C405 C406 C457 -30.7
N401 C405 C406 C457 -98.6
C456 C405 C406 C457 -42.7
C456 C406 C407 C457 -13.3
C455 C406 C407 C457 46.7
C405 C406 C407 C457 73.7
C456 C406 C407 C458 -9.6
C455 C406 C407 C458 50.4
C405 C406 C407 C458 77.3
C457 C406 C407 C458 3.6
C456 C406 C407 C408 66.8
C455 C406 C407 C408 126.8
C405 C406 C407 C408 153.8
C457 C406 C407 C408 80.1
C455 C406 C407 C456 60
C405 C406 C407 C456 87
C457 C406 C407 C456 13.3
C457 C407 C408 C458 -64.1
C406 C407 C408 C458 -137.6
C456 C407 C408 C458 -110.5
C458 C407 C408 C457 64.1
C406 C407 C408 C457 -73.5
C456 C407 C408 C457 -46.4
N401 C405 C455 C456 111.6
C406 C405 C455 C456 -7.1
N401 C405 C455 C406 118.6
C456 C405 C455 C406 7.1
C406 C405 C455 N401 -118.6
C456 C405 C455 N401 -111.6
N401 C405 C455 C457 150.4
C406 C405 C455 C457 31.8
C456 C405 C455 C457 38.8
C456 C406 C455 C405 -166.7
C407 C406 C455 C405 123.7
C457 C406 C455 C405 149.3
C407 C406 C455 C456 -69.7
C405 C406 C455 C456 166.7
C457 C406 C455 C456 -44
C456 C406 C455 N401 -99.8
C407 C406 C455 N401 -169.5
C405 C406 C455 N401 66.8
C457 C406 C455 N401 -143.8
C456 C406 C455 C457 44
C407 C406 C455 C457 -25.7
C405 C406 C455 C457 -149.3
C455 C406 C456 C457 -99
C407 C406 C456 C457 11.2
C405 C406 C456 C457 -105.4
C407 C406 C456 C455 110.2
C405 C406 C456 C455 -6.5
C457 C406 C456 C455 99
C455 C406 C456 C407 -110.2
C405 C406 C456 C407 -116.6
C457 C406 C456 C407 -11.2
C455 C406 C456 C405 6.5
C407 C406 C456 C405 116.6
C457 C406 C456 C405 105.4
C405 C455 C456 C406 14.3
N401 C455 C456 C406 94.5
C457 C455 C456 C406 -111
C405 C455 C456 C457 125.3
C406 C455 C456 C457 111
N401 C455 C456 C457 -154.4
C405 C455 C456 C407 86.7
C406 C455 C456 C407 72.4
N401 C455 C456 C407 167
C457 C455 C456 C407 -38.6
C406 C455 C456 C405 -14.3
N401 C455 C456 C405 80.3
C457 C455 C456 C405 -125.3
C457 C407 C456 C406 163.1
C458 C407 C456 C406 173.8
C408 C407 C456 C406 -126
C458 C407 C456 C457 10.8
C408 C407 C456 C457 70.9
C406 C407 C456 C457 -163.1
C457 C407 C456 C455 82.8
C458 C407 C456 C455 93.5
C408 C407 C456 C455 153.7
C406 C407 C456 C455 -80.3
C457 C407 C456 C405 107.6
C458 C407 C456 C405 118.4
C408 C407 C456 C405 178.6
C406 C407 C456 C405 -55.4
C455 C405 C456 C406 -164
N401 C405 C456 C406 129.1
C455 C405 C456 C457 -60.8
N401 C405 C456 C457 -127.7
C406 C405 C456 C457 103.2
N401 C405 C456 C455 -66.9
C406 C405 C456 C455 164
C455 C405 C456 C407 -100.6
N401 C405 C456 C407 -167.5
C406 C405 C456 C407 63.4
C458 C407 C457 C456 -169.8
C408 C407 C457 C456 -117.7
C406 C407 C457 C456 8
C408 C407 C457 C458 52.1
C406 C407 C457 C458 177.8
C456 C407 C457 C458 169.8
C458 C407 C457 C406 -177.8
C408 C407 C457 C406 -125.7
C456 C407 C457 C406 -8
C458 C407 C457 C408 -52.1
C406 C407 C457 C408 125.7
C456 C407 C457 C408 117.7
C458 C407 C457 C455 148.2
C408 C407 C457 C455 -159.7
C406 C407 C457 C455 -34
C456 C407 C457 C455 -42
C406 C456 C457 C407 -17.6
C455 C456 C457 C407 -107
C405 C456 C457 C407 -85.9
C406 C456 C457 C458 -43.3
C455 C456 C457 C458 -132.7
C407 C456 C457 C458 -25.8
C405 C456 C457 C458 -111.6
C455 C456 C457 C406 -89.4
C407 C456 C457 C406 17.6
C405 C456 C457 C406 -68.3
C406 C456 C457 C408 -69
C455 C456 C457 C408 -158.4
C407 C456 C457 C408 -51.5
C405 C456 C457 C408 -137.4
C406 C456 C457 C455 89.4
C407 C456 C457 C455 107
C405 C456 C457 C455 21.1
C456 C406 C457 C407 161
C455 C406 C457 C407 -133.2
C405 C406 C457 C407 -118.4
C455 C406 C457 C456 65.9
C407 C406 C457 C456 -161
C405 C406 C457 C456 80.6
C456 C406 C457 C458 158
C455 C406 C457 C458 -136.1
C407 C406 C457 C458 -2.9
C405 C406 C457 C458 -121.3
C456 C406 C457 C408 118.5
C455 C406 C457 C408 -175.6
C407 C406 C457 C408 -42.5
C405 C406 C457 C408 -160.9
C456 C406 C457 C455 -65.9
C407 C406 C457 C455 133.2
C405 C406 C457 C455 14.8
C458 C408 C457 C407 92.6
C458 C408 C457 C456 167.1
C407 C408 C457 C456 74.4
C407 C408 C457 C458 -92.6
C458 C408 C457 C406 143
C407 C408 C457 C406 50.3
C458 C408 C457 C455 136.3
C407 C408 C457 C455 43.7
C405 C455 C457 C407 3.7
C456 C455 C457 C407 78.6
C406 C455 C457 C407 43.8
N401 C455 C457 C407 124
C405 C455 C457 C456 -74.9
C406 C455 C457 C456 -34.8
N401 C455 C457 C456 45.4
C405 C455 C457 C458 73
C456 C455 C457 C458 147.9
C406 C455 C457 C458 113.1
N401 C455 C457 C458 -166.7
C405 C455 C457 C406 -40.1
C456 C455 C457 C406 34.8
N401 C455 C457 C406 80.2
C405 C455 C457 C408 -31.3
C456 C455 C457 C408 43.6
C406 C455 C457 C408 8.7
N401 C455 C457 C408 88.9
C457 C408 C458 C407 -41.8
C407 C408 C458 C457 41.8
C457 C407 C458 C408 105.2
C406 C407 C458 C408 101.4
C456 C407 C458 C408 96.3
C408 C407 C458 C457 -105.2
C406 C407 C458 C457 -3.8
C456 C407 C458 C457 -8.8
C407 C457 C458 C408 -60.8
C456 C457 C458 C408 -32.9
C406 C457 C458 C408 -57.8
C455 C457 C458 C408 -139.7
C456 C457 C458 C407 27.9
C406 C457 C458 C407 2.9
C408 C457 C458 C407 60.8
C455 C457 C458 C407 -79
N401 C409 C410 C460 128.6
N401 C409 C410 C411 172
C460 C409 C410 C411 43.3
N401 C409 C410 C461 170.3
C460 C409 C410 C461 41.7
C460 C410 C411 C462 -19.1
C409 C410 C411 C462 -54.4
C461 C410 C411 C462 -51.2
C460 C410 C411 C461 32.1
C409 C410 C411 C461 -3.2
C460 C410 C411 C412 -125.1
C409 C410 C411 C412 -160.5
C461 C410 C411 C412 -157.2
C409 C410 C411 C460 -35.3
C461 C410 C411 C460 -32.1
C461 C411 C412 C462 -21.4
C460 C411 C412 C462 90.1
C410 C411 C412 C462 123.7
C462 C411 C412 C461 21.4
C460 C411 C412 C461 111.6
C410 C411 C412 C461 145.2
C411 C410 C460 C461 -22.1
C409 C410 C460 C461 109.7
C411 C410 C460 C409 -131.8
C461 C410 C460 C409 -109.7
C409 C410 C460 C411 131.8
C461 C410 C460 C411 22.1
N401 C409 C460 C410 -56.7
N401 C409 C460 C461 179.9
C410 C409 C460 C461 -123.4
N401 C409 C460 C411 -164.7
C410 C409 C460 C411 -107.9
C462 C411 C460 C410 163.7
C461 C411 C460 C410 -143.7
C412 C411 C460 C410 80.8
C462 C411 C460 C461 -52.6
C412 C411 C460 C461 -135.5
C410 C411 C460 C461 143.7
C462 C411 C460 C409 -80.8
C461 C411 C460 C409 -28.2
C412 C411 C460 C409 -163.7
C410 C411 C460 C409 115.5
C412 C411 C461 C462 23.7
C460 C411 C461 C462 -118.6
C410 C411 C461 C462 -132.3
C462 C411 C461 C460 118.6
C412 C411 C461 C460 142.2
C410 C411 C461 C460 -13.7
C462 C411 C461 C412 -23.7
C460 C411 C461 C412 -142.2
C410 C411 C461 C412 -155.9
C462 C411 C461 C410 132.3
C412 C411 C461 C410 155.9
C460 C411 C461 C410 13.7
C410 C460 C461 C411 42.3
C409 C460 C461 C411 158.1
C410 C460 C461 C462 92.8
C409 C460 C461 C462 -151.4
C411 C460 C461 C462 50.5
C410 C460 C461 C412 56
C409 C460 C461 C412 171.8
C411 C460 C461 C412 13.7
C409 C460 C461 C410 115.8
C411 C460 C461 C410 -42.3
C462 C412 C461 C411 145.9
C411 C412 C461 C462 -145.9
C411 C412 C461 C460 -38.3
C462 C412 C461 C460 107.6
C411 C412 C461 C410 -22.4
C462 C412 C461 C410 123.5
C460 C410 C461 C411 -134.4
C409 C410 C461 C411 176.7
C460 C410 C461 C462 -93.9
C411 C410 C461 C462 40.5
C409 C410 C461 C462 -142.8
C411 C410 C461 C460 134.4
C409 C410 C461 C460 -48.9
C460 C410 C461 C412 -125.5
C411 C410 C461 C412 8.9
C409 C410 C461 C412 -174.4
C412 C411 C462 C461 -164
C460 C411 C462 C461 52.5
C410 C411 C462 C461 60.1
C461 C411 C462 C412 164
C460 C411 C462 C412 -143.4
C410 C411 C462 C412 -135.9
C460 C461 C462 C411 -67.3
C412 C461 C462 C411 14.9
C410 C461 C462 C411 -47
C411 C461 C462 C412 -14.9
C460 C461 C462 C412 -82.2
C410 C461 C462 C412 -61.8
C461 C412 C462 C411 -15.5
C411 C412 C462 C461 15.5
N401 C413 C414 C464 98.2
C464 C413 C414 C465 71.1
N401 C413 C414 C465 169.3
C464 C413 C414 C415 96.1
N401 C413 C414 C415 -165.7
C464 C414 C415 C465 -13.8
C413 C414 C415 C465 -74.9
C464 C414 C415 C416 -106.2
C465 C414 C415 C416 -92.4
C413 C414 C415 C416 -167.3
C464 C414 C415 C466 -68.6
C465 C414 C415 C466 -54.8
C413 C414 C415 C466 -129.7
C465 C414 C415 C464 13.8
C413 C414 C415 C464 -61.1
C465 C415 C416 C466 5.4
C414 C415 C416 C466 52.1
C464 C415 C416 C466 35.4
C466 C415 C416 C465 -5.4
C414 C415 C416 C465 46.7
C464 C415 C416 C465 30
C413 C414 C464 C465 105.4
C415 C414 C464 C465 6.1
C465 C414 C464 C413 -105.4
C415 C414 C464 C413 -99.3
C465 C414 C464 C415 -6.1
C413 C414 C464 C415 99.3
N401 C413 C464 C414 -90.7
N401 C413 C464 C465 -171.7
C414 C413 C464 C465 -81
N401 C413 C464 C415 -153.8
C414 C413 C464 C415 -63.1
C465 C415 C464 C414 160
C416 C415 C464 C414 79.6
C466 C415 C464 C414 107
C416 C415 C464 C465 -80.4
C466 C415 C464 C465 -53
C414 C415 C464 C465 -160
C465 C415 C464 C413 -104.5
C416 C415 C464 C413 175
C466 C415 C464 C413 -157.5
C414 C415 C464 C413 95.5
C416 C415 C465 C466 -4.9
C414 C415 C465 C466 -106.3
C464 C415 C465 C466 -114
C416 C415 C465 C464 109.1
C466 C415 C465 C464 114
C414 C415 C465 C464 7.7
C416 C415 C465 C414 101.4
C466 C415 C465 C414 106.3
C464 C415 C465 C414 -7.7
C466 C415 C465 C416 4.9
C414 C415 C465 C416 -101.4
C464 C415 C465 C416 -109.1
C414 C464 C465 C415 -17.9
C413 C464 C465 C415 80.2
C414 C464 C465 C466 90.2
C413 C464 C465 C466 -171.7
C415 C464 C465 C466 108.1
C413 C464 C465 C414 98.1
C415 C464 C465 C414 17.9
C414 C464 C465 C416 46.5
C413 C464 C465 C416 144.6
C415 C464 C465 C416 64.4
C464 C414 C465 C415 166.2
C413 C414 C465 C415 109.6
C464 C414 C465 C466 -96.7
C413 C414 C465 C466 -153.3
C415 C414 C465 C466 97.1
C413 C414 C465 C464 -56.6
C415 C414 C465 C464 -166.2
C464 C414 C465 C416 -143.2
C413 C414 C465 C416 160.2
C415 C414 C465 C416 50.6
C466 C416 C465 C415 -173
C415 C416 C465 C466 173
C466 C416 C465 C464 71
C415 C416 C465 C464 -116
C466 C416 C465 C414 89.7
C415 C416 C465 C414 -97.2
C415 C416 C466 C465 -3.4
C465 C416 C466 C415 3.4
C415 C465 C466 C416 5.1
C464 C465 C466 C416 -130.7
C414 C465 C466 C416 -105.4
C464 C465 C466 C415 -135.8
C414 C465 C466 C415 -110.5
C416 C465 C466 C415 -5.1
C465 C415 C466 C416 -173.7
C414 C415 C466 C416 -129.5
C464 C415 C466 C416 -145.4
C416 C415 C466 C465 173.7
C414 C415 C466 C465 44.2
C464 C415 C466 C465 28.3
C159 C109 N101 N151 178.1
C160 C109 N101 N151 -125.6
C110 C109 N101 N151 -114.1
N171 C109 N101 N151 51.6
C113 C109 N101 N151 57
C159 C109 N101 N171 126.4
N151 C109 N101 N171 -51.6
C160 C109 N101 N171 -177.2
C110 C109 N101 N171 -165.7
C113 C109 N101 N171 5.3
N151 C109 N101 C159 -178.1
C160 C109 N101 C159 56.4
C110 C109 N101 C159 67.8
N171 C109 N101 C159 -126.4
C113 C109 N101 C159 -121.1
C159 C109 N101 C101 -38.4
N151 C109 N101 C101 143.5
C160 C109 N101 C101 17.9
C110 C109 N101 C101 29.4
N171 C109 N101 C101 -164.9
C113 C109 N101 C101 -159.5
C159 C109 N101 C113 121.1
N151 C109 N101 C113 -57
C160 C109 N101 C113 177.5
C110 C109 N101 C113 -171.1
N171 C109 N101 C113 -5.3
C159 C109 N101 C155 -147.9
N151 C109 N101 C155 34
C160 C109 N101 C155 -91.6
C110 C109 N101 C155 -80.1
N171 C109 N101 C155 85.6
C113 C109 N101 C155 90.9
C159 C109 N101 C163 106.7
N151 C109 N101 C163 -71.4
C160 C109 N101 C163 163
C110 C109 N101 C163 174.5
N171 C109 N101 C163 -19.8
C113 C109 N101 C163 -14.5
C159 C109 N101 C151 46.9
N151 C109 N101 C151 -131.1
C160 C109 N101 C151 103.3
C110 C109 N101 C151 114.8
N171 C109 N101 C151 -79.5
C113 C109 N101 C151 -74.2
C159 C109 N101 C160 -56.4
N151 C109 N101 C160 125.6
C110 C109 N101 C160 11.5
N171 C109 N101 C160 177.2
C113 C109 N101 C160 -177.5
C109 C159 N101 N151 -2.6
C160 C159 N101 N151 -86.8
C161 C159 N101 N151 -121.7
C110 C159 N101 N151 -59.9
N171 C159 N101 N151 104.1
C111 C159 N101 N151 -118.5
C109 C159 N101 N171 -106.7
C160 C159 N101 N171 169.1
C161 C159 N101 N171 134.1
N151 C159 N101 N171 -104.1
C110 C159 N101 N171 -164
C111 C159 N101 N171 137.3
C160 C159 N101 C109 -84.2
C161 C159 N101 C109 -119.2
N151 C159 N101 C109 2.6
C110 C159 N101 C109 -57.3
N171 C159 N101 C109 106.7
C111 C159 N101 C109 -116
C109 C159 N101 C101 163.1
C160 C159 N101 C101 78.9
C161 C159 N101 C101 43.9
N151 C159 N101 C101 165.6
C110 C159 N101 C101 105.8
N171 C159 N101 C101 -90.2
C111 C159 N101 C101 47.1
C109 C159 N101 C113 -63.1
C160 C159 N101 C113 -147.3
C161 C159 N101 C113 177.7
N151 C159 N101 C113 -60.5
C110 C159 N101 C113 -120.4
N171 C159 N101 C113 43.6
C111 C159 N101 C113 -179
C109 C159 N101 C155 52.1
C160 C159 N101 C155 -32.1
C161 C159 N101 C155 -67
N151 C159 N101 C155 54.7
C110 C159 N101 C155 -5.2
N171 C159 N101 C155 158.8
C111 C159 N101 C155 -63.8
C109 C159 N101 C163 -87.6
C160 C159 N101 C163 -171.8
C161 C159 N101 C163 153.2
N151 C159 N101 C163 -85
C110 C159 N101 C163 -144.9
N171 C159 N101 C163 19.1
C111 C159 N101 C163 156.4
C109 C159 N101 C151 -166.7
C160 C159 N101 C151 109.1
C161 C159 N101 C151 74.2
N151 C159 N101 C151 -164.1
C110 C159 N101 C151 136
N171 C159 N101 C151 -60
C111 C159 N101 C151 77.4
C109 C159 N101 C160 84.2
C161 C159 N101 C160 -35
N151 C159 N101 C160 86.8
C110 C159 N101 C160 26.9
N171 C159 N101 C160 -169.1
C111 C159 N101 C160 -31.8
C151 C101 N101 N151 -71.6
N171 C101 N101 N151 -50
C102 C101 N101 N151 -133.2
C155 C101 N101 N151 25.8
C151 C101 N101 N171 -21.6
C102 C101 N101 N171 -83.2
N151 C101 N101 N171 50
C155 C101 N101 N171 75.8
C151 C101 N101 C109 147.1
N171 C101 N101 C109 168.8
C102 C101 N101 C109 85.5
N151 C101 N101 C109 -141.2
C155 C101 N101 C109 -115.5
C151 C101 N101 C159 119.6
N171 C101 N101 C159 141.2
C102 C101 N101 C159 58
N151 C101 N101 C159 -168.8
C155 C101 N101 C159 -143
C151 C101 N101 C113 -10
N171 C101 N101 C113 11.7
C102 C101 N101 C113 -71.6
N151 C101 N101 C113 61.7
C155 C101 N101 C113 87.4
C151 C101 N101 C155 -97.4
N171 C101 N101 C155 -75.8
C102 C101 N101 C155 -159
N151 C101 N101 C155 -25.8
C151 C101 N101 C163 0.8
N171 C101 N101 C163 22.4
C102 C101 N101 C163 -60.8
N151 C101 N101 C163 72.4
C155 C101 N101 C163 98.2
N171 C101 N101 C151 21.6
C102 C101 N101 C151 -61.6
N151 C101 N101 C151 71.6
C155 C101 N101 C151 97.4
C151 C101 N101 C160 161.7
N171 C101 N101 C160 -176.7
C102 C101 N101 C160 100.1
N151 C101 N101 C160 -126.7
C155 C101 N101 C160 -100.9
C163 C113 N101 N151 122.9
C164 C113 N101 N151 72.4
N171 C113 N101 N151 81.5
C109 C113 N101 N151 -93.8
C114 C113 N101 N151 63.4
C163 C113 N101 N171 41.4
C164 C113 N101 N171 -9.1
N151 C113 N101 N171 -81.5
C109 C113 N101 N171 -175.3
C114 C113 N101 N171 -18.1
C163 C113 N101 C109 -143.3
C164 C113 N101 C109 166.2
N171 C113 N101 C109 175.3
N151 C113 N101 C109 93.8
C114 C113 N101 C109 157.2
C163 C113 N101 C159 -107.7
C164 C113 N101 C159 -158.1
N171 C113 N101 C159 -149.1
N151 C113 N101 C159 129.5
C109 C113 N101 C159 35.7
C114 C113 N101 C159 -167.2
C163 C113 N101 C101 27.5
C164 C113 N101 C101 -23
N171 C113 N101 C101 -13.9
N151 C113 N101 C101 -95.4
C109 C113 N101 C101 170.8
C114 C113 N101 C101 -32
C163 C113 N101 C155 107.4
C164 C113 N101 C155 56.9
N171 C113 N101 C155 66
N151 C113 N101 C155 -15.5
C109 C113 N101 C155 -109.3
C114 C113 N101 C155 47.9
C164 C113 N101 C163 -50.5
N171 C113 N101 C163 -41.4
N151 C113 N101 C163 -122.9
C109 C113 N101 C163 143.3
C114 C113 N101 C163 -59.5
C163 C113 N101 C151 23
C164 C113 N101 C151 -27.5
N171 C113 N101 C151 -18.4
N151 C113 N101 C151 -99.9
C109 C113 N101 C151 166.3
C114 C113 N101 C151 -36.5
C163 C113 N101 C160 -140.3
C164 C113 N101 C160 169.2
N171 C113 N101 C160 178.3
N151 C113 N101 C160 96.8
C109 C113 N101 C160 3
C114 C113 N101 C160 160.2
C105 C155 N101 N151 48.1
C156 C155 N101 N151 100.9
N171 C155 N101 N151 -69
C106 C155 N101 N151 36.2
C101 C155 N101 N151 -137.8
C105 C155 N101 N171 117.1
N151 C155 N101 N171 69
C156 C155 N101 N171 169.9
C106 C155 N101 N171 105.2
C101 C155 N101 N171 -68.8
C105 C155 N101 C109 -17.3
N151 C155 N101 C109 -65.4
C156 C155 N101 C109 35.6
N171 C155 N101 C109 -134.4
C106 C155 N101 C109 -29.2
C101 C155 N101 C109 156.8
C105 C155 N101 C159 -50.3
N151 C155 N101 C159 -98.5
C156 C155 N101 C159 2.5
N171 C155 N101 C159 -167.4
C106 C155 N101 C159 -62.3
C101 C155 N101 C159 123.8
C105 C155 N101 C101 -174.1
N151 C155 N101 C101 137.8
C156 C155 N101 C101 -121.3
N171 C155 N101 C101 68.8
C106 C155 N101 C101 174
C105 C155 N101 C113 69.5
N151 C155 N101 C113 21.4
C156 C155 N101 C113 122.3
N171 C155 N101 C113 -47.6
C106 C155 N101 C113 57.6
C101 C155 N101 C113 -116.4
C105 C155 N101 C163 92.4
N151 C155 N101 C163 44.3
C156 C155 N101 C163 145.2
N171 C155 N101 C163 -24.7
C106 C155 N101 C163 80.5
C101 C155 N101 C163 -93.5
C105 C155 N101 C151 159.1
N151 C155 N101 C151 111
C156 C155 N101 C151 -148.1
N171 C155 N101 C151 42
C106 C155 N101 C151 147.2
C101 C155 N101 C151 -26.8
C105 C155 N101 C160 -71.5
N151 C155 N101 C160 -119.6
C156 C155 N101 C160 -18.7
N171 C155 N101 C160 171.4
C106 C155 N101 C160 -83.4
C101 C155 N101 C160 102.6
C113 C163 N101 N151 -48
C164 C163 N101 N151 6.2
N171 C163 N101 N151 70.3
C114 C163 N101 N151 30.5
C151 C163 N101 N151 107.1
C113 C163 N101 N171 -118.3
C164 C163 N101 N171 -64.1
N151 C163 N101 N171 -70.3
C114 C163 N101 N171 -39.9
C151 C163 N101 N171 36.8
C113 C163 N101 C109 38.2
C164 C163 N101 C109 92.3
N171 C163 N101 C109 156.5
N151 C163 N101 C109 86.1
C114 C163 N101 C109 116.6
C151 C163 N101 C109 -166.7
C113 C163 N101 C159 80.6
C164 C163 N101 C159 134.8
N171 C163 N101 C159 -161.1
N151 C163 N101 C159 128.6
C114 C163 N101 C159 159.1
C151 C163 N101 C159 -124.3
C113 C163 N101 C101 -155.5
C164 C163 N101 C101 -101.3
N171 C163 N101 C101 -37.2
N151 C163 N101 C101 -107.5
C114 C163 N101 C101 -77.1
C151 C163 N101 C101 -0.4
C164 C163 N101 C113 54.2
N171 C163 N101 C113 118.3
N151 C163 N101 C113 48
C114 C163 N101 C113 78.4
C151 C163 N101 C113 155.1
C113 C163 N101 C155 -74.8
C164 C163 N101 C155 -20.7
N171 C163 N101 C155 43.5
N151 C163 N101 C155 -26.9
C114 C163 N101 C155 3.6
C151 C163 N101 C155 80.3
C113 C163 N101 C151 -155.1
C164 C163 N101 C151 -100.9
N171 C163 N101 C151 -36.8
N151 C163 N101 C151 -107.1
C114 C163 N101 C151 -76.7
C113 C163 N101 C160 68.7
C164 C163 N101 C160 122.8
N171 C163 N101 C160 -173
N151 C163 N101 C160 116.7
C114 C163 N101 C160 147.1
C151 C163 N101 C160 -136.2
C101 C151 N101 N151 114.4
N171 C151 N101 N151 -35.6
C102 C151 N101 N151 -159.4
C152 C151 N101 N151 -124.7
C163 C151 N101 N151 -66.5
C101 C151 N101 N171 149.9
C102 C151 N101 N171 -123.8
C152 C151 N101 N171 -89.2
C163 C151 N101 N171 -30.9
C101 C151 N101 C109 -115.2
N171 C151 N101 C109 94.9
C102 C151 N101 C109 -28.9
C152 C151 N101 C109 5.7
C163 C151 N101 C109 64
C101 C151 N101 C159 -77.6
N171 C151 N101 C159 132.5
C102 C151 N101 C159 8.7
C152 C151 N101 C159 43.3
C163 C151 N101 C159 101.6
N171 C151 N101 C101 -149.9
C102 C151 N101 C101 86.3
C152 C151 N101 C101 120.9
C163 C151 N101 C101 179.1
C101 C151 N101 C113 171.1
N171 C151 N101 C113 21.2
C102 C151 N101 C113 -102.6
C152 C151 N101 C113 -68
C163 C151 N101 C113 -9.8
C101 C151 N101 C155 78.9
N171 C151 N101 C155 -71
C102 C151 N101 C155 165.2
C152 C151 N101 C155 -160.2
C163 C151 N101 C155 -101.9
C101 C151 N101 C163 -179.1
N171 C151 N101 C163 30.9
C102 C151 N101 C163 -92.9
C152 C151 N101 C163 -58.3
C101 C151 N101 C160 -23.3
N171 C151 N101 C160 -173.2
C102 C151 N101 C160 63
C152 C151 N101 C160 97.6
C163 C151 N101 C160 155.9
C161 C160 N101 N151 -161.3
C110 C160 N101 N151 44.3
C159 C160 N101 N151 122.4
C109 C160 N101 N151 67.3
C111 C160 N101 N151 147.4
C161 C160 N101 N171 -60.6
C110 C160 N101 N171 145
C159 C160 N101 N171 -136.9
C109 C160 N101 N171 168
C111 C160 N101 N171 -112
C161 C160 N101 C109 131.4
C110 C160 N101 C109 -23
C159 C160 N101 C109 55.1
C111 C160 N101 C109 80.1
C161 C160 N101 C159 76.3
C110 C160 N101 C159 -78.1
C109 C160 N101 C159 -55.1
C111 C160 N101 C159 24.9
C161 C160 N101 C101 -41.1
C110 C160 N101 C101 164.5
C159 C160 N101 C101 -117.4
C109 C160 N101 C101 -172.5
C111 C160 N101 C101 -92.4
C161 C160 N101 C113 127.6
C110 C160 N101 C113 -26.8
C159 C160 N101 C113 51.3
C109 C160 N101 C113 -3.8
C111 C160 N101 C113 76.3
C161 C160 N101 C155 -123.9
C110 C160 N101 C155 81.7
C159 C160 N101 C155 159.8
C109 C160 N101 C155 104.7
C111 C160 N101 C155 -175.3
C161 C160 N101 C163 93.1
C110 C160 N101 C163 -61.3
C159 C160 N101 C163 16.8
C109 C160 N101 C163 -38.3
C111 C160 N101 C163 41.8
C161 C160 N101 C151 -30.5
C110 C160 N101 C151 175.1
C159 C160 N101 C151 -106.7
C109 C160 N101 C151 -161.9
C111 C160 N101 C151 -81.8
C109 N101 N151 N171 -143.2
C159 N101 N151 N171 -141.5
C101 N101 N151 N171 51.7
C113 N101 N151 N171 -58.4
C155 N101 N151 N171 95.9
C163 N101 N151 N171 -37.5
C151 N101 N151 N171 26
C160 N101 N151 N171 169.9
N171 N101 N151 C155 -95.9
C109 N101 N151 C155 120.9
C159 N101 N151 C155 122.6
C101 N101 N151 C155 -44.1
C113 N101 N151 C155 -154.3
C163 N101 N151 C155 -133.4
C151 N101 N151 C155 -69.9
C160 N101 N151 C155 74
N171 N101 N151 C113 58.4
C109 N101 N151 C113 -84.8
C159 N101 N151 C113 -83.1
C101 N101 N151 C113 110.1
C155 N101 N151 C113 154.3
C163 N101 N151 C113 20.9
C151 N101 N151 C113 84.4
C160 N101 N151 C113 -131.7
N171 N101 N151 C109 143.2
C159 N101 N151 C109 1.7
C101 N101 N151 C109 -165.1
C113 N101 N151 C109 84.8
C155 N101 N151 C109 -120.9
C163 N101 N151 C109 105.6
C151 N101 N151 C109 169.2
C160 N101 N151 C109 -46.9
N171 N101 N151 C105 -138.8
C109 N101 N151 C105 78
C159 N101 N151 C105 79.7
C101 N101 N151 C105 -87
C113 N101 N151 C105 162.8
C155 N101 N151 C105 -42.9
C163 N101 N151 C105 -176.3
C151 N101 N151 C105 -112.8
C160 N101 N151 C105 31.2
N171 N101 N151 C163 37.5
C109 N101 N151 C163 -105.6
C159 N101 N151 C163 -104
C101 N101 N151 C163 89.3
C113 N101 N151 C163 -20.9
C155 N101 N151 C163 133.4
C151 N101 N151 C163 63.5
C160 N101 N151 C163 -152.5
N171 N101 N151 C159 141.5
C109 N101 N151 C159 -1.7
C101 N101 N151 C159 -166.8
C113 N101 N151 C159 83.1
C155 N101 N151 C159 -122.6
C163 N101 N151 C159 104
C151 N101 N151 C159 167.5
C160 N101 N151 C159 -48.6
N171 N101 N151 C101 -51.7
C109 N101 N151 C101 165.1
C159 N101 N151 C101 166.8
C113 N101 N151 C101 -110.1
C155 N101 N151 C101 44.1
C163 N101 N151 C101 -89.3
C151 N101 N151 C101 -25.7
C160 N101 N151 C101 118.2
C105 C155 N151 N101 -133.8
C156 C155 N151 N101 -81.1
N171 C155 N151 N101 72.1
C106 C155 N151 N101 -145.1
C101 C155 N151 N101 32.8
C105 C155 N151 N171 154.2
C156 C155 N151 N171 -153.2
N101 C155 N151 N171 -72.1
C106 C155 N151 N171 142.8
C101 C155 N151 N171 -39.3
C105 C155 N151 C113 83.5
C156 C155 N151 C113 136.2
N171 C155 N151 C113 -70.7
N101 C155 N151 C113 -142.8
C106 C155 N151 C113 72.1
C101 C155 N151 C113 -110
C105 C155 N151 C109 -59.5
C156 C155 N151 C109 -6.8
N171 C155 N151 C109 146.4
N101 C155 N151 C109 74.3
C106 C155 N151 C109 -70.8
C101 C155 N151 C109 107.1
C156 C155 N151 C105 52.7
N171 C155 N151 C105 -154.2
N101 C155 N151 C105 133.8
C106 C155 N151 C105 -11.3
C101 C155 N151 C105 166.5
C105 C155 N151 C163 114.6
C156 C155 N151 C163 167.3
N171 C155 N151 C163 -39.6
N101 C155 N151 C163 -111.7
C106 C155 N151 C163 103.2
C101 C155 N151 C163 -78.9
C105 C155 N151 C159 -96.7
C156 C155 N151 C159 -44.1
N171 C155 N151 C159 109.1
N101 C155 N151 C159 37
C106 C155 N151 C159 -108.1
C101 C155 N151 C159 69.8
C105 C155 N151 C101 -166.5
C156 C155 N151 C101 -113.8
N171 C155 N151 C101 39.3
N101 C155 N151 C101 -32.8
C106 C155 N151 C101 -177.9
C163 C113 N151 N101 -61.8
C164 C113 N151 N101 -124.8
N171 C113 N151 N101 -59.7
C109 C113 N151 N101 58.5
C114 C113 N151 N101 -127.8
C163 C113 N151 N171 -2.1
C164 C113 N151 N171 -65.1
N101 C113 N151 N171 59.7
C109 C113 N151 N171 118.2
C114 C113 N151 N171 -68.1
C163 C113 N151 C155 87
C164 C113 N151 C155 24.1
N171 C113 N151 C155 89.2
N101 C113 N151 C155 148.9
C109 C113 N151 C155 -152.6
C114 C113 N151 C155 21.1
C163 C113 N151 C109 -120.3
C164 C113 N151 C109 176.8
N171 C113 N151 C109 -118.2
N101 C113 N151 C109 -58.5
C114 C113 N151 C109 173.7
C163 C113 N151 C105 130.7
C164 C113 N151 C105 67.8
N171 C113 N151 C105 132.9
N101 C113 N151 C105 -167.4
C109 C113 N151 C105 -109
C114 C113 N151 C105 64.8
C164 C113 N151 C163 -62.9
N171 C113 N151 C163 2.1
N101 C113 N151 C163 61.8
C109 C113 N151 C163 120.3
C114 C113 N151 C163 -66
C163 C113 N151 C159 -92.8
C164 C113 N151 C159 -155.7
N171 C113 N151 C159 -90.6
N101 C113 N151 C159 -30.9
C109 C113 N151 C159 27.5
C114 C113 N151 C159 -158.7
C163 C113 N151 C101 -11.8
C164 C113 N151 C101 -74.7
N171 C113 N151 C101 -9.6
N101 C113 N151 C101 50.1
C109 C113 N151 C101 108.6
C114 C113 N151 C101 -77.7
C159 C109 N151 N101 -1.9
C160 C109 N151 N101 57.1
C110 C109 N151 N101 86.8
N171 C109 N151 N101 -37.1
C113 C109 N151 N101 -98.1
C159 C109 N151 N171 35.2
N101 C109 N151 N171 37.1
C160 C109 N151 N171 94.2
C110 C109 N151 N171 123.9
C113 C109 N151 N171 -61
C159 C109 N151 C155 -109.2
N101 C109 N151 C155 -107.3
C160 C109 N151 C155 -50.2
C110 C109 N151 C155 -20.5
N171 C109 N151 C155 -144.4
C113 C109 N151 C155 154.6
C159 C109 N151 C113 96.2
N101 C109 N151 C113 98.1
C160 C109 N151 C113 155.2
C110 C109 N151 C113 -175.1
N171 C109 N151 C113 61
C159 C109 N151 C105 -141.6
N101 C109 N151 C105 -139.7
C160 C109 N151 C105 -82.6
C110 C109 N151 C105 -53
N171 C109 N151 C105 -176.8
C113 C109 N151 C105 122.1
C159 C109 N151 C163 75.5
N101 C109 N151 C163 77.4
C160 C109 N151 C163 134.5
C110 C109 N151 C163 164.2
N171 C109 N151 C163 40.3
C113 C109 N151 C163 -20.7
N101 C109 N151 C159 1.9
C160 C109 N151 C159 59
C110 C109 N151 C159 88.7
N171 C109 N151 C159 -35.2
C113 C109 N151 C159 -96.2
C159 C109 N151 C101 -13.9
N101 C109 N151 C101 -12
C160 C109 N151 C101 45.1
C110 C109 N151 C101 74.8
N171 C109 N151 C101 -49.1
C113 C109 N151 C101 -110.1
C155 C105 N151 N101 75.7
C106 C105 N151 N101 -129.5
C156 C105 N151 N101 -10.8
C157 C105 N151 N101 -71.3
C158 C105 N151 N101 -104.3
C155 C105 N151 N171 -38.9
C106 C105 N151 N171 115.8
C156 C105 N151 N171 -125.5
C157 C105 N151 N171 174
C158 C105 N151 N171 141.1
C106 C105 N151 C155 154.8
C156 C105 N151 C155 -86.5
C157 C105 N151 C155 -147.1
C158 C105 N151 C155 180
C155 C105 N151 C113 -124.3
C106 C105 N151 C113 30.5
C156 C105 N151 C113 149.1
C157 C105 N151 C113 88.6
C158 C105 N151 C113 55.7
C155 C105 N151 C109 136.7
C106 C105 N151 C109 -68.5
C156 C105 N151 C109 50.1
C157 C105 N151 C109 -10.4
C158 C105 N151 C109 -43.3
C155 C105 N151 C163 -99.1
C106 C105 N151 C163 55.6
C156 C105 N151 C163 174.3
C157 C105 N151 C163 113.8
C158 C105 N151 C163 80.9
C155 C105 N151 C159 115.5
C106 C105 N151 C159 -89.8
C156 C105 N151 C159 28.9
C157 C105 N151 C159 -31.6
C158 C105 N151 C159 -64.5
C155 C105 N151 C101 15.2
C106 C105 N151 C101 169.9
C156 C105 N151 C101 -71.4
C157 C105 N151 C101 -131.9
C158 C105 N151 C101 -164.8
C113 C163 N151 N101 118.4
C164 C163 N151 N101 -174.8
N171 C163 N151 N101 -58.6
C114 C163 N151 N101 -154.5
C151 C163 N151 N101 -61.4
C113 C163 N151 N171 177
C164 C163 N151 N171 -116.1
N101 C163 N151 N171 58.6
C114 C163 N151 N171 -95.8
C151 C163 N151 N171 -2.8
C113 C163 N151 C155 -113.9
C164 C163 N151 C155 -47.1
N171 C163 N151 C155 69
N101 C163 N151 C155 127.7
C114 C163 N151 C155 -26.8
C151 C163 N151 C155 66.3
C164 C163 N151 C113 66.9
N171 C163 N151 C113 -177
N101 C163 N151 C113 -118.4
C114 C163 N151 C113 87.1
C151 C163 N151 C113 -179.8
C113 C163 N151 C109 61.4
C164 C163 N151 C109 128.3
N171 C163 N151 C109 -115.6
N101 C163 N151 C109 -57
C114 C163 N151 C109 148.6
C151 C163 N151 C109 -118.4
C113 C163 N151 C105 -64.9
C164 C163 N151 C105 2
N171 C163 N151 C105 118.1
N101 C163 N151 C105 176.7
C114 C163 N151 C105 22.3
C151 C163 N151 C105 115.3
C113 C163 N151 C159 88.2
C164 C163 N151 C159 155
N171 C163 N151 C159 -88.8
N101 C163 N151 C159 -30.2
C114 C163 N151 C159 175.3
C151 C163 N151 C159 -91.6
C113 C163 N151 C101 168.9
C164 C163 N151 C101 -124.2
N171 C163 N151 C101 -8.1
N101 C163 N151 C101 50.5
C114 C163 N151 C101 -104
C151 C163 N151 C101 -10.9
C109 C159 N151 N101 176.9
C160 C159 N151 N101 95.1
C161 C159 N151 N101 64.9
C110 C159 N151 N101 125.3
N171 C159 N151 N101 -34.7
C111 C159 N151 N101 90.1
C109 C159 N151 N171 -148.4
C160 C159 N151 N171 129.8
N101 C159 N151 N171 34.7
C161 C159 N151 N171 99.6
C110 C159 N151 N171 160
C111 C159 N151 N171 124.8
C109 C159 N151 C155 96.2
C160 C159 N151 C155 14.4
N101 C159 N151 C155 -80.7
C161 C159 N151 C155 -15.7
C110 C159 N151 C155 44.6
N171 C159 N151 C155 -115.4
C111 C159 N151 C155 9.4
C109 C159 N151 C113 -83.9
C160 C159 N151 C113 -165.8
N101 C159 N151 C113 99.2
C161 C159 N151 C113 164.1
C110 C159 N151 C113 -135.6
N171 C159 N151 C113 64.5
C111 C159 N151 C113 -170.8
C160 C159 N151 C109 -81.8
N101 C159 N151 C109 -176.9
C161 C159 N151 C109 -111.9
C110 C159 N151 C109 -51.6
N171 C159 N151 C109 148.4
C111 C159 N151 C109 -86.8
C109 C159 N151 C105 48.3
C160 C159 N151 C105 -33.6
N101 C159 N151 C105 -128.6
C161 C159 N151 C105 -63.7
C110 C159 N151 C105 -3.4
N171 C159 N151 C105 -163.3
C111 C159 N151 C105 -38.6
C109 C159 N151 C163 -107.7
C160 C159 N151 C163 170.5
N101 C159 N151 C163 75.4
C161 C159 N151 C163 140.4
C110 C159 N151 C163 -159.3
N171 C159 N151 C163 40.7
C111 C159 N151 C163 165.5
C109 C159 N151 C101 166.6
C160 C159 N151 C101 84.8
N101 C159 N151 C101 -10.3
C161 C159 N151 C101 54.7
C110 C159 N151 C101 115
N171 C159 N151 C101 -45
C111 C159 N151 C101 79.8
C151 C101 N151 N101 111
N171 C101 N151 N101 93.9
C102 C101 N151 N101 50.7
C155 C101 N151 N101 -143.4
C151 C101 N151 N171 17.1
N101 C101 N151 N171 -93.9
C102 C101 N151 N171 -43.2
C155 C101 N151 N171 122.7
C151 C101 N151 C155 -105.6
N171 C101 N151 C155 -122.7
N101 C101 N151 C155 143.4
C102 C101 N151 C155 -165.9
C151 C101 N151 C113 29.2
N171 C101 N151 C113 12.1
N101 C101 N151 C113 -81.9
C102 C101 N151 C113 -31.1
C155 C101 N151 C113 134.7
C151 C101 N151 C109 124.4
N171 C101 N151 C109 107.3
N101 C101 N151 C109 13.4
C102 C101 N151 C109 64.1
C155 C101 N151 C109 -130
C151 C101 N151 C105 -114.6
N171 C101 N151 C105 -131.7
N101 C101 N151 C105 134.4
C102 C101 N151 C105 -174.9
C155 C101 N151 C105 -9
C151 C101 N151 C163 24.5
N171 C101 N151 C163 7.4
N101 C101 N151 C163 -86.6
C102 C101 N151 C163 -35.9
C155 C101 N151 C163 130
C151 C101 N151 C159 117.9
N171 C101 N151 C159 100.8
N101 C101 N151 C159 6.9
C102 C101 N151 C159 57.6
C155 C101 N151 C159 -136.5
C155 N151 N171 N101 118
C113 N151 N171 N101 -110.2
C109 N151 N171 N101 -34.3
C105 N151 N171 N101 141.1
C163 N151 N171 N101 -111.5
C159 N151 N171 N101 -18.8
C101 N151 N171 N101 57.2
N101 N151 N171 C163 111.5
C155 N151 N171 C163 -130.5
C113 N151 N171 C163 1.3
C109 N151 N171 C163 77.2
C105 N151 N171 C163 -107.4
C159 N151 N171 C163 92.7
C101 N151 N171 C163 168.7
N101 N151 N171 C113 110.2
C155 N151 N171 C113 -131.8
C109 N151 N171 C113 75.9
C105 N151 N171 C113 -108.8
C163 N151 N171 C113 -1.3
C159 N151 N171 C113 91.4
C101 N151 N171 C113 167.4
N101 N151 N171 C151 -74.7
C155 N151 N171 C151 43.3
C113 N151 N171 C151 175.1
C109 N151 N171 C151 -109
C105 N151 N171 C151 66.4
C163 N151 N171 C151 173.8
C159 N151 N171 C151 -93.5
C101 N151 N171 C151 -17.5
N101 N151 N171 C101 -57.2
C155 N151 N171 C101 60.8
C113 N151 N171 C101 -167.4
C109 N151 N171 C101 -91.5
C105 N151 N171 C101 83.9
C163 N151 N171 C101 -168.7
C159 N151 N171 C101 -76
N101 N151 N171 C155 -118
C113 N151 N171 C155 131.8
C109 N151 N171 C155 -152.3
C105 N151 N171 C155 23.1
C163 N151 N171 C155 130.5
C159 N151 N171 C155 -136.8
C101 N151 N171 C155 -60.8
N101 N151 N171 C164 139.7
C155 N151 N171 C164 -102.3
C113 N151 N171 C164 29.5
C109 N151 N171 C164 105.3
C105 N151 N171 C164 -79.3
C163 N151 N171 C164 28.2
C159 N151 N171 C164 120.9
C101 N151 N171 C164 -163.2
N101 N151 N171 C109 34.3
C155 N151 N171 C109 152.3
C113 N151 N171 C109 -75.9
C105 N151 N171 C109 175.4
C163 N151 N171 C109 -77.2
C159 N151 N171 C109 15.5
C101 N151 N171 C109 91.5
N101 N151 N171 C159 18.8
C155 N151 N171 C159 136.8
C113 N151 N171 C159 -91.4
C109 N151 N171 C159 -15.5
C105 N151 N171 C159 159.9
C163 N151 N171 C159 -92.7
C101 N151 N171 C159 76
C109 N101 N171 N151 60.8
C159 N101 N171 N151 126.4
C101 N101 N171 N151 -125.9
C113 N101 N171 N151 67.7
C155 N101 N171 N151 -39.7
C163 N101 N171 N151 95
C151 N101 N171 N151 -140.1
C160 N101 N171 N151 -105.2
N151 N101 N171 C163 -95
C109 N101 N171 C163 -34.2
C159 N101 N171 C163 31.4
C101 N101 N171 C163 139.1
C113 N101 N171 C163 -27.3
C155 N101 N171 C163 -134.7
C151 N101 N171 C163 124.8
C160 N101 N171 C163 159.7
N151 N101 N171 C113 -67.7
C109 N101 N171 C113 -6.9
C159 N101 N171 C113 58.7
C101 N101 N171 C113 166.4
C155 N101 N171 C113 -107.4
C163 N101 N171 C113 27.3
C151 N101 N171 C113 152.2
C160 N101 N171 C113 -172.9
N151 N101 N171 C151 140.1
C109 N101 N171 C151 -159
C159 N101 N171 C151 -93.4
C101 N101 N171 C151 14.3
C113 N101 N171 C151 -152.2
C155 N101 N171 C151 100.4
C163 N101 N171 C151 -124.8
C160 N101 N171 C151 34.9
N151 N101 N171 C101 125.9
C109 N101 N171 C101 -173.3
C159 N101 N171 C101 -107.7
C113 N101 N171 C101 -166.4
C155 N101 N171 C101 86.1
C163 N101 N171 C101 -139.1
C151 N101 N171 C101 -14.3
C160 N101 N171 C101 20.6
N151 N101 N171 C155 39.7
C109 N101 N171 C155 100.6
C159 N101 N171 C155 166.1
C101 N101 N171 C155 -86.1
C113 N101 N171 C155 107.4
C163 N101 N171 C155 134.7
C151 N101 N171 C155 -100.4
C160 N101 N171 C155 -65.5
N151 N101 N171 C164 -61.9
C109 N101 N171 C164 -1.1
C159 N101 N171 C164 64.5
C101 N101 N171 C164 172.2
C113 N101 N171 C164 5.8
C155 N101 N171 C164 -101.7
C163 N101 N171 C164 33.1
C151 N101 N171 C164 157.9
C160 N101 N171 C164 -167.2
N151 N101 N171 C109 -60.8
C159 N101 N171 C109 65.6
C101 N101 N171 C109 173.3
C113 N101 N171 C109 6.9
C155 N101 N171 C109 -100.6
C163 N101 N171 C109 34.2
C151 N101 N171 C109 159
C160 N101 N171 C109 -166.1
N151 N101 N171 C159 -126.4
C109 N101 N171 C159 -65.6
C101 N101 N171 C159 107.7
C113 N101 N171 C159 -58.7
C155 N101 N171 C159 -166.1
C163 N101 N171 C159 -31.4
C151 N101 N171 C159 93.4
C160 N101 N171 C159 128.3
C113 C163 N171 N151 -2.3
C164 C163 N171 N151 71
N101 C163 N171 N151 -55.7
C114 C163 N171 N151 91.1
C151 C163 N171 N151 176.1
C113 C163 N171 N101 53.4
C164 C163 N171 N101 126.7
N151 C163 N171 N101 55.7
C114 C163 N171 N101 146.8
C151 C163 N171 N101 -128.2
C164 C163 N171 C113 73.3
N151 C163 N171 C113 2.3
N101 C163 N171 C113 -53.4
C114 C163 N171 C113 93.4
C151 C163 N171 C113 178.3
C113 C163 N171 C151 -178.3
C164 C163 N171 C151 -105.1
N151 C163 N171 C151 -176.1
N101 C163 N171 C151 128.2
C114 C163 N171 C151 -85
C113 C163 N171 C101 161.8
C164 C163 N171 C101 -125
N151 C163 N171 C101 164.1
N101 C163 N171 C101 108.4
C114 C163 N171 C101 -104.8
C151 C163 N171 C101 -19.9
C113 C163 N171 C155 -50.9
C164 C163 N171 C155 22.3
N151 C163 N171 C155 -48.7
N101 C163 N171 C155 -104.4
C114 C163 N171 C155 42.4
C151 C163 N171 C155 127.4
C113 C163 N171 C164 -73.3
N151 C163 N171 C164 -71
N101 C163 N171 C164 -126.7
C114 C163 N171 C164 20.1
C151 C163 N171 C164 105.1
C113 C163 N171 C109 39.2
C164 C163 N171 C109 112.4
N151 C163 N171 C109 41.4
N101 C163 N171 C109 -14.3
C114 C163 N171 C109 132.5
C151 C163 N171 C109 -142.5
C113 C163 N171 C159 64.5
C164 C163 N171 C159 137.7
N151 C163 N171 C159 66.8
N101 C163 N171 C159 11.1
C114 C163 N171 C159 157.9
C151 C163 N171 C159 -117.2
C163 C113 N171 N151 177.8
C164 C113 N171 N151 126.7
N101 C113 N171 N151 -46.4
C109 C113 N171 N151 -43.3
C114 C113 N171 N151 118.5
C163 C113 N171 N101 -135.7
C164 C113 N171 N101 173.1
N151 C113 N171 N101 46.4
C109 C113 N171 N101 3.1
C114 C113 N171 N101 164.9
C164 C113 N171 C163 -51.2
N151 C113 N171 C163 -177.8
N101 C113 N171 C163 135.7
C109 C113 N171 C163 138.8
C114 C113 N171 C163 -59.4
C163 C113 N171 C151 2.5
C164 C113 N171 C151 -48.7
N151 C113 N171 C151 -175.4
N101 C113 N171 C151 138.2
C109 C113 N171 C151 141.3
C114 C113 N171 C151 -56.9
C163 C113 N171 C101 -61.9
C164 C113 N171 C101 -113.1
N151 C113 N171 C101 120.2
N101 C113 N171 C101 73.8
C109 C113 N171 C101 76.9
C114 C113 N171 C101 -121.3
C163 C113 N171 C155 144
C164 C113 N171 C155 92.8
N151 C113 N171 C155 -33.9
N101 C113 N171 C155 -80.3
C109 C113 N171 C155 -77.2
C114 C113 N171 C155 84.6
C163 C113 N171 C164 51.2
N151 C113 N171 C164 -126.7
N101 C113 N171 C164 -173.1
C109 C113 N171 C164 -170
C114 C113 N171 C164 -8.2
C163 C113 N171 C109 -138.8
C164 C113 N171 C109 170
N151 C113 N171 C109 43.3
N101 C113 N171 C109 -3.1
C114 C113 N171 C109 161.8
C163 C113 N171 C159 -117.7
C164 C113 N171 C159 -168.9
N151 C113 N171 C159 64.4
N101 C113 N171 C159 18
C109 C113 N171 C159 21.1
C114 C113 N171 C159 -177.1
C101 C151 N171 N151 28.9
C102 C151 N171 N151 111.3
C152 C151 N171 N151 159.6
N101 C151 N171 N151 53.1
C163 C151 N171 N151 -174.1
C101 C151 N171 N101 -24.2
C102 C151 N171 N101 58.2
C152 C151 N171 N101 106.5
C163 C151 N171 N101 132.8
C101 C151 N171 C163 -157
C102 C151 N171 C163 -74.6
C152 C151 N171 C163 -26.3
N101 C151 N171 C163 -132.8
C101 C151 N171 C113 -158.5
C102 C151 N171 C113 -76
C152 C151 N171 C113 -27.8
N101 C151 N171 C113 -134.3
C163 C151 N171 C113 -1.4
C102 C151 N171 C101 82.5
C152 C151 N171 C101 130.7
N101 C151 N171 C101 24.2
C163 C151 N171 C101 157
C101 C151 N171 C155 59
C102 C151 N171 C155 141.4
C152 C151 N171 C155 -170.3
N101 C151 N171 C155 83.2
C163 C151 N171 C155 -144
C101 C151 N171 C164 172.6
C102 C151 N171 C164 -105
C152 C151 N171 C164 -56.7
N101 C151 N171 C164 -163.2
C163 C151 N171 C164 -30.4
C101 C151 N171 C109 -37.1
C102 C151 N171 C109 45.3
C152 C151 N171 C109 93.6
N101 C151 N171 C109 -12.9
C163 C151 N171 C109 119.9
C101 C151 N171 C159 -47.1
C102 C151 N171 C159 35.4
C152 C151 N171 C159 83.6
N101 C151 N171 C159 -22.9
C163 C151 N171 C159 109.9
C151 C101 N171 N151 -161.8
N101 C101 N171 N151 40.9
C102 C101 N171 N151 140.1
C155 C101 N171 N151 -38.5
C151 C101 N171 N101 157.3
C102 C101 N171 N101 99.2
N151 C101 N171 N101 -40.9
C155 C101 N171 N101 -79.5
C151 C101 N171 C163 33.8
N101 C101 N171 C163 -123.5
C102 C101 N171 C163 -24.3
N151 C101 N171 C163 -164.5
C155 C101 N171 C163 157
C151 C101 N171 C113 81.4
N101 C101 N171 C113 -75.9
C102 C101 N171 C113 23.3
N151 C101 N171 C113 -116.9
C155 C101 N171 C113 -155.4
N101 C101 N171 C151 -157.3
C102 C101 N171 C151 -58.1
N151 C101 N171 C151 161.8
C155 C101 N171 C151 123.2
C151 C101 N171 C155 -123.2
N101 C101 N171 C155 79.5
C102 C101 N171 C155 178.6
N151 C101 N171 C155 38.5
C151 C101 N171 C164 -12.6
N101 C101 N171 C164 -169.9
C102 C101 N171 C164 -70.7
N151 C101 N171 C164 149.2
C155 C101 N171 C164 110.7
C151 C101 N171 C109 154.3
N101 C101 N171 C109 -3
C102 C101 N171 C109 96.2
N151 C101 N171 C109 -43.9
C155 C101 N171 C109 -82.5
C151 C101 N171 C159 137.2
N101 C101 N171 C159 -20.1
C102 C101 N171 C159 79.1
N151 C101 N171 C159 -61.1
C155 C101 N171 C159 -99.6
C105 C155 N171 N151 -28.8
C156 C155 N171 N151 31.8
N101 C155 N171 N151 43.6
C106 C155 N171 N151 -39.9
C101 C155 N171 N151 123.7
C105 C155 N171 N101 -72.4
N151 C155 N171 N101 -43.6
C156 C155 N171 N101 -11.8
C106 C155 N171 N101 -83.6
C101 C155 N171 N101 80.1
C105 C155 N171 C163 49.1
N151 C155 N171 C163 77.9
C156 C155 N171 C163 109.6
N101 C155 N171 C163 121.5
C106 C155 N171 C163 37.9
C101 C155 N171 C163 -158.4
C105 C155 N171 C113 21.4
N151 C155 N171 C113 50.2
C156 C155 N171 C113 82
N101 C155 N171 C113 93.8
C106 C155 N171 C113 10.3
C101 C155 N171 C113 174
C105 C155 N171 C151 176.9
N151 C155 N171 C151 -154.3
C156 C155 N171 C151 -122.5
N101 C155 N171 C151 -110.7
C106 C155 N171 C151 165.8
C101 C155 N171 C151 -30.5
C105 C155 N171 C101 -152.5
N151 C155 N171 C101 -123.7
C156 C155 N171 C101 -92
N101 C155 N171 C101 -80.1
C106 C155 N171 C101 -163.7
C105 C155 N171 C164 60.3
N151 C155 N171 C164 89
C156 C155 N171 C164 120.8
N101 C155 N171 C164 132.7
C106 C155 N171 C164 49.1
C101 C155 N171 C164 -147.2
C105 C155 N171 C109 -47
N151 C155 N171 C109 -18.3
C156 C155 N171 C109 13.5
N101 C155 N171 C109 25.4
C106 C155 N171 C109 -58.2
C101 C155 N171 C109 105.5
C105 C155 N171 C159 -67.4
N151 C155 N171 C159 -38.6
C156 C155 N171 C159 -6.8
N101 C155 N171 C159 5
C106 C155 N171 C159 -78.5
C101 C155 N171 C159 85.1
C163 C164 N171 N151 -117.3
C114 C164 N171 N151 107.3
C113 C164 N171 N151 -53
C115 C164 N171 N151 -168.8
C165 C164 N171 N151 168.8
C163 C164 N171 N101 -73.8
C114 C164 N171 N101 150.8
C113 C164 N171 N101 -9.5
C115 C164 N171 N101 -125.4
C165 C164 N171 N101 -147.8
C114 C164 N171 C163 -135.4
C113 C164 N171 C163 64.3
C115 C164 N171 C163 -51.6
C165 C164 N171 C163 -74
C163 C164 N171 C113 -64.3
C114 C164 N171 C113 160.3
C115 C164 N171 C113 -115.8
C165 C164 N171 C113 -138.2
C163 C164 N171 C151 84.4
C114 C164 N171 C151 -50.9
C113 C164 N171 C151 148.7
C115 C164 N171 C151 32.9
C165 C164 N171 C151 10.5
C163 C164 N171 C101 92.3
C114 C164 N171 C101 -43.1
C113 C164 N171 C101 156.6
C115 C164 N171 C101 40.8
C165 C164 N171 C101 18.4
C163 C164 N171 C155 -163.5
C114 C164 N171 C155 61.1
C113 C164 N171 C155 -99.2
C115 C164 N171 C155 144.9
C165 C164 N171 C155 122.5
C163 C164 N171 C109 -74.3
C114 C164 N171 C109 150.3
C113 C164 N171 C109 -10
C115 C164 N171 C109 -125.9
C165 C164 N171 C109 -148.3
C163 C164 N171 C159 -51.2
C114 C164 N171 C159 173.5
C113 C164 N171 C159 13.1
C115 C164 N171 C159 -102.7
C165 C164 N171 C159 -125.1
C159 C109 N171 N151 -145.5
N101 C109 N171 N151 -94.9
C160 C109 N171 N151 -92
C110 C109 N171 N151 -76.5
C113 C109 N171 N151 92.3
C159 C109 N171 N101 -50.5
N151 C109 N171 N101 94.9
C160 C109 N171 N101 2.9
C110 C109 N171 N101 18.4
C113 C109 N171 N101 -172.8
C159 C109 N171 C163 100.1
N101 C109 N171 C163 150.7
N151 C109 N171 C163 -114.4
C160 C109 N171 C163 153.5
C110 C109 N171 C163 169
C113 C109 N171 C163 -22.2
C159 C109 N171 C113 122.3
N101 C109 N171 C113 172.8
N151 C109 N171 C113 -92.3
C160 C109 N171 C113 175.7
C110 C109 N171 C113 -168.8
C159 C109 N171 C151 -22.1
N101 C109 N171 C151 28.4
N151 C109 N171 C151 123.3
C160 C109 N171 C151 31.3
C110 C109 N171 C151 46.8
C113 C109 N171 C151 -144.4
C159 C109 N171 C101 -43.7
N101 C109 N171 C101 6.8
N151 C109 N171 C101 101.7
C160 C109 N171 C101 9.7
C110 C109 N171 C101 25.2
C113 C109 N171 C101 -166
C159 C109 N171 C155 -126.1
N101 C109 N171 C155 -75.6
N151 C109 N171 C155 19.3
C160 C109 N171 C155 -72.7
C110 C109 N171 C155 -57.2
C113 C109 N171 C155 111.6
C159 C109 N171 C164 128.6
N101 C109 N171 C164 179.2
N151 C109 N171 C164 -85.9
C160 C109 N171 C164 -177.9
C110 C109 N171 C164 -162.4
C113 C109 N171 C164 6.3
N101 C109 N171 C159 50.5
N151 C109 N171 C159 145.5
C160 C109 N171 C159 53.4
C110 C109 N171 C159 68.9
C113 C109 N171 C159 -122.3
C109 C159 N171 N151 25
C160 C159 N171 N151 -54.8
N101 C159 N171 N151 -43.2
C161 C159 N171 N151 -93.9
C110 C159 N171 N151 -24.7
C111 C159 N171 N151 -107.1
C109 C159 N171 N101 68.2
C160 C159 N171 N101 -11.6
C161 C159 N171 N101 -50.7
N151 C159 N171 N101 43.2
C110 C159 N171 N101 18.5
C111 C159 N171 N101 -63.9
C109 C159 N171 C163 -84.4
C160 C159 N171 C163 -164.2
N101 C159 N171 C163 -152.6
C161 C159 N171 C163 156.6
N151 C159 N171 C163 -109.4
C110 C159 N171 C163 -134.1
C111 C159 N171 C163 143.5
C109 C159 N171 C113 -53.6
C160 C159 N171 C113 -133.4
N101 C159 N171 C113 -121.8
C161 C159 N171 C113 -172.5
N151 C159 N171 C113 -78.6
C110 C159 N171 C113 -103.3
C111 C159 N171 C113 174.4
C109 C159 N171 C151 163.6
C160 C159 N171 C151 83.8
N101 C159 N171 C151 95.4
C161 C159 N171 C151 44.6
N151 C159 N171 C151 138.6
C110 C159 N171 C151 113.9
C111 C159 N171 C151 31.5
C109 C159 N171 C101 137.9
C160 C159 N171 C101 58.1
N101 C159 N171 C101 69.7
C161 C159 N171 C101 19
N151 C159 N171 C101 112.9
C110 C159 N171 C101 88.2
C111 C159 N171 C101 5.8
C109 C159 N171 C155 54.5
C160 C159 N171 C155 -25.3
N101 C159 N171 C155 -13.8
C161 C159 N171 C155 -64.5
N151 C159 N171 C155 29.5
C110 C159 N171 C155 4.8
C111 C159 N171 C155 -77.6
C109 C159 N171 C164 -61.4
C160 C159 N171 C164 -141.3
N101 C159 N171 C164 -129.7
C161 C159 N171 C164 179.6
N151 C159 N171 C164 -86.5
C110 C159 N171 C164 -111.2
C111 C159 N171 C164 166.5
C160 C159 N171 C109 -79.8
N101 C159 N171 C109 -68.2
C161 C159 N171 C109 -118.9
N151 C159 N171 C109 -25
C110 C159 N171 C109 -49.7
C111 C159 N171 C109 -132.1
C260 C259 N201 C255 154.1
C210 C259 N201 C255 172.9
C263 C259 N201 C255 102.6
C260 C259 N201 C263 51.5
C210 C259 N201 C263 70.3
C255 C259 N201 C263 -102.6
C260 C259 N201 C201 -64.4
C210 C259 N201 C201 -45.6
C255 C259 N201 C201 141.5
C263 C259 N201 C201 -115.9
C260 C259 N201 C213 60.4
C210 C259 N201 C213 79.2
C255 C259 N201 C213 -93.7
C263 C259 N201 C213 8.9
C260 C259 N201 C209 -103.8
C210 C259 N201 C209 -85
C255 C259 N201 C209 102
C263 C259 N201 C209 -155.3
C260 C259 N201 C205 -179.3
C210 C259 N201 C205 -160.5
C255 C259 N201 C205 26.6
C263 C259 N201 C205 129.2
C260 C259 N201 C251 -56.1
C210 C259 N201 C251 -37.3
C255 C259 N201 C251 149.8
C263 C259 N201 C251 -107.6
C205 C255 N201 C259 115.3
C256 C255 N201 C259 161.1
C206 C255 N201 C259 165.3
C205 C255 N201 C263 -150.2
C256 C255 N201 C263 -104.4
C206 C255 N201 C263 -100.2
C259 C255 N201 C263 94.5
C205 C255 N201 C201 -22
C256 C255 N201 C201 23.7
C206 C255 N201 C201 28
C259 C255 N201 C201 -137.4
C205 C255 N201 C213 -132
C256 C255 N201 C213 -86.2
C206 C255 N201 C213 -82
C259 C255 N201 C213 112.7
C205 C255 N201 C209 103.7
C256 C255 N201 C209 149.5
C206 C255 N201 C209 153.7
C259 C255 N201 C209 -11.6
C256 C255 N201 C205 45.8
C206 C255 N201 C205 50
C259 C255 N201 C205 -115.3
C205 C255 N201 C251 -6.6
C256 C255 N201 C251 39.1
C206 C255 N201 C251 43.4
C259 C255 N201 C251 -122
C213 C263 N201 C259 156.3
C214 C263 N201 C259 80
C264 C263 N201 C259 38.9
C213 C263 N201 C255 60.9
C214 C263 N201 C255 -15.4
C264 C263 N201 C255 -56.5
C259 C263 N201 C255 -95.4
C213 C263 N201 C201 -78.2
C214 C263 N201 C201 -154.5
C264 C263 N201 C201 164.4
C259 C263 N201 C201 125.5
C214 C263 N201 C213 -76.3
C264 C263 N201 C213 -117.4
C259 C263 N201 C213 -156.3
C213 C263 N201 C209 161.3
C214 C263 N201 C209 85.1
C264 C263 N201 C209 43.9
C259 C263 N201 C209 5
C213 C263 N201 C205 43.8
C214 C263 N201 C205 -32.5
C264 C263 N201 C205 -73.6
C259 C263 N201 C205 -112.5
C213 C263 N201 C251 -98.3
C214 C263 N201 C251 -174.6
C264 C263 N201 C251 144.3
C259 C263 N201 C251 105.4
C251 C201 N201 C259 25.1
C202 C201 N201 C259 -52.6
C252 C201 N201 C259 -35.5
C251 C201 N201 C255 152.6
C202 C201 N201 C255 74.9
C252 C201 N201 C255 92
C251 C201 N201 C263 -82.2
C202 C201 N201 C263 -159.9
C252 C201 N201 C263 -142.8
C251 C201 N201 C213 -103.3
C202 C201 N201 C213 179
C252 C201 N201 C213 -164
C251 C201 N201 C209 33.2
C202 C201 N201 C209 -44.5
C252 C201 N201 C209 -27.5
C251 C201 N201 C205 142.1
C202 C201 N201 C205 64.4
C252 C201 N201 C205 81.4
C202 C201 N201 C251 -77.7
C252 C201 N201 C251 -60.7
C263 C213 N201 C259 -25.7
C214 C213 N201 C259 48.8
C264 C213 N201 C259 22
C263 C213 N201 C255 -121.3
C214 C213 N201 C255 -46.8
C264 C213 N201 C255 -73.6
C214 C213 N201 C263 74.5
C264 C213 N201 C263 47.7
C263 C213 N201 C201 108.1
C214 C213 N201 C201 -177.4
C264 C213 N201 C201 155.8
C263 C213 N201 C209 -21.9
C214 C213 N201 C209 52.6
C264 C213 N201 C209 25.8
C263 C213 N201 C205 -143.5
C214 C213 N201 C205 -69
C264 C213 N201 C205 -95.8
C263 C213 N201 C251 88.2
C214 C213 N201 C251 162.7
C264 C213 N201 C251 135.9
C260 C209 N201 C259 59.6
C210 C209 N201 C259 74.2
C260 C209 N201 C255 138.7
C210 C209 N201 C255 153.3
C260 C209 N201 C263 34.2
C210 C209 N201 C263 48.8
C260 C209 N201 C201 -84.6
C210 C209 N201 C201 -70
C260 C209 N201 C213 42.1
C210 C209 N201 C213 56.7
C260 C209 N201 C205 167
C210 C209 N201 C205 -178.4
C260 C209 N201 C251 -74.1
C210 C209 N201 C251 -59.5
C255 C205 N201 C259 -69.5
C256 C205 N201 C259 -151.2
C206 C205 N201 C259 -170
C256 C205 N201 C255 -81.7
C206 C205 N201 C255 -100.5
C255 C205 N201 C263 37
C256 C205 N201 C263 -44.7
C206 C205 N201 C263 -63.5
C255 C205 N201 C201 162.5
C256 C205 N201 C201 80.9
C206 C205 N201 C201 62
C255 C205 N201 C213 52.3
C256 C205 N201 C213 -29.4
C206 C205 N201 C213 -48.2
C255 C205 N201 C209 -81.2
C256 C205 N201 C209 -162.8
C206 C205 N201 C209 178.3
C255 C205 N201 C251 175.7
C256 C205 N201 C251 94.1
C206 C205 N201 C251 75.2
C201 C251 N201 C259 -158.1
C202 C251 N201 C259 -85
C252 C251 N201 C259 -67.8
C201 C251 N201 C255 -38.7
C202 C251 N201 C255 34.5
C252 C251 N201 C255 51.6
C201 C251 N201 C263 104.1
C202 C251 N201 C263 177.3
C252 C251 N201 C263 -165.5
C202 C251 N201 C201 73.2
C252 C251 N201 C201 90.3
C201 C251 N201 C213 82.3
C202 C251 N201 C213 155.5
C252 C251 N201 C213 172.6
C201 C251 N201 C209 -149.4
C202 C251 N201 C209 -76.2
C252 C251 N201 C209 -59.1
C201 C251 N201 C205 -42.2
C202 C251 N201 C205 31
C252 C251 N201 C205 48.1
C310 C359 N301 C305 174.9
C360 C359 N301 C305 -168
C310 C359 N301 C301 41.9
C360 C359 N301 C301 59
C310 C359 N301 C309 76.7
C360 C359 N301 C309 93.8
C310 C359 N301 C313 -70.1
C360 C359 N301 C313 -53
C306 C305 N301 C359 172.7
C306 C305 N301 C301 -57.4
C306 C305 N301 C309 -174.5
C306 C305 N301 C313 63.3
C302 C301 N301 C359 75.5
C302 C301 N301 C305 -49.3
C302 C301 N301 C309 68.1
C302 C301 N301 C313 -173.2
C310 C309 N301 C359 -80.8
C360 C309 N301 C359 -74.4
C310 C309 N301 C305 -165.8
C360 C309 N301 C305 -159.4
C310 C309 N301 C301 66.8
C360 C309 N301 C301 73.2
C310 C309 N301 C313 -45.3
C360 C309 N301 C313 -38.9
C314 C313 N301 C359 -76.1
C364 C313 N301 C359 -40
C314 C313 N301 C305 34
C364 C313 N301 C305 70
C314 C313 N301 C301 164.1
C364 C313 N301 C301 -159.8
C314 C313 N301 C309 -83.5
C364 C313 N301 C309 -47.4
C401 C451 N401 C413 -139.1
C452 C451 N401 C413 -175.4
C402 C451 N401 C413 -175.1
C401 C451 N401 C409 -12.1
C452 C451 N401 C409 -48.3
C402 C451 N401 C409 -48
C401 C451 N401 C405 111.2
C452 C451 N401 C405 75
C402 C451 N401 C405 75.2
C452 C451 N401 C401 -36.3
C402 C451 N401 C401 -36
C401 C451 N401 C455 103.9
C452 C451 N401 C455 67.6
C402 C451 N401 C455 67.9
C464 C413 N401 C451 -164.3
C414 C413 N401 C451 174.2
C464 C413 N401 C409 58.7
C414 C413 N401 C409 37.3
C464 C413 N401 C405 -42.6
C414 C413 N401 C405 -64
C464 C413 N401 C401 -176.7
C414 C413 N401 C401 161.9
C464 C413 N401 C455 -70.6
C414 C413 N401 C455 -92.1
C460 C409 N401 C451 -37.3
C410 C409 N401 C451 -55.7
C460 C409 N401 C413 80.8
C410 C409 N401 C413 62.4
C460 C409 N401 C405 -170.5
C410 C409 N401 C405 171.1
C460 C409 N401 C401 -41.3
C410 C409 N401 C401 -59.7
C460 C409 N401 C455 -145.9
C410 C409 N401 C455 -164.3
C455 C405 N401 C451 -15.5
C406 C405 N401 C451 45.5
C456 C405 N401 C451 25.4
C455 C405 N401 C413 -118.4
C406 C405 N401 C413 -57.3
C456 C405 N401 C413 -77.5
C455 C405 N401 C409 124.2
C406 C405 N401 C409 -174.8
C456 C405 N401 C409 165
C455 C405 N401 C401 5.2
C406 C405 N401 C401 66.2
C456 C405 N401 C401 46.1
C406 C405 N401 C455 61
C456 C405 N401 C455 40.9
C452 C401 N401 C451 85
C402 C401 N401 C451 127.9
C451 C401 N401 C413 43
C452 C401 N401 C413 128
C402 C401 N401 C413 170.9
C451 C401 N401 C409 170
C452 C401 N401 C409 -105
C402 C401 N401 C409 -62.1
C451 C401 N401 C405 -79.8
C452 C401 N401 C405 5.2
C402 C401 N401 C405 48.1
C451 C401 N401 C455 -77.3
C452 C401 N401 C455 7.6
C402 C401 N401 C455 50.6
C405 C455 N401 C451 166.5
C456 C455 N401 C451 60.4
C406 C455 N401 C451 93.4
C457 C455 N401 C451 31.9
C405 C455 N401 C413 72
C456 C455 N401 C413 -34.1
C406 C455 N401 C413 -1.2
C457 C455 N401 C413 -62.6
C405 C455 N401 C409 -60.6
C456 C455 N401 C409 -166.7
C406 C455 N401 C409 -133.7
C457 C455 N401 C409 164.8
C456 C455 N401 C405 -106.1
C406 C455 N401 C405 -73.1
C457 C455 N401 C405 -134.6
C405 C455 N401 C401 -175.7
C456 C455 N401 C401 78.2
C406 C455 N401 C401 111.2
C457 C455 N401 C401 49.7
C2 C1 O113 V102 -71(3)
C2 C1 O113 V101 84(3)
W103 O137 Ge1 O140 -119.1(10)
W106 O137 Ge1 O140 1.3(12)
V101 O137 Ge1 O140 120.8(10)
W103 O137 Ge1 O138 120.2(9)
W106 O137 Ge1 O138 -119.4(9)
V101 O137 Ge1 O138 0.1(12)
W103 O137 Ge1 O139 0.1(11)
W106 O137 Ge1 O139 120.5(9)
V101 O137 Ge1 O139 -120.0(10)
W108 O140 Ge1 O137 -59.8(13)
W111 O140 Ge1 O137 179.3(9)
W112 O140 Ge1 O137 57.9(13)
W108 O140 Ge1 O138 62.6(13)
W111 O140 Ge1 O138 -58.4(12)
W112 O140 Ge1 O138 -179.8(9)
W108 O140 Ge1 O139 178.6(10)
W111 O140 Ge1 O139 57.7(12)
W112 O140 Ge1 O139 -63.7(13)
W104 O138 Ge1 O137 -116.3(9)
W105 O138 Ge1 O137 117.3(9)
V102 O138 Ge1 O137 1.8(11)
W104 O138 Ge1 O140 122.7(10)
W105 O138 Ge1 O140 -3.7(12)
V102 O138 Ge1 O140 -119.2(10)
W104 O138 Ge1 O139 6.3(11)
W105 O138 Ge1 O139 -120.1(9)
V102 O138 Ge1 O139 124.4(9)
W110 O139 Ge1 O137 179.3(9)
W107 O139 Ge1 O137 56.7(11)
W109 O139 Ge1 O137 -58.7(11)
W110 O139 Ge1 O140 -60.5(12)
W107 O139 Ge1 O140 176.9(9)
W109 O139 Ge1 O140 61.6(12)
W110 O139 Ge1 O138 56.6(11)
W107 O139 Ge1 O138 -66.0(10)
W109 O139 Ge1 O138 178.7(8)
W106 O124 W103 O103 -175.5(11)
W106 O124 W103 O115 -75.3(11)
W106 O124 W103 O125 85.0(11)
W106 O124 W103 O119 5(3)
W106 O124 W103 O137 0.5(9)
V101 O115 W103 O103 167.9(11)
V101 O115 W103 O124 69.9(11)
V101 O115 W103 O125 -15(3)
V101 O115 W103 O119 -88.9(10)
V101 O115 W103 O137 -6.0(9)
W109 O125 W103 O103 113.6(17)
W109 O125 W103 O124 -148.0(17)
W109 O125 W103 O115 -63(3)
W109 O125 W103 O119 10.8(17)
W109 O125 W103 O137 -72.3(17)
W107 O119 W103 O103 -103.6(14)
W107 O119 W103 O124 76(2)
W107 O119 W103 O115 156.0(14)
W107 O119 W103 O125 -5.0(13)
W107 O119 W103 O137 80.2(13)
Ge1 O137 W103 O103 168(5)
W106 O137 W103 O103 33(6)
V101 O137 W103 O103 -54(6)
Ge1 O137 W103 O124 134.2(11)
W106 O137 W103 O124 -0.4(7)
V101 O137 W103 O124 -87.7(7)
Ge1 O137 W103 O115 -134.2(11)
W106 O137 W103 O115 91.2(7)
V101 O137 W103 O115 3.8(6)
Ge1 O137 W103 O125 42.6(9)
W106 O137 W103 O125 -92.0(6)
V101 O137 W103 O125 -179.3(6)
Ge1 O137 W103 O119 -44.1(9)
W106 O137 W103 O119 -178.6(6)
V101 O137 W103 O119 94.0(5)
V102 O116 W104 O104 -168.9(12)
V102 O116 W104 O120 89.9(12)
V102 O116 W104 O126 3(3)
V102 O116 W104 O121 -68.9(12)
V102 O116 W104 O138 4.1(10)
W107 O120 W104 O104 117(2)
W107 O120 W104 O116 -143.5(19)
W107 O120 W104 O126 19.0(19)
W107 O120 W104 O121 -49(3)
W107 O120 W104 O138 -65.8(19)
W110 O126 W104 O104 -114.9(18)
W110 O126 W104 O116 73(3)
W110 O126 W104 O120 -15.2(17)
W110 O126 W104 O121 145.2(18)
W110 O126 W104 O138 72.1(17)
W105 O121 W104 O104 175.7(11)
W105 O121 W104 O116 77.6(11)
W105 O121 W104 O120 -18(3)
W105 O121 W104 O126 -85.8(10)
W105 O121 W104 O138 -0.5(8)
Ge1 O138 W104 O104 -165(6)
W105 O138 W104 O104 -28(7)
V102 O138 W104 O104 60(7)
Ge1 O138 W104 O116 132.1(11)
W105 O138 W104 O116 -90.9(7)
V102 O138 W104 O116 -2.7(7)
Ge1 O138 W104 O120 37.1(10)
W105 O138 W104 O120 174.1(7)
V102 O138 W104 O120 -97.7(6)
Ge1 O138 W104 O126 -48.2(10)
W105 O138 W104 O126 88.8(7)
V102 O138 W104 O126 177.0(6)
Ge1 O138 W104 O121 -136.6(11)
W105 O138 W104 O121 0.4(6)
V102 O138 W104 O121 88.6(6)
V102 O117 W105 O105 170.2(13)
V102 O117 W105 O121 69.6(12)
V102 O117 W105 O122 -87.5(12)
V102 O117 W105 O127 -7(4)
V102 O117 W105 O138 -2.9(11)
W104 O121 W105 O105 -175.3(11)
W104 O121 W105 O117 -77.0(11)
W104 O121 W105 O122 4(2)
W104 O121 W105 O127 86.5(10)
W104 O121 W105 O138 0.5(8)
W108 O122 W105 O105 -106.9(19)
W108 O122 W105 O117 154.3(19)
W108 O122 W105 O121 74(3)
W108 O122 W105 O127 -9.0(18)
W108 O122 W105 O138 77.1(18)
W111 O127 W105 O105 116.2(18)
W111 O127 W105 O117 -66(3)
W111 O127 W105 O121 -142.8(17)
W111 O127 W105 O122 14.2(16)
W111 O127 W105 O138 -70.5(16)
Ge1 O138 W105 O105 169(6)
W104 O138 W105 O105 31(7)
V102 O138 W105 O105 -58(7)
Ge1 O138 W105 O117 -131.5(11)
W104 O138 W105 O117 90.5(8)
V102 O138 W105 O117 1.9(7)
Ge1 O138 W105 O121 137.6(11)
W104 O138 W105 O121 -0.4(6)
V102 O138 W105 O121 -89.0(7)
Ge1 O138 W105 O122 -41.0(10)
W104 O138 W105 O122 -179.0(7)
V102 O138 W105 O122 92.4(6)
Ge1 O138 W105 O127 47.3(10)
W104 O138 W105 O127 -90.8(7)
V102 O138 W105 O127 -179.4(6)
V101 O118 W106 O106 -169.9(12)
V101 O118 W106 O123 89.3(12)
V101 O118 W106 O124 -64.9(12)
V101 O118 W106 O128 15(3)
V101 O118 W106 O137 7.7(10)
W108 O123 W106 O106 101.5(19)
W108 O123 W106 O118 -154.5(18)
W108 O123 W106 O124 -69(3)
W108 O123 W106 O128 3.6(18)
W108 O123 W106 O137 -79.7(18)
W103 O124 W106 O106 178.2(11)
W103 O124 W106 O118 73.9(11)
W103 O124 W106 O123 -12(2)
W103 O124 W106 O128 -83.7(11)
W103 O124 W106 O137 -0.5(9)
W112 O128 W106 O106 -105(2)
W112 O128 W106 O118 70(3)
W112 O128 W106 O123 -5.4(19)
W112 O128 W106 O124 150(2)
W112 O128 W106 O137 76.8(19)
Ge1 O137 W106 O106 -164(18)
W103 O137 W106 O106 -30(19)
V101 O137 W106 O106 59(19)
Ge1 O137 W106 O118 133.0(11)
W103 O137 W106 O118 -93.5(7)
V101 O137 W106 O118 -4.7(6)
Ge1 O137 W106 O123 41.9(10)
W103 O137 W106 O123 175.5(7)
V101 O137 W106 O123 -95.7(6)
Ge1 O137 W106 O124 -133.2(11)
W103 O137 W106 O124 0.3(7)
V101 O137 W106 O124 89.1(7)
Ge1 O137 W106 O128 -44.2(10)
W103 O137 W106 O128 89.3(7)
V101 O137 W106 O128 178.1(7)
W103 O119 W107 O107 133.9(13)
W103 O119 W107 O120 -123.1(13)
W103 O119 W107 O129 31.5(13)
W103 O119 W107 O130 -38(3)
W103 O119 W107 O139 -43.1(13)
W104 O120 W107 O107 -144.1(19)
W104 O120 W107 O119 110.6(19)
W104 O120 W107 O129 9(3)
W104 O120 W107 O130 -45.3(19)
W104 O120 W107 O139 28.5(18)
W109 O129 W107 O107 179.4(10)
W109 O129 W107 O119 -76.9(9)
W109 O129 W107 O120 26(2)
W109 O129 W107 O130 80.6(11)
W109 O129 W107 O139 6.5(8)
W110 O130 W107 O107 179.1(11)
W110 O130 W107 O119 -9(3)
W110 O130 W107 O120 79.2(12)
W110 O130 W107 O129 -79.7(11)
W110 O130 W107 O139 -3.6(10)
Ge1 O139 W107 O107 160(5)
W110 O139 W107 O107 23(6)
W109 O139 W107 O107 -71(6)
Ge1 O139 W107 O119 -43.3(10)
W110 O139 W107 O119 -179.5(6)
W109 O139 W107 O119 86.3(6)
Ge1 O139 W107 O120 54.2(10)
W110 O139 W107 O120 -81.9(7)
W109 O139 W107 O120 -176.1(7)
Ge1 O139 W107 O129 -134.3(11)
W110 O139 W107 O129 89.6(7)
W109 O139 W107 O129 -4.6(6)
Ge1 O139 W107 O130 138.8(12)
W110 O139 W107 O130 2.7(7)
W109 O139 W107 O130 -91.5(8)
W106 O123 W108 O108 -133.8(18)
W106 O123 W108 O122 123.3(18)
W106 O123 W108 O132 -31.7(18)
W106 O123 W108 O131 35(3)
W106 O123 W108 O140 43.0(17)
W105 O122 W108 O108 133.7(19)
W105 O122 W108 O123 -119.9(18)
W105 O122 W108 O132 -26(3)
W105 O122 W108 O131 35.0(18)
W105 O122 W108 O140 -39.5(18)
W112 O132 W108 O108 179.5(14)
W112 O132 W108 O123 74.6(13)
W112 O132 W108 O122 -21(3)
W112 O132 W108 O131 -82.4(13)
W112 O132 W108 O140 -7.0(11)
W111 O131 W108 O108 -180.0(12)
W111 O131 W108 O123 11(2)
W111 O131 W108 O122 -79.5(10)
W111 O131 W108 O132 78.7(11)
W111 O131 W108 O140 2.6(9)
Ge1 O140 W108 O108 -158(7)
W111 O140 W108 O108 -23(8)
W112 O140 W108 O108 70(8)
Ge1 O140 W108 O123 47.2(12)
W111 O140 W108 O123 -178.2(8)
W112 O140 W108 O123 -84.7(7)
Ge1 O140 W108 O122 -49.1(12)
W111 O140 W108 O122 85.4(8)
W112 O140 W108 O122 178.9(8)
Ge1 O140 W108 O132 137.0(14)
W111 O140 W108 O132 -88.5(9)
W112 O140 W108 O132 5.1(8)
Ge1 O140 W108 O131 -136.5(13)
W111 O140 W108 O131 -1.9(7)
W112 O140 W108 O131 91.6(8)
W107 O129 W109 O109 -179.6(11)
W107 O129 W109 O136 10(3)
W107 O129 W109 O125 76.6(10)
W107 O129 W109 O133 -77.8(10)
W107 O129 W109 O139 -6.3(8)
W112 O136 W109 O109 -137(3)
W112 O136 W109 O129 34(5)
W112 O136 W109 O125 -33(3)
W112 O136 W109 O133 121(3)
W112 O136 W109 O139 49(3)
W103 O125 W109 O109 -141.9(17)
W103 O125 W109 O129 -41.0(17)
W103 O125 W109 O136 121.2(17)
W103 O125 W109 O133 35(3)
W103 O125 W109 O139 34.3(16)
W110 O133 W109 O109 170.4(12)
W110 O133 W109 O129 68.5(11)
W110 O133 W109 O136 -92.1(11)
W110 O133 W109 O125 -7(2)
W110 O133 W109 O139 -5.8(9)
Ge1 O139 W109 O109 -162(6)
W110 O139 W109 O109 -26(7)
W107 O139 W109 O109 68(7)
Ge1 O139 W109 O129 134.7(11)
W110 O139 W109 O129 -89.4(7)
W107 O139 W109 O129 4.8(6)
Ge1 O139 W109 O136 -40.0(11)
W110 O139 W109 O136 95.8(8)
W107 O139 W109 O136 -170.0(8)
Ge1 O139 W109 O125 48.1(10)
W110 O139 W109 O125 -176.1(7)
W107 O139 W109 O125 -81.8(6)
Ge1 O139 W109 O133 -131.5(12)
W110 O139 W109 O133 4.3(7)
W107 O139 W109 O133 98.5(8)
W107 O130 W110 O110 178.1(12)
W107 O130 W110 O134 -7(4)
W107 O130 W110 O133 78.0(12)
W107 O130 W110 O126 -79.7(11)
W107 O130 W110 O139 3.6(10)
W111 O134 W110 O110 145(4)
W111 O134 W110 O130 -30(6)
W111 O134 W110 O133 -115(4)
W111 O134 W110 O126 42(4)
W111 O134 W110 O139 -40(4)
W109 O133 W110 O110 -171.2(12)
W109 O133 W110 O130 -69.9(12)
W109 O133 W110 O134 92.0(12)
W109 O133 W110 O126 9(3)
W109 O133 W110 O139 5.9(9)
W104 O126 W110 O110 144.1(18)
W104 O126 W110 O130 43.6(18)
W104 O126 W110 O134 -119.0(18)
W104 O126 W110 O133 -36(3)
W104 O126 W110 O139 -33.1(16)
Ge1 O139 W110 O110 158(9)
W107 O139 W110 O110 -68(9)
W109 O139 W110 O110 24(9)
Ge1 O139 W110 O130 -137.1(12)
W107 O139 W110 O130 -2.9(8)
W109 O139 W110 O130 89.2(8)
Ge1 O139 W110 O134 39.6(11)
W107 O139 W110 O134 173.9(8)
W109 O139 W110 O134 -94.1(8)
Ge1 O139 W110 O133 129.3(12)
W107 O139 W110 O133 -96.5(8)
W109 O139 W110 O133 -4.4(7)
Ge1 O139 W110 O126 -49.6(10)
W107 O139 W110 O126 84.7(7)
W109 O139 W110 O126 176.7(7)
W112 O135 W111 O111 168.3(15)
W112 O135 W111 O131 70.6(14)
W112 O135 W111 O134 -89.7(14)
W112 O135 W111 O127 -1(4)
W112 O135 W111 O140 -4.3(12)
W108 O131 W111 O111 -177.2(13)
W108 O131 W111 O135 -77.9(12)
W108 O131 W111 O134 21(3)
W108 O131 W111 O127 81.5(10)
W108 O131 W111 O140 -2.6(9)
W110 O134 W111 O111 -145(4)
W110 O134 W111 O135 114(4)
W110 O134 W111 O131 17(6)
W110 O134 W111 O127 -44(4)
W110 O134 W111 O140 39(4)
W105 O127 W111 O111 -140.9(18)
W105 O127 W111 O135 28(3)
W105 O127 W111 O131 -44.3(16)
W105 O127 W111 O134 118.4(17)
W105 O127 W111 O140 31.5(16)
Ge1 O140 W111 O111 173(7)
W108 O140 W111 O111 40(7)
W112 O140 W111 O111 -52(7)
Ge1 O140 W111 O135 -130.8(14)
W108 O140 W111 O135 95.3(10)
W112 O140 W111 O135 3.3(9)
Ge1 O140 W111 O131 135.8(13)
W108 O140 W111 O131 2.0(7)
W112 O140 W111 O131 -90.0(8)
Ge1 O140 W111 O134 -36.4(12)
W108 O140 W111 O134 -170.2(8)
W112 O140 W111 O134 97.7(8)
Ge1 O140 W111 O127 50.4(11)
W108 O140 W111 O127 -83.4(7)
W112 O140 W111 O127 -175.4(8)
W106 O128 W112 O112 135(2)
W106 O128 W112 O132 34(2)
W106 O128 W112 O136 -125(2)
W106 O128 W112 O135 -41(3)
W106 O128 W112 O140 -39.5(19)
W108 O132 W112 O112 179.5(15)
W108 O132 W112 O128 -75.6(13)
W108 O132 W112 O136 5(3)
W108 O132 W112 O135 78.0(14)
W108 O132 W112 O140 6.9(11)
W109 O136 W112 O112 138(3)
W109 O136 W112 O128 33(3)
W109 O136 W112 O132 -48(5)
W109 O136 W112 O135 -120(3)
W109 O136 W112 O140 -49(3)
W111 O135 W112 O112 -169.9(15)
W111 O135 W112 O128 6(3)
W111 O135 W112 O132 -70.0(15)
W111 O135 W112 O136 89.8(14)
W111 O135 W112 O140 4.3(12)
Ge1 O140 W112 O112 170(6)
W108 O140 W112 O112 -58(7)
W111 O140 W112 O112 35(7)
Ge1 O140 W112 O128 -47.2(12)
W108 O140 W112 O128 84.6(8)
W111 O140 W112 O128 177.9(8)
Ge1 O140 W112 O132 -137.0(14)
W108 O140 W112 O132 -5.1(8)
W111 O140 W112 O132 88.2(9)
Ge1 O140 W112 O136 42.4(12)
W108 O140 W112 O136 174.2(8)
W111 O140 W112 O136 -92.5(8)
Ge1 O140 W112 O135 131.9(14)
W108 O140 W112 O135 -96.3(9)
W111 O140 W112 O135 -3.0(8)
W106 O118 V101 O101 165.5(12)
W106 O118 V101 O115 62.2(12)
W106 O118 V101 O113 -45(2)
W106 O118 V101 O114 -90.8(11)
W106 O118 V101 O137 -7.3(9)
W103 O115 V101 O101 -169.5(11)
W103 O115 V101 O118 -64.2(11)
W103 O115 V101 O113 89.7(10)
W103 O115 V101 O114 34(2)
W103 O115 V101 O137 5.6(9)
C1 O113 V101 O101 -61(2)
V102 O113 V101 O101 97.2(10)
C1 O113 V101 O118 149(2)
V102 O113 V101 O118 -52.4(18)
C1 O113 V101 O115 41.5(19)
V102 O113 V101 O115 -160.3(8)
C1 O113 V101 O114 -161.9(19)
V102 O113 V101 O114 -3.7(7)
C1 O113 V101 O137 113.3(18)
V102 O113 V101 O137 -88.5(7)
V102 O114 V101 O101 -92.6(10)
V102 O114 V101 O118 163.4(9)
V102 O114 V101 O115 63.6(18)
V102 O114 V101 O113 3.6(7)
V102 O114 V101 O137 90.8(7)
Ge1 O137 V101 O101 168(6)
W103 O137 V101 O101 34(7)
W106 O137 V101 O101 -58(7)
Ge1 O137 V101 O118 -129.1(12)
W103 O137 V101 O118 97.5(7)
W106 O137 V101 O118 5.0(6)
Ge1 O137 V101 O115 129.4(12)
W103 O137 V101 O115 -4.0(6)
W106 O137 V101 O115 -96.5(7)
Ge1 O137 V101 O113 34.4(10)
W103 O137 V101 O113 -99.0(6)
W106 O137 V101 O113 168.5(6)
Ge1 O137 V101 O114 -37.8(10)
W103 O137 V101 O114 -171.2(6)
W106 O137 V101 O114 96.2(6)
W105 O117 V102 O102 -170.3(13)
W105 O117 V102 O116 -66.9(13)
W105 O117 V102 O113 37(3)
W105 O117 V102 O114 87.8(12)
W105 O117 V102 O138 2.7(10)
W104 O116 V102 O102 167.8(12)
W104 O116 V102 O117 66.9(12)
W104 O116 V102 O113 -89.2(11)
W104 O116 V102 O114 -38(2)
W104 O116 V102 O138 -3.8(9)
C1 O113 V102 O102 64(2)
V101 O113 V102 O102 -94.5(10)
C1 O113 V102 O117 -144(2)
V101 O113 V102 O117 58(2)
C1 O113 V102 O116 -39.2(19)
V101 O113 V102 O116 162.6(8)
C1 O113 V102 O114 162.0(19)
V101 O113 V102 O114 3.8(7)
C1 O113 V102 O138 -111.1(18)
V101 O113 V102 O138 90.7(7)
V101 O114 V102 O102 96.0(10)
V101 O114 V102 O117 -163.8(9)
V101 O114 V102 O116 -58(2)
V101 O114 V102 O113 -3.6(7)
V101 O114 V102 O138 -90.8(7)
Ge1 O138 V102 O102 173(5)
W104 O138 V102 O102 -54(5)
W105 O138 V102 O102 42(5)
Ge1 O138 V102 O117 128.5(11)
W104 O138 V102 O117 -98.3(8)
W105 O138 V102 O117 -2.0(7)
Ge1 O138 V102 O116 -130.4(11)
W104 O138 V102 O116 2.7(7)
W105 O138 V102 O116 99.1(7)
Ge1 O138 V102 O113 -38.0(9)
W104 O138 V102 O113 95.2(6)
W105 O138 V102 O113 -168.4(6)
Ge1 O138 V102 O114 35.1(9)
W104 O138 V102 O114 168.3(6)
W105 O138 V102 O114 -95.4(6)

loop_
_platon_squeeze_void_nr
_platon_squeeze_void_average_x
_platon_squeeze_void_average_y
_platon_squeeze_void_average_z
_platon_squeeze_void_volume
_platon_squeeze_void_count_electrons
1 0.425 0.433 0.054 9.4 1.8
2 0.925 0.067 0.054 9.4 2.3
3 0.037 0.222 0.165 65.5 3.7
4 0.537 0.278 0.165 65.4 3.2
5 0.307 1.028 0.341 115.2 3.5
6 0.807 0.472 0.341 115.2 2.9
7 0.075 0.933 0.554 9.5 1.5
8 0.575 0.567 0.554 9.4 1.7
9 -0.037 0.778 0.665 65.3 2.2
10 0.463 0.722 0.665 65.4 2.8
11 0.192 0.528 0.841 115.2 1.2
12 0.692 -0.028 0.841 115.2 0.1
